data_4119909
loop_
_publ_author_name
'Xiaoping Yang'
'Desmond Schipper'
'Richard A. Jones'
'Lauren A. Lytwak'
'Bradley J. Holliday'
'Shaoming Huang'

_publ_section_title
;
 Anion-Dependent Self-Assembly of Near-Infrared Luminescent 24- and
 32-Metal Cd-Ln Complexes with Drum-like Architectures
;
_journal_name_full 'Journal of the American Chemical Society'
_journal_page_first 8468
_journal_page_last 8471
_journal_paper_doi 10.1021/ja4031243
_journal_volume 135
_journal_year 2013
_chemical_formula_sum 'C778 H1159 Cd48 Er16 N48 O382'
_chemical_formula_weight 25367.89
_chemical_name_systematic
; 
 ? 
;
_space_group_IT_number 70
_symmetry_cell_setting orthorhombic
_symmetry_space_group_name_Hall '-F 2uv 2vw'
_symmetry_space_group_name_H-M 'F d d d :2'
_atom_sites_solution_hydrogens geom
_atom_sites_solution_primary direct
_atom_sites_solution_secondary difmap
_audit_creation_method SHELXL-97
_cell_angle_alpha 90.00
_cell_angle_beta 90.00
_cell_angle_gamma 90.00
_cell_formula_units_Z 8
_cell_length_a 54.829(11)
_cell_length_b 61.684(12)
_cell_length_c 79.609(16)
_cell_measurement_reflns_used 19813
_cell_measurement_temperature 223(2)
_cell_measurement_theta_max 27.9211
_cell_measurement_theta_min 1.9621
_cell_volume 269243(9)
_computing_cell_refinement 'Collect software, Nonius B.V. 1998'
_computing_data_collection 'Collect software, Nonius B.V. 1998'
_computing_data_reduction
;
DENZO and Scalepack (Otwinoski and Minor, 1997)
;
_computing_molecular_graphics 'XP SHELXTL/PC, Siemens Analytical'
_computing_structure_refinement 'XL SHELXTL/PC, Siemens Analytical'
_computing_structure_solution
;

SIR97 - Altomare A., Burla M.C., Camalli M., Cascarano G.L., Giacovazzo C., 
Guagliardi A., Moliterni A.G.G., Polidori G.,Spagna R.
;
_diffrn_ambient_temperature 223(1)
_diffrn_detector_area_resol_mean 13.6612
_diffrn_measured_fraction_theta_full 0.974
_diffrn_measured_fraction_theta_max 0.974
_diffrn_measurement_device_type 'Mercury2 (2x2 bin mode)'
_diffrn_measurement_method dtprofit.ref
_diffrn_radiation_monochromator 'Graphite Monochromator'
_diffrn_radiation_source 'Sealed tube'
_diffrn_radiation_type MoK\a
_diffrn_radiation_wavelength 0.710747
_diffrn_reflns_av_R_equivalents 0.0881
_diffrn_reflns_av_sigmaI/netI 0.1136
_diffrn_reflns_limit_h_max 63
_diffrn_reflns_limit_h_min -60
_diffrn_reflns_limit_k_max 31
_diffrn_reflns_limit_k_min -71
_diffrn_reflns_limit_l_max 92
_diffrn_reflns_limit_l_min -66
_diffrn_reflns_number 168969
_diffrn_reflns_theta_full 25.00
_diffrn_reflns_theta_max 25.00
_diffrn_reflns_theta_min 2.98
_exptl_absorpt_coefficient_mu 1.791
_exptl_absorpt_correction_T_max 1.000000
_exptl_absorpt_correction_T_min 0.200861
_exptl_absorpt_correction_type multi-scan
_exptl_absorpt_process_details 'DENZO and Scalepack (Otwinoski and Minor, 1997)'
_exptl_crystal_colour Yellow
_exptl_crystal_density_diffrn 1.252
_exptl_crystal_description Block
_exptl_crystal_F_000 100888
_exptl_crystal_size_max 0.17
_exptl_crystal_size_mid 0.15
_exptl_crystal_size_min 0.10
_refine_diff_density_max 4.133
_refine_diff_density_min -1.734
_refine_diff_density_rms 0.270
_refine_ls_extinction_method none
_refine_ls_goodness_of_fit_ref 1.171
_refine_ls_hydrogen_treatment constr
_refine_ls_matrix_type fullcycle
_refine_ls_number_parameters 3142
_refine_ls_number_reflns 57763
_refine_ls_number_restraints 2110
_refine_ls_restrained_S_all 1.161
_refine_ls_R_factor_all 0.2085
_refine_ls_R_factor_gt 0.0952
_refine_ls_shift/su_max 0.031
_refine_ls_shift/su_mean 0.001
_refine_ls_structure_factor_coef Fsqd
_refine_ls_weighting_details 'calc w=1/[\s^2^(Fo^2^)+(0.1647P)^2^+24703.4180P] where P=(Fo^2^+2Fc^2^)/3'
_refine_ls_weighting_scheme calc
_refine_ls_wR_factor_gt 0.2504
_refine_ls_wR_factor_ref 0.2972
_reflns_number_gt 36697
_reflns_number_total 57763
_reflns_threshold_expression >2sigma(I)
_cod_data_source_file ja4031243_si_004.cif
_cod_data_source_block complex-3
_cod_original_cell_volume 269244(93)
_cod_original_sg_symbol_Hall -F2uv2vw
_cod_original_sg_symbol_H-M 'F d d d'
_cod_database_code 4119909

loop_
_symmetry_equiv_pos_as_xyz
'x, y, z'
'-x+3/4, -y+3/4, z'
'-x+3/4, y, -z+3/4'
'x, -y+3/4, -z+3/4'
'x, y+1/2, z+1/2'
'-x+3/4, -y+5/4, z+1/2'
'-x+3/4, y+1/2, -z+5/4'
'x, -y+5/4, -z+5/4'
'x+1/2, y, z+1/2'
'-x+5/4, -y+3/4, z+1/2'
'-x+5/4, y, -z+5/4'
'x+1/2, -y+3/4, -z+5/4'
'x+1/2, y+1/2, z'
'-x+5/4, -y+5/4, z'
'-x+5/4, y+1/2, -z+3/4'
'x+1/2, -y+5/4, -z+3/4'
'-x, -y, -z'
'x-3/4, y-3/4, -z'
'x-3/4, -y, z-3/4'
'-x, y-3/4, z-3/4'
'-x, -y+1/2, -z+1/2'
'x-3/4, y-1/4, -z+1/2'
'x-3/4, -y+1/2, z-1/4'
'-x, y-1/4, z-1/4'
'-x+1/2, -y, -z+1/2'
'x-1/4, y-3/4, -z+1/2'
'x-1/4, -y, z-1/4'
'-x+1/2, y-3/4, z-1/4'
'-x+1/2, -y+1/2, -z'
'x-1/4, y-1/4, -z'
'x-1/4, -y+1/2, z-3/4'
'-x+1/2, y-1/4, z-3/4'

loop_
_atom_site_label
_atom_site_type_symbol
_atom_site_fract_x
_atom_site_fract_y
_atom_site_fract_z
_atom_site_U_iso_or_equiv
_atom_site_adp_type
_atom_site_occupancy
_atom_site_symmetry_multiplicity
_atom_site_calc_flag
_atom_site_refinement_flags
Er1 Er 0.498576(17) 0.648872(19) 0.436476(12) 0.0543(3) Uani 1 1 d U
Er2 Er 0.571110(18) 0.73128(2) 0.306055(12) 0.0577(3) Uani 1 1 d U
Er3 Er 0.653727(17) 0.74185(2) 0.437836(13) 0.0588(3) Uani 1 1 d U
Er4 Er 0.745393(18) 0.67490(2) 0.309419(13) 0.0588(3) Uani 1 1 d U
Cd5 Cd 0.69030(3) 0.71430(3) 0.311060(18) 0.0492(4) Uani 1 1 d U
Cd6 Cd 0.70900(3) 0.70233(3) 0.436119(19) 0.0497(4) Uani 1 1 d U
Cd7 Cd 0.52582(3) 0.68212(3) 0.308474(19) 0.0508(4) Uani 1 1 d U
Cd8 Cd 0.59048(3) 0.76253(3) 0.441339(17) 0.0485(4) Uani 1 1 d U
Cd9 Cd 0.66777(3) 0.76004(3) 0.270106(18) 0.0514(4) Uani 1 1 d U
Cd10 Cd 0.78272(2) 0.62560(3) 0.306563(18) 0.0481(4) Uani 1 1 d U
Cd11 Cd 0.77725(3) 0.59137(3) 0.270360(19) 0.0557(4) Uani 1 1 d U
Cd12 Cd 0.62697(3) 0.76563(3) 0.304864(17) 0.0474(4) Uani 1 1 d U
Cd13 Cd 0.47259(2) 0.59322(3) 0.441815(17) 0.0449(4) Uani 1 1 d U
Cd14 Cd 0.54310(2) 0.69816(3) 0.433875(18) 0.0486(4) Uani 1 1 d U
Cd15 Cd 0.49014(3) 0.56193(3) 0.478030(18) 0.0487(4) Uani 1 1 d U
Cd16 Cd 0.55462(3) 0.74441(3) 0.476274(18) 0.0548(4) Uani 1 1 d U
N1 N 0.7732(3) 0.7024(3) 0.3246(2) 0.051(4) Uani 1 1 d U
N2 N 0.7432(3) 0.7238(3) 0.43008(19) 0.044(4) Uani 1 1 d U
N3 N 0.7068(3) 0.7475(3) 0.3192(2) 0.051(4) Uani 1 1 d U
N4 N 0.6771(3) 0.7736(3) 0.4242(2) 0.048(4) Uani 1 1 d U
N5 N 0.6346(3) 0.7910(3) 0.3248(2) 0.056(5) Uani 1 1 d U
N6 N 0.5749(3) 0.7858(3) 0.4222(2) 0.049(4) Uani 1 1 d U
N7 N 0.5397(3) 0.7571(3) 0.31979(19) 0.047(4) Uani 1 1 d U
N8 N 0.5191(3) 0.7283(3) 0.4262(2) 0.052(4) Uani 1 1 d U
N9 N 0.4885(3) 0.6975(3) 0.3161(2) 0.046(4) Uani 1 1 d U
N10 N 0.4646(3) 0.6700(3) 0.42201(19) 0.048(4) Uani 1 1 d U
N11 N 0.4406(3) 0.6321(3) 0.3275(2) 0.051(4) Uani 1 1 d U
H11A H 0.4513 0.6305 0.3197 0.061 Uiso 1 1 calc R
N12 N 0.4428(3) 0.5798(3) 0.42419(19) 0.053(4) Uani 1 1 d U
O1 O 0.8186(2) 0.6413(2) 0.29057(16) 0.051(3) Uani 1 1 d U
O2 O 0.7860(2) 0.6633(2) 0.30861(15) 0.049(3) Uani 1 1 d U
O3 O 0.6952(2) 0.7367(2) 0.44397(15) 0.044(3) Uani 1 1 d U
O4 O 0.6714(2) 0.7622(2) 0.46333(16) 0.050(3) Uani 1 1 d U
O5 O 0.7648(2) 0.6961(2) 0.28491(17) 0.053(4) Uani 1 1 d U
O6 O 0.7308(2) 0.7095(2) 0.30404(16) 0.048(3) Uani 1 1 d U
O7 O 0.6305(2) 0.7740(2) 0.44037(16) 0.048(3) Uani 1 1 d U
O8 O 0.5986(2) 0.7972(2) 0.45836(17) 0.054(4) Uani 1 1 d U
O9 O 0.7030(3) 0.7835(3) 0.27734(18) 0.063(4) Uani 1 1 d U
O10 O 0.6630(2) 0.7775(2) 0.29469(15) 0.047(3) Uani 1 1 d U
O11 O 0.5533(2) 0.7643(2) 0.45263(16) 0.048(3) Uani 1 1 d U
O12 O 0.5149(2) 0.7623(2) 0.47239(17) 0.053(4) Uani 1 1 d U
O13 O 0.6100(3) 0.7958(2) 0.28636(18) 0.057(4) Uani 1 1 d U
O14 O 0.5850(2) 0.7677(2) 0.30526(15) 0.042(3) Uani 1 1 d U
O15 O 0.5049(2) 0.6860(2) 0.44139(16) 0.048(3) Uani 1 1 d U
O16 O 0.4764(2) 0.6668(2) 0.46217(16) 0.049(3) Uani 1 1 d U
O17 O 0.5479(2) 0.7468(2) 0.27999(16) 0.055(4) Uani 1 1 d U
O18 O 0.5315(2) 0.7180(2) 0.30034(16) 0.051(3) Uani 1 1 d U
O19 O 0.4617(2) 0.6295(2) 0.43931(14) 0.040(3) Uani 1 1 d U
O20 O 0.4363(2) 0.6042(2) 0.45950(15) 0.044(3) Uani 1 1 d U
O21 O 0.4474(3) 0.6895(3) 0.27713(19) 0.064(4) Uani 1 1 d U
O22 O 0.4538(2) 0.6559(2) 0.29580(16) 0.049(3) Uani 1 1 d U
O23 O 0.4678(2) 0.5604(2) 0.45399(16) 0.047(3) Uani 1 1 d U
O24 O 0.4710(2) 0.5265(2) 0.47379(17) 0.052(3) Uani 1 1 d U
O25 O 0.8114(3) 0.5980(3) 0.2547(2) 0.078(5) Uani 1 1 d U
O26 O 0.7801(3) 0.6179(3) 0.2455(2) 0.079(5) Uani 1 1 d U
O27 O 0.7508(3) 0.5712(3) 0.25422(18) 0.062(4) Uani 1 1 d U
O28 O 0.7623(2) 0.6231(2) 0.28140(17) 0.054(4) Uani 1 1 d U
O29 O 0.7417(2) 0.6540(2) 0.28403(16) 0.052(4) Uani 1 1 d U
O30 O 0.7425(2) 0.6013(2) 0.31538(17) 0.051(3) Uani 1 1 d U
O31 O 0.7467(2) 0.6369(2) 0.31889(17) 0.052(4) Uani 1 1 d U
O32 O 0.7280(2) 0.6791(2) 0.33561(16) 0.054(4) Uani 1 1 d U
O33 O 0.6922(3) 0.6980(2) 0.33697(17) 0.056(4) Uani 1 1 d U
O34 O 0.7035(3) 0.6681(2) 0.30530(19) 0.061(4) Uani 1 1 d U
O35 O 0.6691(3) 0.6862(2) 0.29977(19) 0.060(4) Uani 1 1 d U
O36 O 0.6878(2) 0.7288(2) 0.28297(17) 0.054(4) Uani 1 1 d U
O37 O 0.6901(2) 0.7341(2) 0.25615(17) 0.054(4) Uani 1 1 d U
O38 O 0.6656(3) 0.7875(3) 0.25104(17) 0.059(4) Uani 1 1 d U
O39 O 0.6399(3) 0.7615(3) 0.24471(18) 0.061(4) Uani 1 1 d U
O40 O 0.6523(2) 0.7313(2) 0.31626(16) 0.052(3) Uani 1 1 d U
O41 O 0.6131(2) 0.7334(2) 0.31708(17) 0.051(3) Uani 1 1 d U
O42 O 0.6319(2) 0.7461(2) 0.28092(16) 0.050(3) Uani 1 1 d U
O43 O 0.5964(2) 0.7285(2) 0.28169(17) 0.057(4) Uani 1 1 d U
O44 O 0.5784(3) 0.6934(3) 0.3019(2) 0.067(4) Uani 1 1 d U
O45 O 0.5572(3) 0.6637(3) 0.29759(19) 0.062(4) Uani 1 1 d U
O46 O 0.5655(2) 0.7158(2) 0.33226(16) 0.054(4) Uani 1 1 d U
O47 O 0.5445(2) 0.6847(2) 0.33454(17) 0.056(4) Uani 1 1 d U
O48 O 0.5075(3) 0.6773(2) 0.28128(17) 0.058(4) Uani 1 1 d U
O49 O 0.7355(2) 0.6729(2) 0.42980(16) 0.049(3) Uani 1 1 d U
O50 O 0.7085(4) 0.6492(4) 0.4141(3) 0.105(6) Uani 1 1 d U
O51 O 0.7229(3) 0.7002(2) 0.46440(16) 0.056(4) Uani 1 1 d U
O52 O 0.6915(2) 0.7030(3) 0.40968(17) 0.057(4) Uani 1 1 d U
O53 O 0.6629(3) 0.7291(2) 0.41129(17) 0.058(4) Uani 1 1 d U
O54 O 0.6823(3) 0.6767(2) 0.44432(18) 0.059(4) Uani 1 1 d U
O55 O 0.6551(3) 0.7033(3) 0.44009(19) 0.064(4) Uani 1 1 d U
O56 O 0.6318(2) 0.7326(2) 0.46246(16) 0.051(3) Uani 1 1 d U
O57 O 0.5928(2) 0.7411(2) 0.46457(16) 0.052(4) Uani 1 1 d U
O58 O 0.6124(2) 0.7362(2) 0.42708(17) 0.053(4) Uani 1 1 d U
O59 O 0.5749(2) 0.7234(2) 0.42895(15) 0.044(3) Uani 1 1 d U
O60 O 0.5648(3) 0.7715(3) 0.49406(19) 0.067(4) Uani 1 1 d U
O61 O 0.5834(3) 0.7422(3) 0.50261(19) 0.072(4) Uani 1 1 d U
O62 O 0.5371(3) 0.7145(3) 0.48924(18) 0.063(4) Uani 1 1 d U
O63 O 0.5438(3) 0.7111(3) 0.46265(17) 0.060(4) Uani 1 1 d U
O64 O 0.5718(2) 0.6740(2) 0.44253(18) 0.055(4) Uani 1 1 d U
O65 O 0.5417(2) 0.6506(2) 0.43894(18) 0.054(4) Uani 1 1 d U
O66 O 0.5426(2) 0.6815(2) 0.40792(16) 0.049(3) Uani 1 1 d U
O67 O 0.5137(3) 0.6558(2) 0.40978(17) 0.055(4) Uani 1 1 d U
O68 O 0.5088(2) 0.6294(2) 0.46144(16) 0.052(3) Uani 1 1 d U
O69 O 0.4960(2) 0.5953(2) 0.46556(17) 0.053(4) Uani 1 1 d U
O70 O 0.4903(3) 0.5876(3) 0.5039(2) 0.069(4) Uani 1 1 d U
O71 O 0.4589(3) 0.5672(3) 0.49665(17) 0.059(4) Uani 1 1 d U
O72 O 0.5229(3) 0.5458(3) 0.49159(18) 0.060(4) Uani 1 1 d U
C1 C 0.8373(4) 0.6282(4) 0.2831(3) 0.057(6) Uani 1 1 d U
H1A H 0.8466 0.6369 0.2754 0.085 Uiso 1 1 calc R
H1B H 0.8300 0.6163 0.2771 0.085 Uiso 1 1 calc R
H1C H 0.8479 0.6227 0.2917 0.085 Uiso 1 1 calc R
C2 C 0.8259(4) 0.6612(4) 0.2961(3) 0.049(5) Uani 1 1 d U
C3 C 0.8487(4) 0.6703(4) 0.2930(3) 0.052(5) Uani 1 1 d U
H3A H 0.8602 0.6628 0.2867 0.062 Uiso 1 1 calc R
C4 C 0.8543(4) 0.6914(4) 0.2996(3) 0.054(5) Uani 1 1 d U
H4A H 0.8696 0.6974 0.2976 0.065 Uiso 1 1 calc R
C5 C 0.8366(4) 0.7033(4) 0.3094(3) 0.063(6) Uani 1 1 d U
H5A H 0.8400 0.7169 0.3138 0.075 Uiso 1 1 calc R
C6 C 0.8133(4) 0.6928(3) 0.3119(2) 0.046(5) Uani 1 1 d U
C7 C 0.8074(3) 0.6726(3) 0.3059(2) 0.044(5) Uani 1 1 d U
C8 C 0.7968(4) 0.7057(4) 0.3221(3) 0.052(5) Uani 1 1 d U
H8A H 0.8036 0.7176 0.3276 0.062 Uiso 1 1 calc R
C9 C 0.7630(4) 0.7171(4) 0.3368(3) 0.059(6) Uani 1 1 d U
H9A H 0.7456 0.7186 0.3350 0.070 Uiso 1 1 calc R
H9B H 0.7704 0.7313 0.3356 0.070 Uiso 1 1 calc R
C10 C 0.7680(4) 0.7082(4) 0.3547(2) 0.053(5) Uani 1 1 d U
H10A H 0.7626 0.6932 0.3552 0.064 Uiso 1 1 calc R
H10B H 0.7855 0.7083 0.3567 0.064 Uiso 1 1 calc R
C11 C 0.7554(4) 0.7209(4) 0.3686(3) 0.059(6) Uani 1 1 d U
H11B H 0.7379 0.7191 0.3676 0.070 Uiso 1 1 calc R
H11C H 0.7591 0.7362 0.3673 0.070 Uiso 1 1 calc R
C12 C 0.7638(4) 0.7132(4) 0.3859(3) 0.056(6) Uani 1 1 d U
H12A H 0.7622 0.6975 0.3865 0.067 Uiso 1 1 calc R
H12B H 0.7810 0.7167 0.3873 0.067 Uiso 1 1 calc R
C13 C 0.7498(4) 0.7231(4) 0.4001(2) 0.053(5) Uani 1 1 d U
H13A H 0.7328 0.7188 0.3993 0.064 Uiso 1 1 calc R
H13B H 0.7505 0.7388 0.3993 0.064 Uiso 1 1 calc R
C14 C 0.7599(4) 0.7161(4) 0.4170(2) 0.049(5) Uani 1 1 d U
H14A H 0.7612 0.7004 0.4174 0.059 Uiso 1 1 calc R
H14B H 0.7760 0.7222 0.4186 0.059 Uiso 1 1 calc R
C15 C 0.7485(3) 0.7411(3) 0.4377(2) 0.042(5) Uani 1 1 d U
H15A H 0.7638 0.7467 0.4353 0.051 Uiso 1 1 calc R
C16 C 0.7342(4) 0.7538(3) 0.4499(2) 0.048(5) Uani 1 1 d U
C17 C 0.7465(4) 0.7697(3) 0.4592(3) 0.050(5) Uani 1 1 d U
H17A H 0.7633 0.7710 0.4578 0.060 Uiso 1 1 calc R
C18 C 0.7345(4) 0.7835(4) 0.4703(3) 0.059(6) Uani 1 1 d U
H18A H 0.7430 0.7940 0.4764 0.071 Uiso 1 1 calc R
C19 C 0.7089(4) 0.7811(4) 0.4720(3) 0.059(6) Uani 1 1 d U
H19A H 0.7002 0.7899 0.4793 0.071 Uiso 1 1 calc R
C20 C 0.6973(4) 0.7657(4) 0.4628(2) 0.048(5) Uani 1 1 d U
C21 C 0.7089(3) 0.7510(3) 0.4519(2) 0.042(5) Uani 1 1 d U
C22 C 0.6579(4) 0.7735(4) 0.4761(2) 0.054(5) Uani 1 1 d U
H22A H 0.6668 0.7730 0.4865 0.081 Uiso 1 1 calc R
H22B H 0.6423 0.7667 0.4775 0.081 Uiso 1 1 calc R
H22C H 0.6557 0.7883 0.4728 0.081 Uiso 1 1 calc R
C23 C 0.7807(4) 0.6876(4) 0.2723(3) 0.066(6) Uani 1 1 d U
H23A H 0.7771 0.6943 0.2617 0.100 Uiso 1 1 calc R
H23B H 0.7785 0.6722 0.2714 0.100 Uiso 1 1 calc R
H23C H 0.7974 0.6906 0.2753 0.100 Uiso 1 1 calc R
C24 C 0.7627(4) 0.7188(4) 0.2857(3) 0.056(6) Uani 1 1 d U
C25 C 0.7768(4) 0.7339(4) 0.2771(3) 0.059(6) Uani 1 1 d U
H25A H 0.7883 0.7290 0.2694 0.071 Uiso 1 1 calc R
C26 C 0.7743(5) 0.7560(4) 0.2795(3) 0.071(7) Uani 1 1 d U
H26A H 0.7838 0.7657 0.2735 0.086 Uiso 1 1 calc R
C27 C 0.7572(4) 0.7632(4) 0.2911(3) 0.068(7) Uani 1 1 d U
H27A H 0.7467 0.7735 0.2853 0.082 Uiso 1 1 calc R
H27B H 0.7660 0.7712 0.2997 0.082 Uiso 1 1 calc R
C28 C 0.7418(4) 0.7479(4) 0.2995(3) 0.050(5) Uani 1 1 d U
C29 C 0.7437(4) 0.7256(4) 0.2969(3) 0.055(5) Uani 1 1 d U
C30 C 0.7245(4) 0.7572(4) 0.3116(3) 0.054(5) Uani 1 1 d U
H30A H 0.7266 0.7718 0.3141 0.065 Uiso 1 1 calc R
C31 C 0.6946(4) 0.7598(4) 0.3322(2) 0.053(5) Uani 1 1 d U
H31A H 0.6772 0.7568 0.3318 0.063 Uiso 1 1 calc R
H31B H 0.6969 0.7752 0.3303 0.063 Uiso 1 1 calc R
C32 C 0.7050(4) 0.7534(4) 0.3496(3) 0.062(6) Uani 1 1 d U
H32A H 0.7040 0.7378 0.3510 0.074 Uiso 1 1 calc R
H32B H 0.7220 0.7576 0.3503 0.074 Uiso 1 1 calc R
C33 C 0.6908(4) 0.7645(4) 0.3635(3) 0.060(6) Uani 1 1 d U
H33A H 0.6744 0.7586 0.3637 0.072 Uiso 1 1 calc R
H33B H 0.6895 0.7798 0.3609 0.072 Uiso 1 1 calc R
C34 C 0.7023(4) 0.7619(4) 0.3807(3) 0.059(6) Uani 1 1 d U
H34A H 0.7052 0.7466 0.3829 0.071 Uiso 1 1 calc R
H34B H 0.7179 0.7693 0.3809 0.071 Uiso 1 1 calc R
C35 C 0.6866(4) 0.7707(4) 0.3940(3) 0.058(6) Uani 1 1 d U
H35A H 0.6709 0.7635 0.3935 0.070 Uiso 1 1 calc R
H35B H 0.6838 0.7860 0.3917 0.070 Uiso 1 1 calc R
C36 C 0.6966(4) 0.7686(4) 0.4117(2) 0.054(5) Uani 1 1 d U
H36A H 0.7025 0.7539 0.4135 0.065 Uiso 1 1 calc R
H36B H 0.7101 0.7785 0.4132 0.065 Uiso 1 1 calc R
C37 C 0.6759(4) 0.7933(4) 0.4282(3) 0.053(5) Uani 1 1 d U
H37A H 0.6884 0.8019 0.4240 0.064 Uiso 1 1 calc R
C38 C 0.6583(4) 0.8047(4) 0.4383(3) 0.050(5) Uani 1 1 d U
C39 C 0.6631(5) 0.8258(4) 0.4430(3) 0.072(7) Uani 1 1 d U
H39A H 0.6662 0.8339 0.4327 0.087 Uiso 1 1 calc R
H39B H 0.6784 0.8256 0.4491 0.087 Uiso 1 1 calc R
C40 C 0.6468(5) 0.8384(5) 0.4525(4) 0.085(8) Uani 1 1 d U
H40A H 0.6504 0.8525 0.4556 0.102 Uiso 1 1 calc R
C41 C 0.6253(5) 0.8287(4) 0.4571(3) 0.068(6) Uani 1 1 d U
H41A H 0.6143 0.8367 0.4635 0.081 Uiso 1 1 calc R
C42 C 0.6196(4) 0.8090(4) 0.4530(3) 0.051(5) Uani 1 1 d U
C43 C 0.6356(4) 0.7942(3) 0.4437(2) 0.046(5) Uani 1 1 d U
C44 C 0.5796(4) 0.8094(4) 0.4664(3) 0.060(6) Uani 1 1 d U
H44A H 0.5867 0.8215 0.4723 0.090 Uiso 1 1 calc R
H44B H 0.5712 0.8002 0.4743 0.090 Uiso 1 1 calc R
H44C H 0.5683 0.8145 0.4582 0.090 Uiso 1 1 calc R
C45 C 0.7195(4) 0.7912(4) 0.2643(3) 0.072(7) Uani 1 1 d U
H45A H 0.7335 0.7977 0.2694 0.108 Uiso 1 1 calc R
H45B H 0.7113 0.8017 0.2574 0.108 Uiso 1 1 calc R
H45C H 0.7245 0.7792 0.2575 0.108 Uiso 1 1 calc R
C46 C 0.6983(4) 0.7989(4) 0.2897(3) 0.059(6) Uani 1 1 d U
C47 C 0.7139(5) 0.8158(4) 0.2934(3) 0.080(8) Uani 1 1 d U
H47A H 0.7278 0.8184 0.2871 0.096 Uiso 1 1 calc R
C48 C 0.7082(5) 0.8277(5) 0.3060(4) 0.089(8) Uani 1 1 d U
H48B H 0.7190 0.8387 0.3089 0.106 Uiso 1 1 calc R
C49 C 0.6870(6) 0.8256(5) 0.3161(4) 0.094(9) Uani 1 1 d U
H49A H 0.6834 0.8356 0.3244 0.113 Uiso 1 1 calc R
C50 C 0.6714(4) 0.8078(4) 0.3130(3) 0.064(6) Uani 1 1 d U
C51 C 0.6764(4) 0.7936(3) 0.2990(2) 0.047(5) Uani 1 1 d U
C52 C 0.6512(5) 0.8050(4) 0.3251(3) 0.066(6) Uani 1 1 d U
H52A H 0.6508 0.8148 0.3339 0.079 Uiso 1 1 calc R
C53 C 0.6172(4) 0.7918(4) 0.3393(3) 0.068(7) Uani 1 1 d U
H53A H 0.6005 0.7916 0.3353 0.082 Uiso 1 1 calc R
H53B H 0.6197 0.8051 0.3457 0.082 Uiso 1 1 calc R
C54 C 0.6222(5) 0.7712(5) 0.3509(4) 0.089(8) Uani 1 1 d U
H54A H 0.6219 0.7583 0.3439 0.106 Uiso 1 1 calc R
H54B H 0.6385 0.7724 0.3556 0.106 Uiso 1 1 calc R
C55 C 0.6034(6) 0.7681(5) 0.3658(4) 0.102(10) Uani 1 1 d U
H55A H 0.5871 0.7704 0.3615 0.122 Uiso 1 1 calc R
H55B H 0.6044 0.7532 0.3697 0.122 Uiso 1 1 calc R
C56 C 0.6072(5) 0.7822(5) 0.3800(4) 0.089(8) Uani 1 1 d U
H56A H 0.6039 0.7971 0.3766 0.107 Uiso 1 1 calc R
H56B H 0.6241 0.7814 0.3835 0.107 Uiso 1 1 calc R
C57 C 0.5908(5) 0.7762(5) 0.3945(3) 0.078(7) Uani 1 1 d U
H57A H 0.5743 0.7743 0.3903 0.094 Uiso 1 1 calc R
H57B H 0.5961 0.7625 0.3991 0.094 Uiso 1 1 calc R
C58 C 0.5905(4) 0.7928(4) 0.4083(3) 0.062(6) Uani 1 1 d U
H58A H 0.6070 0.7950 0.4124 0.075 Uiso 1 1 calc R
H58B H 0.5845 0.8064 0.4039 0.075 Uiso 1 1 calc R
C59 C 0.5540(4) 0.7946(3) 0.4227(3) 0.050(5) Uani 1 1 d U
H59A H 0.5506 0.8040 0.4139 0.060 Uiso 1 1 calc R
C60 C 0.5343(4) 0.7922(4) 0.4355(3) 0.059(6) Uani 1 1 d U
C61 C 0.5128(4) 0.8046(4) 0.4324(3) 0.062(6) Uani 1 1 d U
H61A H 0.5124 0.8146 0.4236 0.074 Uiso 1 1 calc R
C62 C 0.4927(5) 0.8018(5) 0.4425(4) 0.084(8) Uani 1 1 d U
H62A H 0.4784 0.8091 0.4398 0.101 Uiso 1 1 calc R
C63 C 0.4929(4) 0.7890(4) 0.4558(3) 0.057(6) Uani 1 1 d U
H63A H 0.4793 0.7879 0.4627 0.069 Uiso 1 1 calc R
C64 C 0.5134(4) 0.7775(4) 0.4592(3) 0.053(5) Uani 1 1 d U
C65 C 0.5348(4) 0.7776(3) 0.4487(2) 0.047(5) Uani 1 1 d U
C66 C 0.4981(4) 0.7640(4) 0.4861(3) 0.060(6) Uani 1 1 d U
H66A H 0.4818 0.7617 0.4820 0.090 Uiso 1 1 calc R
H66B H 0.4993 0.7782 0.4910 0.090 Uiso 1 1 calc R
H66C H 0.5020 0.7532 0.4944 0.090 Uiso 1 1 calc R
C67 C 0.6235(4) 0.8101(4) 0.2757(3) 0.065(6) Uani 1 1 d U
H67A H 0.6124 0.8200 0.2703 0.097 Uiso 1 1 calc R
H67B H 0.6320 0.8018 0.2674 0.097 Uiso 1 1 calc R
H67C H 0.6349 0.8181 0.2824 0.097 Uiso 1 1 calc R
C68 C 0.5855(4) 0.8008(4) 0.2891(3) 0.053(5) Uani 1 1 d U
C69 C 0.5734(5) 0.8174(4) 0.2817(3) 0.072(7) Uani 1 1 d U
H69A H 0.5747 0.8153 0.2697 0.086 Uiso 1 1 calc R
H69B H 0.5825 0.8305 0.2843 0.086 Uiso 1 1 calc R
C70 C 0.5475(5) 0.8222(5) 0.2852(3) 0.082(8) Uani 1 1 d U
H70A H 0.5392 0.8339 0.2805 0.098 Uiso 1 1 calc R
C71 C 0.5368(5) 0.8079(4) 0.2962(3) 0.074(7) Uani 1 1 d U
H71A H 0.5206 0.8104 0.2991 0.088 Uiso 1 1 calc R
C72 C 0.5486(4) 0.7895(4) 0.3036(3) 0.053(5) Uani 1 1 d U
C73 C 0.5737(4) 0.7857(4) 0.3001(3) 0.056(6) Uani 1 1 d U
C74 C 0.5339(4) 0.7760(4) 0.3141(3) 0.057(6) Uani 1 1 d U
H74A H 0.5187 0.7814 0.3172 0.069 Uiso 1 1 calc R
C75 C 0.5230(4) 0.7479(3) 0.3330(2) 0.048(5) Uani 1 1 d U
H75A H 0.5219 0.7323 0.3319 0.058 Uiso 1 1 calc R
H75B H 0.5068 0.7540 0.3319 0.058 Uiso 1 1 calc R
C76 C 0.5340(4) 0.7540(4) 0.3504(3) 0.059(6) Uani 1 1 d U
H76A H 0.5512 0.7506 0.3506 0.071 Uiso 1 1 calc R
H76B H 0.5321 0.7694 0.3524 0.071 Uiso 1 1 calc R
C77 C 0.5206(4) 0.7411(4) 0.3642(2) 0.050(5) Uani 1 1 d U
H77A H 0.5034 0.7445 0.3638 0.060 Uiso 1 1 calc R
H77B H 0.5225 0.7257 0.3621 0.060 Uiso 1 1 calc R
C78 C 0.5305(4) 0.7463(4) 0.3813(2) 0.049(5) Uani 1 1 d U
H78A H 0.5479 0.7440 0.3812 0.059 Uiso 1 1 calc R
H78B H 0.5278 0.7616 0.3834 0.059 Uiso 1 1 calc R
C79 C 0.5202(4) 0.7341(3) 0.3953(2) 0.046(5) Uani 1 1 d U
H79A H 0.5251 0.7190 0.3943 0.056 Uiso 1 1 calc R
H79B H 0.5025 0.7346 0.3947 0.056 Uiso 1 1 calc R
C80 C 0.5280(4) 0.7423(3) 0.4123(2) 0.046(5) Uani 1 1 d U
H80A H 0.5457 0.7430 0.4127 0.055 Uiso 1 1 calc R
H80B H 0.5218 0.7569 0.4138 0.055 Uiso 1 1 calc R
C81 C 0.4998(4) 0.7342(4) 0.4338(2) 0.048(5) Uani 1 1 d U
H81A H 0.4940 0.7480 0.4313 0.058 Uiso 1 1 calc R
C82 C 0.4857(4) 0.7216(3) 0.4459(2) 0.046(5) Uani 1 1 d U
C83 C 0.4685(4) 0.7333(4) 0.4558(3) 0.055(6) Uani 1 1 d U
H83A H 0.4671 0.7483 0.4545 0.066 Uiso 1 1 calc R
C84 C 0.4539(4) 0.7231(4) 0.4673(2) 0.048(5) Uani 1 1 d U
H84A H 0.4421 0.7308 0.4732 0.058 Uiso 1 1 calc R
C85 C 0.4568(3) 0.7017(3) 0.4700(2) 0.044(5) Uani 1 1 d U
H85A H 0.4474 0.6951 0.4783 0.053 Uiso 1 1 calc R
C86 C 0.4735(4) 0.6887(4) 0.4608(2) 0.048(5) Uani 1 1 d U
C87 C 0.4892(4) 0.6993(4) 0.4492(3) 0.051(5) Uani 1 1 d U
C88 C 0.4652(4) 0.6562(4) 0.4763(3) 0.055(5) Uani 1 1 d U
H88A H 0.4532 0.6656 0.4812 0.083 Uiso 1 1 calc R
H88B H 0.4774 0.6528 0.4846 0.083 Uiso 1 1 calc R
H88C H 0.4574 0.6430 0.4727 0.083 Uiso 1 1 calc R
C89 C 0.5579(4) 0.7605(4) 0.2666(3) 0.064(6) Uani 1 1 d U
H89A H 0.5454 0.7638 0.2586 0.096 Uiso 1 1 calc R
H89B H 0.5710 0.7530 0.2610 0.096 Uiso 1 1 calc R
H89C H 0.5640 0.7738 0.2713 0.096 Uiso 1 1 calc R
C90 C 0.5225(4) 0.7460(4) 0.2817(3) 0.051(5) Uani 1 1 d U
C91 C 0.5067(4) 0.7588(4) 0.2732(3) 0.053(5) Uani 1 1 d U
H91A H 0.5125 0.7687 0.2654 0.064 Uiso 1 1 calc R
C92 C 0.4814(4) 0.7571(4) 0.2763(3) 0.058(6) Uani 1 1 d U
H92A H 0.4705 0.7664 0.2710 0.070 Uiso 1 1 calc R
C93 C 0.4732(4) 0.7419(4) 0.2870(3) 0.063(6) Uani 1 1 d U
H93A H 0.4564 0.7404 0.2885 0.076 Uiso 1 1 calc R
C94 C 0.4892(4) 0.7282(4) 0.2959(2) 0.049(5) Uani 1 1 d U
C95 C 0.5149(4) 0.7296(3) 0.2928(2) 0.048(5) Uani 1 1 d U
C96 C 0.4789(4) 0.7136(4) 0.3087(2) 0.051(5) Uani 1 1 d U
H96A H 0.4629 0.7166 0.3119 0.061 Uiso 1 1 calc R
C97 C 0.4754(3) 0.6875(3) 0.3297(2) 0.041(4) Uani 1 1 d U
H97A H 0.4769 0.6719 0.3288 0.049 Uiso 1 1 calc R
H97B H 0.4582 0.6911 0.3288 0.049 Uiso 1 1 calc R
C98 C 0.4845(4) 0.6946(3) 0.3468(2) 0.048(5) Uani 1 1 d U
H98A H 0.5020 0.6923 0.3474 0.058 Uiso 1 1 calc R
H98B H 0.4814 0.7099 0.3483 0.058 Uiso 1 1 calc R
C99 C 0.4725(4) 0.6822(4) 0.3604(2) 0.053(5) Uani 1 1 d U
H99A H 0.4781 0.6673 0.3600 0.064 Uiso 1 1 calc R
H99B H 0.4550 0.6822 0.3584 0.064 Uiso 1 1 calc R
C100 C 0.4777(4) 0.6918(3) 0.3784(2) 0.043(5) Uani 1 1 d U
H10C H 0.4951 0.6933 0.3800 0.052 Uiso 1 1 calc R
H10D H 0.4704 0.7061 0.3793 0.052 Uiso 1 1 calc R
C101 C 0.4674(3) 0.6773(3) 0.3917(2) 0.043(5) Uani 1 1 d U
H10E H 0.4756 0.6633 0.3912 0.051 Uiso 1 1 calc R
H10F H 0.4502 0.6749 0.3895 0.051 Uiso 1 1 calc R
C102 C 0.4704(4) 0.6869(3) 0.4092(2) 0.050(5) Uani 1 1 d U
H10G H 0.4871 0.6919 0.4107 0.060 Uiso 1 1 calc R
H10H H 0.4596 0.6992 0.4105 0.060 Uiso 1 1 calc R
C103 C 0.4407(3) 0.6719(3) 0.4275(2) 0.042(5) Uani 1 1 d U
H10I H 0.4315 0.6837 0.4240 0.051 Uiso 1 1 calc R
C104 C 0.4300(3) 0.6561(3) 0.4386(2) 0.036(4) Uani 1 1 d U
C105 C 0.4067(4) 0.6634(3) 0.4445(2) 0.047(5) Uani 1 1 d U
H10J H 0.4005 0.6767 0.4411 0.057 Uiso 1 1 calc R
C106 C 0.3935(4) 0.6504(4) 0.4556(3) 0.055(5) Uani 1 1 d U
H10K H 0.3786 0.6551 0.4598 0.066 Uiso 1 1 calc R
C107 C 0.4031(4) 0.6301(4) 0.4604(3) 0.062(6) Uani 1 1 d U
H10L H 0.3941 0.6212 0.4674 0.074 Uiso 1 1 calc R
C108 C 0.4253(4) 0.6235(4) 0.4547(3) 0.049(5) Uani 1 1 d U
C109 C 0.4390(4) 0.6366(4) 0.4444(2) 0.047(5) Uani 1 1 d U
C110 C 0.4217(4) 0.5898(4) 0.4690(3) 0.059(6) Uani 1 1 d U
H11D H 0.4153 0.5973 0.4787 0.088 Uiso 1 1 calc R
H11E H 0.4314 0.5777 0.4727 0.088 Uiso 1 1 calc R
H11F H 0.4084 0.5847 0.4623 0.088 Uiso 1 1 calc R
C111 C 0.4374(4) 0.7032(4) 0.2633(3) 0.066(6) Uani 1 1 d U
H11G H 0.4492 0.7042 0.2544 0.100 Uiso 1 1 calc R
H11H H 0.4340 0.7174 0.2675 0.100 Uiso 1 1 calc R
H11I H 0.4227 0.6968 0.2591 0.100 Uiso 1 1 calc R
C112 C 0.4318(4) 0.6881(4) 0.2911(3) 0.050(5) Uani 1 1 d U
C113 C 0.4149(4) 0.7035(4) 0.2950(3) 0.058(6) Uani 1 1 d U
H11J H 0.4129 0.7159 0.2886 0.069 Uiso 1 1 calc R
C114 C 0.4000(4) 0.6994(4) 0.3099(3) 0.068(6) Uani 1 1 d U
H11K H 0.3882 0.7092 0.3133 0.081 Uiso 1 1 calc R
C115 C 0.4042(4) 0.6803(4) 0.3188(3) 0.061(6) Uani 1 1 d U
H11L H 0.3943 0.6778 0.3281 0.074 Uiso 1 1 calc R
C116 C 0.4220(3) 0.6643(3) 0.3152(2) 0.042(5) Uani 1 1 d U
C117 C 0.4369(3) 0.6680(3) 0.3005(2) 0.042(5) Uani 1 1 d U
C118 C 0.4253(4) 0.6475(3) 0.3272(3) 0.050(5) Uani 1 1 d U
H11M H 0.4144 0.6477 0.3361 0.059 Uiso 1 1 calc R
C119 C 0.4392(4) 0.6168(3) 0.3420(2) 0.048(5) Uani 1 1 d U
H11N H 0.4375 0.6020 0.3382 0.058 Uiso 1 1 calc R
H11O H 0.4254 0.6203 0.3492 0.058 Uiso 1 1 calc R
C120 C 0.4641(5) 0.6199(4) 0.3519(3) 0.070(7) Uani 1 1 d U
H12C H 0.4777 0.6179 0.3443 0.084 Uiso 1 1 calc R
H12D H 0.4649 0.6345 0.3563 0.084 Uiso 1 1 calc R
C121 C 0.4658(4) 0.6032(4) 0.3666(3) 0.064(6) Uani 1 1 d U
H12E H 0.4624 0.5888 0.3622 0.077 Uiso 1 1 calc R
H12F H 0.4824 0.6031 0.3708 0.077 Uiso 1 1 calc R
C122 C 0.4486(4) 0.6075(4) 0.3812(3) 0.061(6) Uani 1 1 d U
H12G H 0.4319 0.6057 0.3776 0.073 Uiso 1 1 calc R
H12H H 0.4507 0.6223 0.3851 0.073 Uiso 1 1 calc R
C123 C 0.4541(4) 0.5913(4) 0.3961(3) 0.065(6) Uani 1 1 d U
H12I H 0.4528 0.5765 0.3922 0.078 Uiso 1 1 calc R
H12J H 0.4706 0.5936 0.4002 0.078 Uiso 1 1 calc R
C124 C 0.4363(3) 0.5950(3) 0.4104(2) 0.046(5) Uani 1 1 d U
H12K H 0.4372 0.6099 0.4143 0.055 Uiso 1 1 calc R
H12L H 0.4197 0.5922 0.4065 0.055 Uiso 1 1 calc R
C125 C 0.4307(4) 0.5628(3) 0.4266(3) 0.051(5) Uani 1 1 d U
H12M H 0.4173 0.5613 0.4196 0.061 Uiso 1 1 calc R
C126 C 0.4339(4) 0.5446(3) 0.4388(3) 0.048(5) Uani 1 1 d U
C127 C 0.4168(5) 0.5283(4) 0.4376(3) 0.069(7) Uani 1 1 d U
H12N H 0.4044 0.5296 0.4297 0.083 Uiso 1 1 calc R
C128 C 0.4176(4) 0.5099(4) 0.4480(3) 0.067(6) Uani 1 1 d U
H12O H 0.4063 0.4987 0.4468 0.081 Uiso 1 1 calc R
C129 C 0.4364(4) 0.5087(4) 0.4605(3) 0.059(6) Uani 1 1 d U
H12P H 0.4286 0.5067 0.4713 0.071 Uiso 1 1 calc R
H12Q H 0.4460 0.4958 0.4583 0.071 Uiso 1 1 calc R
C130 C 0.4520(4) 0.5258(4) 0.4617(3) 0.057(6) Uani 1 1 d U
C131 C 0.4514(4) 0.5442(4) 0.4514(3) 0.052(5) Uani 1 1 d U
C132 C 0.4698(4) 0.5110(4) 0.4872(3) 0.058(6) Uani 1 1 d U
H13C H 0.4613 0.4983 0.4834 0.087 Uiso 1 1 calc R
H13D H 0.4611 0.5172 0.4965 0.087 Uiso 1 1 calc R
H13E H 0.4860 0.5072 0.4907 0.087 Uiso 1 1 calc R
C133 C 0.8195(7) 0.6262(6) 0.2337(5) 0.121(12) Uani 1 1 d U
H13F H 0.8106 0.6289 0.2235 0.181 Uiso 1 1 calc R
H13G H 0.8343 0.6186 0.2311 0.181 Uiso 1 1 calc R
H13H H 0.8234 0.6398 0.2390 0.181 Uiso 1 1 calc R
C134 C 0.8034(5) 0.6121(4) 0.2460(3) 0.074(7) Uani 1 1 d U
C135 C 0.7127(4) 0.5543(4) 0.2626(3) 0.065(6) Uani 1 1 d U
H13I H 0.7111 0.5424 0.2703 0.098 Uiso 1 1 calc R
H13J H 0.7130 0.5490 0.2513 0.098 Uiso 1 1 calc R
H13K H 0.6990 0.5639 0.2640 0.098 Uiso 1 1 calc R
C136 C 0.7363(4) 0.5667(4) 0.2663(3) 0.060(6) Uani 1 1 d U
C137 C 0.7264(5) 0.6266(4) 0.2653(3) 0.075(7) Uani 1 1 d U
H13M H 0.7318 0.6125 0.2617 0.113 Uiso 1 1 calc R
H13N H 0.7255 0.6360 0.2557 0.113 Uiso 1 1 calc R
H13O H 0.7106 0.6254 0.2704 0.113 Uiso 1 1 calc R
C138 C 0.7444(4) 0.6357(4) 0.2779(3) 0.052(5) Uani 1 1 d U
C139 C 0.7096(4) 0.6200(4) 0.3292(3) 0.063(6) Uani 1 1 d U
H13P H 0.7058 0.6346 0.3325 0.095 Uiso 1 1 calc R
H13Q H 0.7099 0.6108 0.3389 0.095 Uiso 1 1 calc R
H13R H 0.6974 0.6149 0.3215 0.095 Uiso 1 1 calc R
C140 C 0.7347(3) 0.6196(3) 0.3206(2) 0.040(4) Uani 1 1 d U
C141 C 0.7021(5) 0.6734(4) 0.3586(3) 0.067(6) Uani 1 1 d U
H14C H 0.6863 0.6778 0.3625 0.101 Uiso 1 1 calc R
H14D H 0.7142 0.6773 0.3667 0.101 Uiso 1 1 calc R
H14E H 0.7023 0.6579 0.3570 0.101 Uiso 1 1 calc R
C142 C 0.7075(4) 0.6844(4) 0.3422(3) 0.064(6) Uani 1 1 d U
C143 C 0.6701(5) 0.6487(5) 0.2951(4) 0.087(8) Uani 1 1 d U
H14F H 0.6821 0.6374 0.2958 0.130 Uiso 1 1 calc R
H14G H 0.6646 0.6500 0.2837 0.130 Uiso 1 1 calc R
H14H H 0.6566 0.6453 0.3022 0.130 Uiso 1 1 calc R
C144 C 0.6809(4) 0.6690(4) 0.3004(3) 0.051(5) Uani 1 1 d U
C145 C 0.7061(4) 0.7009(4) 0.2658(3) 0.070(7) Uani 1 1 d U
H14I H 0.7206 0.6999 0.2725 0.105 Uiso 1 1 calc R
H14J H 0.7103 0.6997 0.2541 0.105 Uiso 1 1 calc R
H14K H 0.6952 0.6893 0.2688 0.105 Uiso 1 1 calc R
C146 C 0.6943(3) 0.7212(3) 0.2688(2) 0.041(4) Uani 1 1 d U
C147 C 0.6396(4) 0.7925(4) 0.2275(3) 0.069(7) Uani 1 1 d U
H14L H 0.6269 0.7843 0.2220 0.103 Uiso 1 1 calc R
H14M H 0.6527 0.7948 0.2198 0.103 Uiso 1 1 calc R
H14N H 0.6332 0.8062 0.2311 0.103 Uiso 1 1 calc R
C148 C 0.6487(4) 0.7800(4) 0.2424(3) 0.057(6) Uani 1 1 d U
C149 C 0.6289(4) 0.7124(4) 0.2660(3) 0.061(6) Uani 1 1 d U
H14O H 0.6164 0.7019 0.2638 0.091 Uiso 1 1 calc R
H14P H 0.6419 0.7057 0.2722 0.091 Uiso 1 1 calc R
H14Q H 0.6352 0.7180 0.2556 0.091 Uiso 1 1 calc R
C150 C 0.6182(4) 0.7311(4) 0.2765(3) 0.053(5) Uani 1 1 d U
C151 C 0.6302(4) 0.7010(4) 0.3291(3) 0.065(6) Uani 1 1 d U
H15B H 0.6132 0.6977 0.3306 0.098 Uiso 1 1 calc R
H15C H 0.6379 0.7020 0.3399 0.098 Uiso 1 1 calc R
H15D H 0.6378 0.6897 0.3227 0.098 Uiso 1 1 calc R
C152 C 0.6329(3) 0.7221(3) 0.3201(2) 0.038(4) Uani 1 1 d U
C153 C 0.6002(5) 0.6631(4) 0.2928(3) 0.078(7) Uani 1 1 d U
H15E H 0.6139 0.6728 0.2934 0.117 Uiso 1 1 calc R
H15F H 0.5984 0.6580 0.2815 0.117 Uiso 1 1 calc R
H15G H 0.6028 0.6510 0.3001 0.117 Uiso 1 1 calc R
C154 C 0.5774(4) 0.6749(4) 0.2980(3) 0.057(6) Uani 1 1 d U
C155 C 0.5693(4) 0.6947(4) 0.3574(3) 0.070(7) Uani 1 1 d U
H15H H 0.5628 0.6813 0.3616 0.105 Uiso 1 1 calc R
H15I H 0.5651 0.7063 0.3649 0.105 Uiso 1 1 calc R
H15J H 0.5868 0.6936 0.3566 0.105 Uiso 1 1 calc R
C156 C 0.5585(3) 0.6994(3) 0.3398(2) 0.048(5) Uani 1 1 d U
C157 C 0.7469(2) 0.6389(2) 0.42672(17) 0.016(3) Uani 1 1 d U
H15K H 0.7606 0.6442 0.4329 0.024 Uiso 1 1 calc R
H15L H 0.7523 0.6333 0.4161 0.024 Uiso 1 1 calc R
H15M H 0.7390 0.6275 0.4330 0.024 Uiso 1 1 calc R
C158 C 0.7321(4) 0.6541(3) 0.4243(2) 0.046(5) Uani 1 1 d U
C159 C 0.6643(5) 0.7080(4) 0.3866(3) 0.072(7) Uani 1 1 d U
H15N H 0.6510 0.7173 0.3836 0.108 Uiso 1 1 calc R
H15O H 0.6590 0.6932 0.3864 0.108 Uiso 1 1 calc R
H15P H 0.6773 0.7099 0.3786 0.108 Uiso 1 1 calc R
C160 C 0.6735(4) 0.7137(4) 0.4043(3) 0.055(5) Uani 1 1 d U
C161 C 0.6398(4) 0.6678(4) 0.4465(3) 0.071(7) Uani 1 1 d U
H16A H 0.6243 0.6750 0.4460 0.107 Uiso 1 1 calc R
H16B H 0.6418 0.6612 0.4573 0.107 Uiso 1 1 calc R
H16C H 0.6405 0.6568 0.4379 0.107 Uiso 1 1 calc R
C162 C 0.6605(4) 0.6846(3) 0.4435(2) 0.048(5) Uani 1 1 d U
C163 C 0.6037(4) 0.7017(4) 0.4134(3) 0.056(6) Uani 1 1 d U
H16D H 0.6208 0.7021 0.4109 0.084 Uiso 1 1 calc R
H16E H 0.5946 0.7019 0.4031 0.084 Uiso 1 1 calc R
H16F H 0.5999 0.6887 0.4195 0.084 Uiso 1 1 calc R
C164 C 0.5970(4) 0.7209(4) 0.4238(3) 0.052(5) Uani 1 1 d U
C165 C 0.6051(4) 0.7065(4) 0.4754(3) 0.057(6) Uani 1 1 d U
H16G H 0.5881 0.7056 0.4780 0.086 Uiso 1 1 calc R
H16H H 0.6145 0.7051 0.4855 0.086 Uiso 1 1 calc R
H16I H 0.6093 0.6950 0.4677 0.086 Uiso 1 1 calc R
C166 C 0.6104(4) 0.7281(4) 0.4672(3) 0.055(5) Uani 1 1 d U
C167 C 0.5935(6) 0.7766(5) 0.5159(4) 0.094(9) Uani 1 1 d U
H16J H 0.5861 0.7747 0.5267 0.142 Uiso 1 1 calc R
H16K H 0.5927 0.7916 0.5127 0.142 Uiso 1 1 calc R
H16L H 0.6103 0.7722 0.5164 0.142 Uiso 1 1 calc R
C168 C 0.5802(4) 0.7629(4) 0.5030(3) 0.061(6) Uani 1 1 d U
C169 C 0.5328(4) 0.6782(4) 0.4780(3) 0.068(6) Uani 1 1 d U
H16M H 0.5245 0.6751 0.4884 0.101 Uiso 1 1 calc R
H16N H 0.5481 0.6705 0.4778 0.101 Uiso 1 1 calc R
H16O H 0.5229 0.6735 0.4688 0.101 Uiso 1 1 calc R
C170 C 0.5375(4) 0.7024(4) 0.4766(2) 0.050(5) Uani 1 1 d U
C171 C 0.5806(6) 0.6356(5) 0.4465(4) 0.104(10) Uani 1 1 d U
H17B H 0.5719 0.6222 0.4455 0.156 Uiso 1 1 calc R
H17C H 0.5865 0.6371 0.4578 0.156 Uiso 1 1 calc R
H17D H 0.5942 0.6357 0.4389 0.156 Uiso 1 1 calc R
C172 C 0.5629(4) 0.6551(4) 0.4422(3) 0.054(5) Uani 1 1 d U
C173 C 0.5379(5) 0.6559(4) 0.3860(3) 0.070(7) Uani 1 1 d U
H17E H 0.5516 0.6634 0.3813 0.105 Uiso 1 1 calc R
H17F H 0.5244 0.6568 0.3783 0.105 Uiso 1 1 calc R
H17G H 0.5421 0.6409 0.3876 0.105 Uiso 1 1 calc R
C174 C 0.5313(4) 0.6656(4) 0.4019(3) 0.055(5) Uani 1 1 d U
C175 C 0.5347(4) 0.6053(4) 0.4777(3) 0.058(6) Uani 1 1 d U
H17H H 0.5451 0.6178 0.4786 0.087 Uiso 1 1 calc R
H17I H 0.5433 0.5938 0.4722 0.087 Uiso 1 1 calc R
H17J H 0.5299 0.6007 0.4888 0.087 Uiso 1 1 calc R
C176 C 0.5117(3) 0.6113(3) 0.4674(2) 0.039(4) Uani 1 1 d U
C177 C 0.5624(4) 0.5377(4) 0.4808(3) 0.060(6) Uani 1 1 d U
H17K H 0.5632 0.5222 0.4820 0.090 Uiso 1 1 calc R
H17L H 0.5690 0.5444 0.4908 0.090 Uiso 1 1 calc R
H17M H 0.5718 0.5422 0.4712 0.090 Uiso 1 1 calc R
C178 C 0.5358(3) 0.5447(3) 0.4786(2) 0.045(5) Uani 1 1 d U
C179 C 0.4538(5) 0.5917(4) 0.5192(3) 0.083(8) Uani 1 1 d U
H17O H 0.4634 0.6024 0.5250 0.124 Uiso 1 1 calc R
H17P H 0.4489 0.5806 0.5270 0.124 Uiso 1 1 calc R
H17Q H 0.4396 0.5984 0.5145 0.124 Uiso 1 1 calc R
C180 C 0.4687(4) 0.5818(4) 0.5056(3) 0.058(6) Uani 1 1 d U
O73 O 0.4381(3) 0.7826(3) 0.4745(2) 0.085(5) Uani 1 1 d U
H73 H 0.4382 0.7774 0.4840 0.128 Uiso 1 1 calc R
O74 O 0.4033(4) 0.7486(3) 0.2711(3) 0.110(7) Uani 1 1 d DU
H74 H 0.4066 0.7421 0.2624 0.165 Uiso 1 1 calc R
O75 O 0.7303(4) 0.5735(3) 0.2231(2) 0.095(6) Uani 1 1 d DU
H75 H 0.7368 0.5724 0.2323 0.142 Uiso 1 1 calc R
O76 O 0.5306(4) 0.6921(4) 0.5198(3) 0.114(7) Uani 1 1 d DU
H76 H 0.5276 0.6915 0.5097 0.171 Uiso 1 1 calc R
O77 O 0.6246(4) 0.9079(4) 0.2458(3) 0.109(7) Uani 1 1 d U
H77 H 0.6351 0.8988 0.2478 0.164 Uiso 1 1 calc R
O78 O 0.4537(3) 0.4558(3) 0.4775(2) 0.071(4) Uani 1 1 d U
H78 H 0.4588 0.4568 0.4872 0.106 Uiso 1 1 calc R
O79 O 0.6182(4) 0.7209(4) 0.5203(3) 0.111(7) Uani 1 1 d U
H79 H 0.6130 0.7306 0.5264 0.166 Uiso 1 1 calc R
O80 O 0.5117(4) 0.6201(3) 0.5222(3) 0.113(7) Uani 1 1 d DU
H80 H 0.5125 0.6099 0.5156 0.170 Uiso 1 1 calc R
O81 O 0.3753(3) 0.6470(3) 0.3580(2) 0.094(6) Uani 1 1 d DU
H81 H 0.3740 0.6338 0.3587 0.141 Uiso 1 1 calc R
O82 O 0.3747(4) 0.6061(4) 0.4046(3) 0.112(7) Uani 1 1 d U
O83 O 0.8659(5) 0.6134(4) 0.2065(3) 0.049(7) Uani 0.50 1 d PU
H83 H 0.8517 0.6093 0.2067 0.073 Uiso 0.50 1 calc PR
O84 O 0.4021(6) 0.7132(6) 0.4147(5) 0.085(10) Uani 0.50 1 d PDU
H84 H 0.4075 0.7153 0.4052 0.127 Uiso 0.50 1 calc PR
O85 O 0.8284(7) 0.6348(6) 0.1908(5) 0.091(11) Uani 0.50 1 d PU
H85 H 0.8179 0.6414 0.1961 0.137 Uiso 0.50 1 calc PR
O86 O 0.7618(6) 0.6457(5) 0.2238(4) 0.064(8) Uani 0.50 1 d PDU
H86 H 0.7713 0.6407 0.2168 0.097 Uiso 0.50 1 calc PR
O87 O 0.6409(6) 0.8737(5) 0.2646(4) 0.073(9) Uani 0.50 1 d PDU
H87 H 0.6273 0.8715 0.2606 0.110 Uiso 0.50 1 calc PR
O88 O 0.4058(13) 0.7079(11) 0.3611(7) 0.19(3) Uani 0.50 1 d PDU
H88 H 0.4076 0.7179 0.3545 0.284 Uiso 0.50 1 calc PR
O89 O 0.8145(12) 0.7552(10) 0.3501(8) 0.17(2) Uani 0.50 1 d PU
O90 O 0.3694(8) 0.5669(9) 0.3938(7) 0.146(19) Uani 0.50 1 d PDU
H90 H 0.3698 0.5759 0.4013 0.219 Uiso 0.50 1 calc PR
O91 O 0.4292(15) 0.5062(13) 0.3810(9) 0.10(2) Uani 0.25 1 d PDU
H91 H 0.4200 0.5160 0.3839 0.147 Uiso 0.25 1 calc PR
O92 O 0.6990(9) 0.5544(8) 0.2028(6) 0.120(15) Uani 0.50 1 d PU
O93 O 0.5328(17) 0.8427(13) 0.3921(12) 0.12(3) Uani 0.25 1 d PDU
H93 H 0.5353 0.8435 0.4022 0.176 Uiso 0.25 1 calc PR
O94 O 0.8380(9) 0.7627(8) 0.3210(5) 0.132(17) Uani 0.50 1 d PDU
H94 H 0.8446 0.7508 0.3220 0.198 Uiso 0.50 1 calc PR
O95 O 0.3896(15) 0.5271(13) 0.3974(10) 0.21(3) Uani 0.50 1 d PU
O96 O 0.646(2) 0.8309(18) 0.3954(14) 0.15(4) Uani 0.25 1 d PU
O97 O 0.4466(18) 0.8426(15) 0.4640(12) 0.25(4) Uani 0.50 1 d PU
O98 O 0.8717(11) 0.7874(10) 0.3029(7) 0.15(2) Uani 0.50 1 d PU
O99 O 0.7819(10) 0.6403(9) 0.1943(7) 0.142(18) Uani 0.50 1 d PDU
H99 H 0.7867 0.6510 0.1892 0.212 Uiso 0.50 1 calc PR
O100 O 0.6095(19) 0.8397(16) 0.2431(13) 0.13(3) Uani 0.25 1 d PU
O101 O 0.3967(14) 0.7605(10) 0.3110(9) 0.08(2) Uani 0.25 1 d PDU
H101 H 0.3850 0.7561 0.3056 0.126 Uiso 0.25 1 calc PR
O102 O 0.5652(15) 0.8308(13) 0.3352(10) 0.10(2) Uani 0.25 1 d PU
O103 O 0.760(4) 0.950(3) 0.452(3) 0.27(8) Uani 0.25 1 d PU
O104 O 0.757(2) 0.804(2) 0.3956(16) 0.17(4) Uani 0.25 1 d PU
O105 O 0.418(3) 0.807(2) 0.4180(17) 0.18(5) Uani 0.25 1 d PU
O106 O 0.7507(15) 0.8726(13) 0.4455(10) 0.09(2) Uani 0.25 1 d PU
O107 O 0.7370(15) 0.8223(12) 0.4384(10) 0.21(3) Uani 0.50 1 d PU
O108 O 0.7750(14) 0.9019(12) 0.4455(9) 0.08(2) Uani 0.25 1 d PU
O109 O 0.497(2) 0.818(2) 0.3427(16) 0.16(4) Uani 0.25 1 d PU
O110 O 0.460(2) 0.4726(17) 0.4117(13) 0.14(3) Uani 0.25 1 d PU
O111 O 0.930(3) 0.874(3) 0.279(2) 0.22(6) Uani 0.25 1 d PU
O112 O 0.582(2) 0.6511(19) 0.2425(15) 0.16(4) Uani 0.25 1 d PU
O113 O 0.6541(18) 0.6573(15) 0.2459(12) 0.26(4) Uani 0.50 1 d PU
O114 O 0.442(2) 0.7492(18) 0.3434(14) 0.15(4) Uani 0.25 1 d PU
O115 O 0.461(2) 0.7726(17) 0.3964(13) 0.14(4) Uani 0.25 1 d PU
O116 O 0.443(3) 0.460(2) 0.4232(18) 0.18(5) Uani 0.25 1 d PU
O117 O 0.739(2) 0.8121(17) 0.3532(14) 0.14(4) Uani 0.25 1 d PU
O118 O 0.700(2) 0.8613(18) 0.4102(14) 0.15(4) Uani 0.25 1 d PU
O119 O 0.6539(13) 0.8437(11) 0.3562(9) 0.19(3) Uani 0.50 1 d PU
C181 C 0.4101(5) 0.7726(3) 0.2690(3) 0.082(8) Uani 1 1 d DU
H18B H 0.3957 0.7814 0.2705 0.122 Uiso 1 1 calc R
H18C H 0.4166 0.7750 0.2580 0.122 Uiso 1 1 calc R
H18D H 0.4220 0.7765 0.2773 0.122 Uiso 1 1 calc R
C182 C 0.4524(7) 0.4331(6) 0.4728(5) 0.129(13) Uani 1 1 d U
H18E H 0.4467 0.4247 0.4821 0.194 Uiso 1 1 calc R
H18F H 0.4683 0.4281 0.4695 0.194 Uiso 1 1 calc R
H18G H 0.4413 0.4315 0.4635 0.194 Uiso 1 1 calc R
C183 C 0.4144(5) 0.7794(5) 0.4670(4) 0.088(8) Uani 1 1 d U
H18H H 0.4061 0.7678 0.4727 0.132 Uiso 1 1 calc R
H18I H 0.4164 0.7756 0.4553 0.132 Uiso 1 1 calc R
H18J H 0.4051 0.7925 0.4679 0.132 Uiso 1 1 calc R
C184 C 0.5036(6) 0.6407(5) 0.5128(4) 0.124(12) Uani 1 1 d DU
H888 H 0.5030 0.6382 0.5008 0.148 Uiso 1 1 calc R
H887 H 0.5147 0.6526 0.5151 0.148 Uiso 1 1 calc R
C185 C 0.7318(7) 0.5973(4) 0.2171(5) 0.126(12) Uani 1 1 d DU
H18K H 0.7267 0.6067 0.2260 0.190 Uiso 1 1 calc R
H18L H 0.7212 0.5992 0.2075 0.190 Uiso 1 1 calc R
H18M H 0.7482 0.6006 0.2139 0.190 Uiso 1 1 calc R
C186 C 0.6398(7) 0.7274(6) 0.5131(5) 0.131(13) Uani 1 1 d U
H18N H 0.6441 0.7415 0.5173 0.196 Uiso 1 1 calc R
H18O H 0.6381 0.7280 0.5011 0.196 Uiso 1 1 calc R
H18P H 0.6524 0.7172 0.5160 0.196 Uiso 1 1 calc R
C187 C 0.5580(5) 0.6879(6) 0.5226(5) 0.125(12) Uani 1 1 d DU
H18Q H 0.5650 0.6998 0.5287 0.188 Uiso 1 1 calc R
H18R H 0.5660 0.6865 0.5119 0.188 Uiso 1 1 calc R
H18S H 0.5601 0.6748 0.5289 0.188 Uiso 1 1 calc R
C189 C 0.6353(6) 0.9306(5) 0.2481(4) 0.110(11) Uani 1 1 d U
H18W H 0.6288 0.9370 0.2581 0.165 Uiso 1 1 calc R
H18X H 0.6312 0.9394 0.2385 0.165 Uiso 1 1 calc R
H18Y H 0.6528 0.9296 0.2490 0.165 Uiso 1 1 calc R
C190 C 0.3512(4) 0.6567(5) 0.3517(4) 0.113(11) Uani 1 1 d DU
H19B H 0.3379 0.6474 0.3549 0.169 Uiso 1 1 calc R
H19C H 0.3517 0.6579 0.3397 0.169 Uiso 1 1 calc R
H19D H 0.3489 0.6708 0.3565 0.169 Uiso 1 1 calc R
C191 C 0.7708(10) 0.6683(6) 0.2294(7) 0.087(17) Uani 0.50 1 d PDU
H19E H 0.7622 0.6727 0.2393 0.131 Uiso 0.50 1 calc PR
H19F H 0.7677 0.6786 0.2206 0.131 Uiso 0.50 1 calc PR
H19G H 0.7879 0.6678 0.2316 0.131 Uiso 0.50 1 calc PR
C192 C 0.4140(12) 0.7292(9) 0.4271(7) 0.11(2) Uani 0.50 1 d PDU
H19H H 0.4145 0.7434 0.4222 0.167 Uiso 0.50 1 calc PR
H19I H 0.4303 0.7245 0.4297 0.167 Uiso 0.50 1 calc PR
H19J H 0.4046 0.7297 0.4373 0.167 Uiso 0.50 1 calc PR
C193 C 0.8357(9) 0.6481(8) 0.1752(6) 0.070(13) Uani 0.50 1 d PU
H19K H 0.8217 0.6556 0.1709 0.104 Uiso 0.50 1 calc PR
H19L H 0.8419 0.6386 0.1667 0.104 Uiso 0.50 1 calc PR
H19M H 0.8480 0.6585 0.1782 0.104 Uiso 0.50 1 calc PR
C194 C 0.3429(8) 0.5584(8) 0.3917(7) 0.077(15) Uani 0.50 1 d PDU
H19N H 0.3331 0.5635 0.4009 0.115 Uiso 0.50 1 calc PR
H19O H 0.3430 0.5428 0.3917 0.115 Uiso 0.50 1 calc PR
H19P H 0.3363 0.5636 0.3813 0.115 Uiso 0.50 1 calc PR
C195 C 0.8773(13) 0.6052(11) 0.1924(9) 0.11(2) Uani 0.50 1 d PU
H19Q H 0.8862 0.6166 0.1869 0.170 Uiso 0.50 1 calc PR
H19R H 0.8653 0.5995 0.1849 0.170 Uiso 0.50 1 calc PR
H19S H 0.8884 0.5939 0.1956 0.170 Uiso 0.50 1 calc PR
C197 C 0.8203(9) 0.7623(9) 0.3059(6) 0.076(15) Uani 0.50 1 d PDU
H19T H 0.8161 0.7769 0.3029 0.114 Uiso 0.50 1 calc PR
H19U H 0.8058 0.7545 0.3090 0.114 Uiso 0.50 1 calc PR
H19V H 0.8280 0.7552 0.2966 0.114 Uiso 0.50 1 calc PR
C199 C 0.540(2) 0.8196(14) 0.3858(15) 0.10(4) Uani 0.25 1 d PDU
H19Z H 0.5424 0.8103 0.3953 0.151 Uiso 0.25 1 calc PR
H999 H 0.5540 0.8204 0.3791 0.151 Uiso 0.25 1 calc PR
H998 H 0.5263 0.8139 0.3792 0.151 Uiso 0.25 1 calc PR
C201 C 0.6580(10) 0.8545(7) 0.2602(8) 0.099(19) Uani 0.50 1 d PDU
H20D H 0.6695 0.8524 0.2691 0.149 Uiso 0.50 1 calc PR
H20E H 0.6666 0.8577 0.2499 0.149 Uiso 0.50 1 calc PR
H20F H 0.6485 0.8416 0.2587 0.149 Uiso 0.50 1 calc PR
C203 C 0.7609(15) 0.6295(16) 0.1843(12) 0.19(4) Uani 0.50 1 d PDU
H20J H 0.7500 0.6224 0.1919 0.288 Uiso 0.50 1 calc PR
H20K H 0.7676 0.6192 0.1765 0.288 Uiso 0.50 1 calc PR
H20L H 0.7521 0.6405 0.1781 0.288 Uiso 0.50 1 calc PR
C204 C 0.4778(9) 0.6456(14) 0.5199(10) 0.05(2) Uani 0.25 1 d PDU
H20M H 0.4728 0.6598 0.5165 0.080 Uiso 0.25 1 calc PR
H20N H 0.4782 0.6448 0.5319 0.080 Uiso 0.25 1 calc PR
H20O H 0.4664 0.6351 0.5156 0.080 Uiso 0.25 1 calc PR
C205 C 0.4133(13) 0.7154(11) 0.3789(7) 0.11(2) Uani 0.50 1 d PDU
H20P H 0.4251 0.7268 0.3781 0.172 Uiso 0.50 1 calc PR
H20Q H 0.4203 0.7034 0.3850 0.172 Uiso 0.50 1 calc PR
H20R H 0.3992 0.7206 0.3848 0.172 Uiso 0.50 1 calc PR
C206 C 0.3900(17) 0.7823(11) 0.3195(11) 0.07(3) Uani 0.25 1 d PDU
H20S H 0.4042 0.7884 0.3247 0.098 Uiso 0.25 1 calc PR
H20T H 0.3777 0.7798 0.3279 0.098 Uiso 0.25 1 calc PR
H20U H 0.3838 0.7921 0.3112 0.098 Uiso 0.25 1 calc PR
C207 C 0.4410(17) 0.4957(15) 0.3967(9) 0.06(2) Uani 0.25 1 d PDU
H20V H 0.4572 0.4911 0.3941 0.096 Uiso 0.25 1 calc PR
H20W H 0.4314 0.4834 0.4002 0.096 Uiso 0.25 1 calc PR
H20X H 0.4415 0.5061 0.4057 0.096 Uiso 0.25 1 calc PR

loop_
_atom_site_aniso_label
_atom_site_aniso_U_11
_atom_site_aniso_U_22
_atom_site_aniso_U_33
_atom_site_aniso_U_23
_atom_site_aniso_U_13
_atom_site_aniso_U_12
Er1 0.0348(5) 0.0811(8) 0.0470(5) 0.0077(5) 0.0041(4) 0.0005(5)
Er2 0.0358(5) 0.0891(8) 0.0482(6) 0.0079(5) 0.0052(4) -0.0071(5)
Er3 0.0338(5) 0.0887(8) 0.0537(6) -0.0114(6) 0.0011(4) 0.0038(5)
Er4 0.0364(5) 0.0870(8) 0.0530(6) -0.0036(6) 0.0020(4) -0.0008(5)
Cd5 0.0293(7) 0.0763(11) 0.0419(8) 0.0025(8) 0.0017(6) -0.0015(7)
Cd6 0.0274(7) 0.0745(11) 0.0473(8) -0.0089(8) 0.0020(6) 0.0037(7)
Cd7 0.0299(7) 0.0759(11) 0.0468(8) 0.0072(8) 0.0046(6) -0.0072(8)
Cd8 0.0297(7) 0.0766(11) 0.0393(8) -0.0044(7) 0.0028(6) 0.0037(7)
Cd9 0.0310(7) 0.0859(12) 0.0373(8) 0.0067(8) 0.0049(6) -0.0051(8)
Cd10 0.0286(7) 0.0762(11) 0.0397(8) -0.0071(8) 0.0006(6) -0.0020(7)
Cd11 0.0387(8) 0.0849(12) 0.0436(8) -0.0132(8) -0.0004(7) -0.0038(8)
Cd12 0.0326(7) 0.0740(11) 0.0357(7) 0.0030(7) 0.0043(6) -0.0061(7)
Cd13 0.0263(7) 0.0697(10) 0.0386(7) 0.0097(7) 0.0014(6) 0.0010(7)
Cd14 0.0279(7) 0.0767(11) 0.0413(8) 0.0038(8) 0.0055(6) 0.0002(7)
Cd15 0.0306(7) 0.0757(11) 0.0400(8) 0.0116(8) 0.0000(6) -0.0011(7)
Cd16 0.0359(8) 0.0869(12) 0.0416(8) -0.0026(8) 0.0074(6) 0.0061(8)
N1 0.046(7) 0.063(8) 0.045(7) 0.003(7) 0.000(6) 0.000(7)
N2 0.040(7) 0.056(8) 0.036(7) -0.003(6) 0.002(6) 0.008(6)
N3 0.042(7) 0.070(8) 0.040(7) -0.001(7) -0.009(6) -0.004(7)
N4 0.040(7) 0.061(8) 0.042(7) -0.001(7) 0.002(6) 0.000(7)
N5 0.048(8) 0.068(8) 0.053(8) -0.013(7) -0.003(6) -0.004(7)
N6 0.041(7) 0.064(8) 0.042(7) 0.006(6) 0.001(6) 0.001(7)
N7 0.032(7) 0.067(8) 0.041(7) 0.003(6) 0.003(6) -0.003(6)
N8 0.044(7) 0.070(8) 0.042(7) -0.005(7) -0.006(6) -0.001(7)
N9 0.036(7) 0.055(8) 0.046(7) -0.001(6) -0.001(6) -0.008(6)
N10 0.042(7) 0.060(8) 0.042(7) 0.009(6) 0.006(6) 0.000(7)
N11 0.045(7) 0.067(8) 0.041(7) 0.007(7) 0.009(6) -0.004(7)
N12 0.049(8) 0.072(8) 0.037(7) 0.009(7) 0.005(6) 0.002(7)
O1 0.042(6) 0.068(7) 0.043(6) -0.001(6) 0.006(5) -0.002(6)
O2 0.041(6) 0.069(7) 0.037(6) 0.000(6) 0.002(5) 0.002(6)
O3 0.032(6) 0.058(7) 0.043(6) -0.013(6) -0.001(5) 0.003(5)
O4 0.036(6) 0.070(7) 0.044(6) -0.006(6) 0.000(5) -0.004(6)
O5 0.034(6) 0.073(8) 0.051(6) -0.004(6) 0.003(5) -0.006(6)
O6 0.042(6) 0.058(7) 0.046(6) 0.009(6) 0.008(5) 0.006(6)
O7 0.035(6) 0.069(7) 0.042(6) -0.004(6) -0.002(5) 0.014(6)
O8 0.037(6) 0.073(8) 0.052(7) -0.011(6) 0.007(5) 0.007(6)
O9 0.047(7) 0.089(8) 0.054(7) 0.015(7) 0.004(6) -0.006(6)
O10 0.039(6) 0.067(7) 0.037(6) -0.004(6) 0.012(5) -0.009(6)
O11 0.039(6) 0.065(7) 0.040(6) 0.001(6) 0.010(5) 0.007(6)
O12 0.039(6) 0.071(7) 0.051(6) -0.003(6) 0.011(5) 0.005(6)
O13 0.049(7) 0.065(7) 0.056(7) 0.010(6) 0.013(6) 0.003(6)
O14 0.033(6) 0.055(7) 0.037(6) -0.001(5) 0.005(5) -0.004(5)
O15 0.025(5) 0.072(7) 0.046(6) -0.005(6) 0.002(5) -0.003(6)
O16 0.037(6) 0.063(7) 0.046(6) 0.010(6) 0.007(5) -0.004(6)
O17 0.045(6) 0.074(8) 0.045(6) 0.013(6) -0.003(5) -0.006(6)
O18 0.039(6) 0.067(7) 0.047(6) 0.006(6) 0.003(5) -0.003(6)
O19 0.033(6) 0.053(7) 0.034(6) -0.004(5) 0.003(5) -0.002(5)
O20 0.033(6) 0.055(7) 0.042(6) 0.012(5) 0.006(5) -0.001(5)
O21 0.049(7) 0.081(8) 0.063(7) 0.006(6) -0.003(6) 0.009(6)
O22 0.045(6) 0.062(7) 0.042(6) 0.011(6) -0.006(5) 0.001(6)
O23 0.033(6) 0.064(7) 0.042(6) 0.000(6) 0.000(5) 0.002(6)
O24 0.042(6) 0.061(7) 0.052(6) 0.001(6) 0.000(5) 0.003(6)
O25 0.076(8) 0.089(9) 0.069(8) -0.002(7) 0.003(7) -0.010(7)
O26 0.080(8) 0.078(8) 0.077(8) 0.003(7) 0.005(7) -0.003(7)
O27 0.057(7) 0.079(8) 0.051(7) -0.009(6) -0.002(6) -0.004(6)
O28 0.043(6) 0.070(7) 0.049(6) -0.008(6) 0.000(5) 0.000(6)
O29 0.044(6) 0.066(7) 0.047(6) -0.001(6) -0.005(5) 0.000(6)
O30 0.041(6) 0.058(7) 0.054(7) 0.008(6) 0.004(5) 0.003(6)
O31 0.037(6) 0.067(7) 0.052(6) -0.008(6) 0.008(5) 0.000(6)
O32 0.050(7) 0.070(7) 0.042(6) -0.009(6) 0.011(5) 0.002(6)
O33 0.049(7) 0.072(7) 0.048(6) 0.010(6) 0.007(6) 0.006(6)
O34 0.049(7) 0.067(7) 0.067(7) 0.013(6) -0.007(6) -0.011(6)
O35 0.045(7) 0.067(7) 0.070(7) 0.001(6) -0.005(6) -0.007(6)
O36 0.043(6) 0.071(7) 0.046(6) 0.006(6) 0.007(5) -0.001(6)
O37 0.043(6) 0.068(7) 0.051(6) 0.001(6) 0.006(5) 0.007(6)
O38 0.046(7) 0.078(8) 0.052(7) 0.018(6) -0.001(6) -0.002(6)
O39 0.055(7) 0.073(8) 0.056(7) 0.005(6) 0.002(6) 0.006(6)
O40 0.038(6) 0.070(7) 0.047(6) 0.000(6) 0.004(5) -0.013(6)
O41 0.046(6) 0.060(7) 0.047(6) 0.013(6) 0.002(5) 0.003(6)
O42 0.042(6) 0.069(7) 0.039(6) 0.001(6) 0.009(5) -0.007(6)
O43 0.040(6) 0.079(8) 0.051(7) -0.014(6) 0.012(5) -0.007(6)
O44 0.051(7) 0.074(8) 0.075(8) -0.007(7) 0.008(6) 0.000(6)
O45 0.050(7) 0.078(8) 0.060(7) -0.006(6) 0.000(6) -0.006(6)
O46 0.050(7) 0.074(7) 0.038(6) 0.011(6) 0.004(5) -0.001(6)
O47 0.042(6) 0.080(8) 0.047(6) 0.004(6) -0.008(5) -0.011(6)
O48 0.053(7) 0.076(8) 0.046(6) 0.007(6) 0.011(6) -0.003(6)
O49 0.038(6) 0.059(7) 0.051(6) -0.009(6) -0.003(5) -0.001(6)
O50 0.096(10) 0.114(10) 0.104(10) -0.012(8) -0.014(8) -0.004(8)
O51 0.048(7) 0.076(8) 0.043(6) -0.004(6) -0.004(5) 0.007(6)
O52 0.038(6) 0.080(8) 0.053(7) -0.006(6) 0.000(5) 0.002(6)
O53 0.049(7) 0.072(7) 0.052(7) -0.017(6) -0.001(6) 0.008(6)
O54 0.041(6) 0.071(8) 0.065(7) 0.003(6) -0.002(6) 0.008(6)
O55 0.051(7) 0.073(8) 0.066(7) -0.011(6) 0.014(6) -0.004(6)
O56 0.035(6) 0.070(7) 0.047(6) 0.000(6) 0.001(5) 0.004(6)
O57 0.044(6) 0.071(7) 0.042(6) -0.004(6) 0.004(5) 0.003(6)
O58 0.037(6) 0.070(7) 0.051(6) -0.010(6) 0.002(5) -0.003(6)
O59 0.029(6) 0.060(7) 0.044(6) -0.006(5) 0.011(5) 0.002(5)
O60 0.057(7) 0.083(8) 0.060(7) -0.006(7) 0.001(6) 0.005(7)
O61 0.059(7) 0.096(9) 0.061(7) -0.010(7) 0.006(6) 0.004(7)
O62 0.062(7) 0.071(8) 0.055(7) -0.004(6) 0.004(6) 0.000(6)
O63 0.048(7) 0.082(8) 0.048(6) -0.006(6) 0.001(6) -0.005(6)
O64 0.038(6) 0.063(7) 0.063(7) 0.005(6) 0.001(6) -0.005(6)
O65 0.034(6) 0.066(7) 0.063(7) 0.001(6) 0.003(5) 0.004(6)
O66 0.043(6) 0.056(7) 0.048(6) -0.001(6) 0.018(5) 0.003(6)
O67 0.047(7) 0.068(7) 0.049(6) 0.006(6) 0.011(5) -0.004(6)
O68 0.049(7) 0.066(7) 0.040(6) 0.002(6) -0.003(5) -0.003(6)
O69 0.044(6) 0.070(7) 0.046(6) 0.008(6) -0.004(5) 0.005(6)
O70 0.066(8) 0.073(8) 0.067(7) 0.002(7) 0.001(6) -0.003(7)
O71 0.050(7) 0.076(8) 0.051(7) 0.009(6) 0.002(6) 0.005(6)
O72 0.045(7) 0.082(8) 0.054(7) 0.006(6) -0.004(6) 0.001(6)
C1 0.041(8) 0.073(10) 0.057(9) -0.009(8) 0.016(7) -0.006(8)
C2 0.040(8) 0.057(9) 0.051(8) 0.000(7) -0.005(7) -0.004(7)
C3 0.042(8) 0.059(9) 0.054(8) 0.009(7) -0.001(7) 0.000(7)
C4 0.040(8) 0.072(9) 0.051(8) 0.006(8) 0.006(7) -0.006(8)
C5 0.058(9) 0.069(10) 0.061(9) -0.004(8) 0.000(8) 0.001(8)
C6 0.040(8) 0.053(9) 0.047(8) 0.008(7) -0.003(7) 0.005(7)
C7 0.033(8) 0.050(9) 0.048(8) 0.012(7) 0.001(7) -0.002(7)
C8 0.047(8) 0.060(9) 0.048(8) 0.003(7) -0.005(7) -0.004(7)
C9 0.056(9) 0.072(10) 0.047(8) 0.002(8) -0.003(7) 0.000(8)
C10 0.050(9) 0.062(9) 0.046(8) 0.002(7) -0.003(7) 0.000(8)
C11 0.055(9) 0.066(9) 0.054(9) 0.003(8) -0.004(7) 0.001(8)
C12 0.052(9) 0.064(9) 0.052(9) 0.002(8) -0.001(7) 0.008(8)
C13 0.040(8) 0.071(9) 0.049(8) 0.002(7) 0.000(7) 0.003(8)
C14 0.041(8) 0.056(9) 0.050(8) -0.006(7) 0.000(7) -0.002(7)
C15 0.030(7) 0.058(9) 0.039(8) -0.004(7) -0.005(6) -0.008(7)
C16 0.044(8) 0.056(9) 0.044(8) -0.004(7) 0.001(7) 0.003(7)
C17 0.042(8) 0.056(9) 0.052(8) 0.008(7) -0.002(7) -0.003(7)
C18 0.054(9) 0.069(10) 0.055(9) -0.002(8) -0.006(7) 0.000(8)
C19 0.055(9) 0.070(10) 0.052(9) -0.013(8) 0.002(7) 0.002(8)
C20 0.041(8) 0.061(9) 0.042(8) -0.003(7) -0.002(7) 0.004(7)
C21 0.039(8) 0.052(8) 0.035(7) -0.001(7) -0.002(6) 0.006(7)
C22 0.055(9) 0.064(9) 0.042(8) -0.008(7) 0.004(7) 0.002(8)
C23 0.060(9) 0.078(10) 0.061(9) -0.003(8) 0.003(8) 0.002(8)
C24 0.049(9) 0.071(10) 0.048(8) -0.005(8) -0.008(7) -0.002(8)
C25 0.046(9) 0.075(10) 0.056(9) 0.013(8) 0.007(7) 0.011(8)
C26 0.067(10) 0.079(10) 0.068(10) 0.000(8) -0.005(8) -0.010(8)
C27 0.062(10) 0.075(10) 0.067(10) 0.000(8) -0.010(8) -0.015(8)
C28 0.047(8) 0.053(9) 0.048(8) 0.001(7) -0.004(7) -0.003(7)
C29 0.050(9) 0.067(9) 0.048(8) 0.003(8) -0.006(7) 0.003(8)
C30 0.052(9) 0.054(9) 0.057(9) -0.002(7) -0.008(7) -0.005(8)
C31 0.052(9) 0.061(9) 0.044(8) -0.002(7) -0.007(7) 0.000(8)
C32 0.059(9) 0.069(10) 0.057(9) 0.002(8) -0.004(8) 0.012(8)
C33 0.058(9) 0.072(10) 0.049(9) 0.007(8) -0.002(7) 0.001(8)
C34 0.051(9) 0.076(10) 0.050(9) -0.003(8) -0.005(7) 0.001(8)
C35 0.049(9) 0.073(10) 0.053(9) -0.001(8) 0.001(7) 0.000(8)
C36 0.046(8) 0.067(9) 0.049(8) -0.001(7) -0.001(7) 0.004(8)
C37 0.045(8) 0.058(9) 0.055(9) -0.002(8) -0.002(7) 0.000(8)
C38 0.042(8) 0.057(9) 0.050(8) 0.000(7) 0.005(7) 0.003(7)
C39 0.071(10) 0.076(10) 0.069(10) -0.014(8) -0.001(8) -0.005(8)
C40 0.084(11) 0.086(11) 0.085(11) -0.004(9) 0.007(9) 0.005(9)
C41 0.061(10) 0.072(10) 0.070(10) -0.008(8) 0.008(8) -0.001(8)
C42 0.046(8) 0.056(9) 0.052(8) -0.003(7) 0.002(7) -0.005(7)
C43 0.043(8) 0.047(9) 0.046(8) -0.010(7) -0.001(7) -0.006(7)
C44 0.058(9) 0.066(9) 0.055(9) -0.013(8) 0.009(7) 0.001(8)
C45 0.058(10) 0.091(11) 0.067(10) 0.012(8) 0.016(8) -0.006(8)
C46 0.056(9) 0.069(10) 0.052(9) 0.006(8) -0.007(7) -0.013(8)
C47 0.081(11) 0.082(11) 0.077(10) 0.003(9) 0.007(8) -0.017(9)
C48 0.080(11) 0.089(11) 0.097(11) 0.004(9) -0.006(9) -0.026(9)
C49 0.094(12) 0.097(12) 0.091(12) -0.006(9) -0.002(9) -0.008(9)
C50 0.058(9) 0.066(10) 0.068(9) 0.003(8) -0.001(8) 0.000(8)
C51 0.046(8) 0.053(9) 0.041(8) 0.004(7) 0.002(7) 0.001(7)
C52 0.066(10) 0.066(10) 0.067(9) -0.007(8) -0.001(8) 0.002(8)
C53 0.062(10) 0.080(10) 0.064(9) -0.015(8) 0.004(8) -0.001(8)
C54 0.086(11) 0.102(12) 0.078(11) 0.010(9) 0.005(9) 0.003(9)
C55 0.100(13) 0.113(13) 0.093(12) 0.000(9) 0.010(9) 0.000(9)
C56 0.079(11) 0.101(12) 0.087(11) -0.012(9) -0.001(9) -0.020(9)
C57 0.071(10) 0.097(11) 0.066(10) -0.001(8) 0.006(8) -0.010(9)
C58 0.059(9) 0.072(10) 0.056(9) 0.014(8) 0.006(8) -0.003(8)
C59 0.046(8) 0.056(9) 0.049(8) 0.000(7) 0.004(7) 0.002(7)
C60 0.049(9) 0.067(9) 0.061(9) 0.006(8) -0.005(7) 0.003(8)
C61 0.050(9) 0.068(10) 0.067(9) 0.014(8) -0.002(8) 0.002(8)
C62 0.074(11) 0.091(11) 0.087(11) 0.010(9) -0.010(8) 0.010(9)
C63 0.048(9) 0.068(9) 0.056(9) 0.001(8) 0.011(7) 0.006(8)
C64 0.046(8) 0.056(9) 0.058(9) -0.008(7) 0.006(7) 0.006(7)
C65 0.038(8) 0.057(9) 0.047(8) -0.010(7) -0.003(7) 0.005(7)
C66 0.053(9) 0.071(10) 0.057(9) 0.003(8) 0.014(7) 0.015(8)
C67 0.056(9) 0.069(10) 0.069(9) 0.014(8) 0.008(8) 0.000(8)
C68 0.047(8) 0.062(9) 0.049(8) 0.007(7) 0.011(7) 0.003(7)
C69 0.064(10) 0.081(10) 0.070(10) 0.015(8) 0.006(8) -0.002(8)
C70 0.072(11) 0.089(11) 0.084(11) 0.016(9) 0.006(8) 0.000(9)
C71 0.064(10) 0.082(11) 0.075(10) 0.011(8) 0.009(8) -0.001(8)
C72 0.047(8) 0.059(9) 0.053(8) -0.005(7) 0.007(7) -0.005(7)
C73 0.047(9) 0.065(9) 0.054(9) 0.007(8) 0.005(7) -0.002(8)
C74 0.052(9) 0.064(9) 0.056(9) 0.006(8) -0.005(7) 0.008(8)
C75 0.043(8) 0.054(9) 0.048(8) 0.007(7) 0.007(7) -0.002(7)
C76 0.053(9) 0.074(10) 0.051(9) 0.008(8) 0.003(7) -0.004(8)
C77 0.047(8) 0.057(9) 0.045(8) 0.007(7) -0.009(7) -0.003(7)
C78 0.044(8) 0.059(9) 0.045(8) 0.002(7) 0.014(7) 0.000(7)
C79 0.040(8) 0.055(9) 0.044(8) 0.008(7) -0.007(7) -0.003(7)
C80 0.042(8) 0.051(8) 0.045(8) -0.005(7) 0.001(7) -0.008(7)
C81 0.042(8) 0.057(9) 0.044(8) -0.002(7) -0.007(7) -0.001(7)
C82 0.043(8) 0.049(9) 0.046(8) -0.006(7) 0.007(7) -0.001(7)
C83 0.049(9) 0.059(9) 0.056(9) -0.007(8) 0.003(7) -0.005(8)
C84 0.038(8) 0.059(9) 0.047(8) -0.007(7) 0.009(7) -0.001(7)
C85 0.033(7) 0.060(9) 0.038(8) -0.004(7) 0.003(6) -0.008(7)
C86 0.038(8) 0.064(9) 0.041(8) -0.001(7) 0.003(7) -0.006(7)
C87 0.041(8) 0.064(9) 0.047(8) 0.003(7) -0.001(7) -0.005(7)
C88 0.053(9) 0.062(9) 0.051(8) 0.008(7) 0.002(7) -0.002(8)
C89 0.063(9) 0.081(10) 0.049(9) 0.006(8) 0.002(7) -0.003(8)
C90 0.050(8) 0.058(9) 0.045(8) 0.007(7) -0.009(7) -0.006(7)
C91 0.054(9) 0.059(9) 0.046(8) 0.014(7) -0.001(7) -0.002(8)
C92 0.054(9) 0.064(9) 0.058(9) 0.006(8) -0.007(7) -0.003(8)
C93 0.051(9) 0.073(10) 0.066(9) 0.008(8) -0.005(8) 0.002(8)
C94 0.039(8) 0.066(9) 0.042(8) -0.004(7) -0.012(7) -0.001(7)
C95 0.042(8) 0.060(9) 0.042(8) 0.002(7) -0.001(7) -0.003(7)
C96 0.046(8) 0.067(9) 0.040(8) -0.001(7) -0.003(7) -0.005(7)
C97 0.027(7) 0.053(8) 0.044(8) -0.001(7) 0.000(6) -0.010(7)
C98 0.044(8) 0.057(9) 0.045(8) -0.005(7) -0.001(7) -0.010(7)
C99 0.047(8) 0.062(9) 0.051(8) 0.000(7) 0.003(7) -0.011(7)
C100 0.041(8) 0.051(8) 0.039(8) 0.000(7) 0.003(6) -0.007(7)
C101 0.036(8) 0.049(8) 0.044(8) -0.001(7) -0.003(6) -0.004(7)
C102 0.045(8) 0.058(9) 0.048(8) 0.005(7) 0.004(7) 0.000(7)
C103 0.029(7) 0.052(8) 0.045(8) -0.003(7) 0.003(6) -0.001(7)
C104 0.037(7) 0.043(8) 0.027(7) 0.006(6) 0.003(6) -0.008(7)
C105 0.042(8) 0.052(9) 0.047(8) -0.003(7) -0.001(7) 0.004(7)
C106 0.047(9) 0.060(9) 0.057(9) 0.000(8) 0.000(7) -0.002(8)
C107 0.052(9) 0.072(10) 0.061(9) -0.006(8) -0.001(7) -0.005(8)
C108 0.035(8) 0.062(9) 0.052(8) 0.000(7) 0.006(7) -0.004(7)
C109 0.037(8) 0.064(9) 0.040(8) -0.006(7) -0.006(7) 0.000(7)
C110 0.050(9) 0.063(9) 0.064(9) 0.011(8) 0.002(7) 0.005(8)
C111 0.065(10) 0.073(10) 0.061(9) 0.008(8) -0.003(8) 0.003(8)
C112 0.038(8) 0.061(9) 0.052(8) -0.001(7) 0.001(7) -0.002(7)
C113 0.048(9) 0.067(9) 0.057(9) -0.001(8) -0.006(7) -0.004(8)
C114 0.057(9) 0.078(10) 0.068(10) -0.008(8) 0.005(8) 0.006(8)
C115 0.050(9) 0.072(10) 0.062(9) 0.003(8) 0.005(7) -0.007(8)
C116 0.031(7) 0.055(9) 0.040(8) -0.005(7) -0.006(6) -0.005(7)
C117 0.029(7) 0.057(9) 0.040(8) 0.014(7) -0.006(6) -0.009(7)
C118 0.040(8) 0.060(9) 0.049(8) 0.004(7) 0.001(7) -0.006(7)
C119 0.045(8) 0.054(9) 0.046(8) 0.003(7) -0.002(7) -0.003(7)
C120 0.071(10) 0.080(10) 0.060(9) 0.014(8) -0.003(8) -0.002(8)
C121 0.059(9) 0.079(10) 0.055(9) 0.017(8) 0.009(7) 0.005(8)
C122 0.050(9) 0.072(10) 0.061(9) 0.005(8) 0.004(7) 0.008(8)
C123 0.061(9) 0.073(10) 0.060(9) -0.002(8) 0.007(8) 0.004(8)
C124 0.038(8) 0.063(9) 0.037(8) 0.003(7) -0.006(6) 0.001(7)
C125 0.045(8) 0.057(9) 0.050(8) -0.011(7) -0.005(7) 0.001(7)
C126 0.038(8) 0.054(9) 0.051(8) -0.005(7) 0.000(7) -0.005(7)
C127 0.063(10) 0.082(10) 0.063(9) -0.007(8) 0.003(8) -0.002(8)
C128 0.060(10) 0.070(10) 0.071(10) 0.008(8) 0.002(8) -0.009(8)
C129 0.054(9) 0.069(10) 0.054(9) -0.004(8) 0.004(7) -0.001(8)
C130 0.052(9) 0.069(10) 0.051(9) 0.002(8) 0.008(7) -0.003(8)
C131 0.046(8) 0.062(9) 0.048(8) 0.000(7) 0.017(7) 0.001(7)
C132 0.053(9) 0.066(9) 0.054(9) 0.003(8) 0.007(7) -0.001(8)
C133 0.124(14) 0.118(14) 0.121(14) 0.005(9) 0.011(9) -0.003(9)
C134 0.075(10) 0.072(10) 0.074(10) -0.008(8) 0.006(8) -0.009(8)
C135 0.059(9) 0.082(10) 0.056(9) -0.004(8) -0.001(8) -0.003(8)
C136 0.062(9) 0.064(9) 0.054(9) -0.011(8) -0.004(7) -0.002(8)
C137 0.064(10) 0.088(11) 0.073(10) -0.010(8) -0.012(8) 0.000(8)
C138 0.046(8) 0.064(9) 0.046(8) -0.008(7) -0.003(7) 0.000(7)
C139 0.055(9) 0.070(10) 0.065(9) -0.011(8) 0.009(8) -0.008(8)
C140 0.038(8) 0.043(8) 0.039(7) -0.005(7) -0.002(6) -0.004(7)
C141 0.066(10) 0.072(10) 0.063(9) -0.003(8) 0.014(8) 0.008(8)
C142 0.063(9) 0.070(10) 0.058(9) 0.000(8) 0.010(8) 0.002(8)
C143 0.075(11) 0.088(11) 0.098(11) -0.001(9) -0.002(9) 0.004(9)
C144 0.044(8) 0.058(9) 0.049(8) 0.004(7) -0.006(7) -0.005(7)
C145 0.061(10) 0.082(10) 0.068(10) -0.008(8) 0.003(8) -0.002(8)
C146 0.028(7) 0.060(9) 0.035(7) 0.005(7) 0.004(6) -0.004(7)
C147 0.060(10) 0.078(10) 0.067(10) 0.012(8) 0.003(8) -0.004(8)
C148 0.047(8) 0.073(10) 0.051(9) -0.003(8) 0.004(7) 0.007(8)
C149 0.061(9) 0.062(9) 0.060(9) 0.002(8) 0.012(8) -0.002(8)
C150 0.051(9) 0.065(9) 0.044(8) -0.005(7) 0.003(7) -0.005(8)
C151 0.061(9) 0.069(10) 0.066(9) 0.007(8) -0.001(8) 0.007(8)
C152 0.029(7) 0.051(8) 0.034(7) -0.001(7) -0.001(6) -0.004(7)
C153 0.068(10) 0.082(11) 0.085(11) -0.005(8) 0.008(8) -0.002(8)
C154 0.051(9) 0.063(9) 0.058(9) 0.009(8) 0.001(7) -0.004(8)
C155 0.060(10) 0.087(10) 0.063(9) 0.007(8) -0.005(8) -0.006(8)
C156 0.036(8) 0.062(9) 0.046(8) 0.002(7) -0.004(7) -0.015(7)
C157 0.008(6) 0.026(7) 0.013(6) 0.000(5) -0.008(5) 0.002(5)
C158 0.038(8) 0.059(9) 0.041(8) 0.000(7) 0.006(7) -0.009(7)
C159 0.063(10) 0.082(10) 0.071(10) -0.009(8) -0.008(8) 0.006(8)
C160 0.042(8) 0.067(9) 0.056(9) -0.009(8) -0.001(7) -0.002(7)
C161 0.065(10) 0.071(10) 0.078(10) 0.005(8) 0.011(8) -0.001(8)
C162 0.046(8) 0.048(8) 0.049(8) -0.004(7) 0.009(7) -0.002(7)
C163 0.052(9) 0.065(9) 0.051(8) -0.004(8) 0.003(7) 0.003(8)
C164 0.048(8) 0.058(9) 0.050(8) -0.002(7) 0.001(7) -0.005(7)
C165 0.046(9) 0.069(9) 0.057(9) 0.003(8) -0.006(7) 0.008(8)
C166 0.049(9) 0.063(9) 0.054(9) -0.001(8) -0.010(7) 0.003(8)
C167 0.088(12) 0.105(12) 0.090(12) -0.011(9) 0.000(9) 0.004(9)
C168 0.054(9) 0.074(10) 0.054(9) -0.004(8) 0.002(7) -0.003(8)
C169 0.059(9) 0.081(10) 0.062(9) -0.004(8) 0.003(8) -0.006(8)
C170 0.039(8) 0.068(9) 0.043(8) -0.001(7) -0.013(7) -0.005(7)
C171 0.097(13) 0.105(13) 0.110(13) 0.008(9) -0.005(9) 0.003(9)
C172 0.048(9) 0.053(9) 0.062(9) 0.014(7) 0.001(7) 0.004(7)
C173 0.068(10) 0.072(10) 0.071(10) 0.002(8) 0.015(8) -0.009(8)
C174 0.053(9) 0.058(9) 0.055(9) -0.003(7) 0.008(7) 0.000(8)
C175 0.053(9) 0.066(9) 0.054(9) -0.001(8) -0.020(7) -0.011(8)
C176 0.037(8) 0.043(8) 0.038(7) 0.005(7) 0.000(6) -0.001(7)
C177 0.051(9) 0.069(10) 0.060(9) -0.005(8) 0.000(7) 0.007(8)
C178 0.038(8) 0.053(9) 0.043(8) 0.007(7) 0.003(7) 0.001(7)
C179 0.085(11) 0.080(11) 0.083(11) -0.002(8) 0.003(9) 0.005(9)
C180 0.062(9) 0.065(9) 0.047(8) 0.003(8) 0.004(7) 0.003(8)
O73 0.076(8) 0.107(9) 0.072(8) 0.016(7) 0.008(7) -0.006(7)
O74 0.093(10) 0.121(10) 0.115(10) 0.015(8) -0.009(8) -0.003(8)
O75 0.095(9) 0.108(9) 0.081(9) -0.004(8) -0.012(7) 0.006(8)
O76 0.125(11) 0.117(10) 0.100(10) -0.001(8) -0.004(8) -0.005(8)
O77 0.099(10) 0.129(10) 0.100(10) -0.007(8) 0.004(8) -0.017(8)
O78 0.067(8) 0.082(8) 0.064(7) 0.005(7) -0.004(6) 0.003(7)
O79 0.099(10) 0.132(10) 0.102(10) 0.004(8) 0.007(8) 0.010(8)
O80 0.116(10) 0.111(10) 0.112(10) -0.002(8) -0.019(8) 0.000(8)
O81 0.076(9) 0.114(10) 0.092(9) 0.000(8) -0.006(7) 0.001(8)
O82 0.092(10) 0.132(10) 0.112(10) 0.003(8) -0.005(8) 0.005(8)
O83 0.050(10) 0.049(10) 0.048(10) -0.004(8) 0.017(8) 0.000(8)
O84 0.078(13) 0.087(13) 0.089(13) 0.008(9) -0.004(9) 0.004(9)
O85 0.092(14) 0.090(14) 0.091(14) 0.008(9) -0.005(9) 0.008(9)
O86 0.071(11) 0.066(11) 0.056(11) 0.013(9) -0.014(9) 0.002(9)
O87 0.076(12) 0.070(12) 0.073(12) -0.011(9) -0.006(9) 0.004(9)
O88 0.19(3) 0.19(3) 0.19(3) -0.005(10) -0.001(10) 0.002(10)
O89 0.17(2) 0.17(2) 0.17(2) 0.001(10) 0.000(10) -0.005(10)
O90 0.15(2) 0.15(2) 0.14(2) -0.003(10) 0.010(10) -0.002(10)
O91 0.10(3) 0.10(3) 0.10(3) 0.000(10) -0.003(10) -0.004(10)
O92 0.118(17) 0.119(17) 0.123(17) 0.008(10) -0.009(10) -0.006(10)
O93 0.12(3) 0.12(3) 0.12(3) -0.001(10) -0.002(10) -0.004(10)
O94 0.132(19) 0.133(19) 0.132(19) -0.005(10) -0.004(10) -0.008(10)
O95 0.22(3) 0.22(3) 0.21(3) 0.003(10) -0.004(10) 0.003(10)
O96 0.15(4) 0.14(4) 0.14(4) 0.002(10) -0.001(10) -0.002(10)
O97 0.25(4) 0.25(4) 0.25(4) -0.004(10) 0.002(10) 0.002(10)
O98 0.15(2) 0.16(2) 0.15(2) 0.005(10) -0.002(10) 0.007(10)
O99 0.14(2) 0.15(2) 0.14(2) -0.002(10) -0.001(10) 0.005(10)
O100 0.13(3) 0.13(3) 0.13(3) 0.000(10) -0.001(10) 0.002(10)
O101 0.08(2) 0.08(2) 0.08(2) 0.006(10) 0.003(10) 0.002(10)
O102 0.10(3) 0.10(3) 0.10(3) -0.004(10) -0.003(10) 0.004(10)
O103 0.27(8) 0.27(8) 0.27(8) 0.000(10) 0.001(10) -0.001(10)
O104 0.16(4) 0.17(4) 0.17(4) -0.001(10) 0.001(10) -0.003(10)
O105 0.18(5) 0.18(5) 0.18(5) -0.001(10) 0.002(10) 0.001(10)
O106 0.09(2) 0.09(2) 0.09(2) -0.003(10) 0.000(10) 0.004(10)
O107 0.21(3) 0.21(3) 0.21(3) 0.002(10) 0.000(10) 0.003(10)
O108 0.08(2) 0.09(2) 0.08(2) -0.001(10) 0.000(10) 0.003(10)
O109 0.16(4) 0.16(4) 0.16(4) -0.004(10) 0.001(10) 0.001(10)
O110 0.14(4) 0.13(4) 0.14(4) -0.001(10) -0.001(10) -0.001(10)
O111 0.22(6) 0.22(6) 0.22(6) 0.000(10) -0.001(10) 0.000(10)
O112 0.16(4) 0.16(4) 0.16(4) -0.001(10) 0.001(10) -0.001(10)
O113 0.26(4) 0.26(4) 0.26(4) -0.005(10) 0.002(10) 0.003(10)
O114 0.15(4) 0.14(4) 0.15(4) 0.002(10) 0.001(10) 0.004(10)
O115 0.14(4) 0.14(4) 0.14(4) 0.000(10) 0.000(10) 0.003(10)
O116 0.18(5) 0.18(5) 0.18(5) 0.000(10) 0.001(10) 0.000(10)
O117 0.14(4) 0.14(4) 0.14(4) 0.003(10) -0.001(10) 0.000(10)
O118 0.15(4) 0.15(4) 0.14(4) -0.001(10) 0.000(10) -0.002(10)
O119 0.19(3) 0.19(3) 0.19(3) -0.004(10) 0.001(10) -0.001(10)
C181 0.072(10) 0.093(11) 0.080(11) -0.010(9) -0.002(8) -0.001(9)
C182 0.125(15) 0.130(15) 0.132(15) 0.001(9) -0.006(9) -0.002(10)
C183 0.082(11) 0.100(12) 0.082(11) 0.014(9) -0.003(9) -0.001(9)
C184 0.121(15) 0.126(15) 0.124(15) 0.002(9) 0.001(9) -0.002(9)
C185 0.125(15) 0.130(15) 0.124(15) 0.001(9) -0.009(9) 0.005(9)
C186 0.123(15) 0.140(15) 0.129(15) -0.003(10) -0.005(9) 0.001(10)
C187 0.130(15) 0.120(15) 0.126(15) -0.005(9) -0.002(9) -0.003(9)
C189 0.109(13) 0.113(13) 0.109(13) -0.008(9) -0.003(9) 0.003(9)
C190 0.115(14) 0.115(14) 0.107(13) 0.002(9) 0.001(9) -0.001(9)
C191 0.089(19) 0.088(18) 0.086(18) 0.000(10) -0.004(10) 0.002(10)
C192 0.11(2) 0.11(2) 0.12(2) 0.000(10) 0.003(10) 0.004(10)
C193 0.072(16) 0.070(16) 0.066(15) -0.003(10) 0.000(9) 0.001(10)
C194 0.077(17) 0.075(17) 0.078(17) 0.001(10) 0.005(10) 0.000(10)
C195 0.11(2) 0.12(2) 0.11(2) -0.001(10) 0.005(10) -0.004(10)
C197 0.084(17) 0.073(17) 0.072(16) 0.004(10) -0.001(10) 0.001(10)
C199 0.10(4) 0.10(4) 0.10(4) 0.004(10) -0.001(10) 0.003(10)
C201 0.10(2) 0.10(2) 0.10(2) 0.001(10) 0.003(10) -0.009(10)
C203 0.19(4) 0.19(4) 0.19(4) -0.001(10) 0.000(10) -0.003(10)
C204 0.06(2) 0.05(2) 0.05(2) 0.000(10) 0.000(10) -0.003(10)
C205 0.11(2) 0.12(2) 0.12(2) -0.002(10) -0.004(10) -0.001(10)
C206 0.06(3) 0.07(3) 0.07(3) 0.002(10) -0.001(10) 0.001(10)
C207 0.06(3) 0.06(3) 0.07(3) 0.000(10) 0.001(10) -0.002(10)

loop_
_atom_type_symbol
_atom_type_description
_atom_type_scat_dispersion_real
_atom_type_scat_dispersion_imag
_atom_type_scat_source
C C 0.0033 0.0016 'International Tables Vol C Tables 4.2.6.8 and 6.1.1.4'
H H 0.0000 0.0000 'International Tables Vol C Tables 4.2.6.8 and 6.1.1.4'
N N 0.0061 0.0033 'International Tables Vol C Tables 4.2.6.8 and 6.1.1.4'
O O 0.0106 0.0060 'International Tables Vol C Tables 4.2.6.8 and 6.1.1.4'
Er Er -0.2586 4.9576 'International Tables Vol C Tables 4.2.6.8 and 6.1.1.4'
Cd Cd -0.8075 1.2024 'International Tables Vol C Tables 4.2.6.8 and 6.1.1.4'

loop_
_geom_angle_atom_site_label_1
_geom_angle_atom_site_label_2
_geom_angle_atom_site_label_3
_geom_angle
_geom_angle_site_symmetry_1
_geom_angle_site_symmetry_3
O67 Er1 O15 85.4(5) . .
O67 Er1 O19 119.2(5) . .
O15 Er1 O19 127.1(4) . .
O67 Er1 O65 73.2(5) . .
O15 Er1 O65 78.2(5) . .
O19 Er1 O65 150.3(5) . .
O67 Er1 O68 140.4(5) . .
O15 Er1 O68 108.5(5) . .
O19 Er1 O68 82.4(4) . .
O65 Er1 O68 73.7(5) . .
O67 Er1 C157 81.4(4) . 14
O15 Er1 C157 163.3(3) . 14
O19 Er1 C157 68.9(3) . 14
O65 Er1 C157 88.2(4) . 14
O68 Er1 C157 76.4(3) . 14
O67 Er1 N10 75.7(5) . .
O15 Er1 N10 71.6(5) . .
O19 Er1 N10 71.0(5) . .
O65 Er1 N10 137.9(5) . .
O68 Er1 N10 143.6(5) . .
C157 Er1 N10 114.5(4) 14 .
O67 Er1 O16 143.3(5) . .
O15 Er1 O16 61.8(4) . .
O19 Er1 O16 75.0(4) . .
O65 Er1 O16 112.2(4) . .
O68 Er1 O16 70.9(4) . .
C157 Er1 O16 133.6(3) 14 .
N10 Er1 O16 78.4(5) . .
O46 Er2 O18 84.7(5) . .
O46 Er2 O14 117.2(5) . .
O18 Er2 O14 128.1(5) . .
O46 Er2 O43 141.2(5) . .
O18 Er2 O43 110.6(5) . .
O14 Er2 O43 82.0(5) . .
O46 Er2 O44 75.3(5) . .
O18 Er2 O44 77.8(5) . .
O14 Er2 O44 150.1(5) . .
O43 Er2 O44 73.8(5) . .
O46 Er2 O41 80.0(5) . .
O18 Er2 O41 160.6(5) . .
O14 Er2 O41 70.2(4) . .
O43 Er2 O41 75.6(5) . .
O44 Er2 O41 86.8(5) . .
O46 Er2 N7 77.5(5) . .
O18 Er2 N7 71.5(5) . .
O14 Er2 N7 69.0(5) . .
O43 Er2 N7 140.6(5) . .
O44 Er2 N7 140.4(5) . .
O41 Er2 N7 116.0(5) . .
O46 Er2 O17 143.2(5) . .
O18 Er2 O17 61.8(4) . .
O14 Er2 O17 77.8(4) . .
O43 Er2 O17 70.4(5) . .
O44 Er2 O17 109.1(5) . .
O41 Er2 O17 135.8(4) . .
N7 Er2 O17 77.6(5) . .
O53 Er3 O3 86.2(5) . .
O53 Er3 O56 141.6(5) . .
O3 Er3 O56 106.6(4) . .
O53 Er3 O7 118.8(5) . .
O3 Er3 O7 128.1(5) . .
O56 Er3 O7 81.9(5) . .
O53 Er3 O55 73.8(5) . .
O3 Er3 O55 79.6(5) . .
O56 Er3 O55 73.3(5) . .
O7 Er3 O55 147.8(5) . .
O53 Er3 O58 80.3(5) . .
O3 Er3 O58 161.9(5) . .
O56 Er3 O58 77.6(4) . .
O7 Er3 O58 69.6(5) . .
O55 Er3 O58 85.0(5) . .
O53 Er3 O4 143.7(5) . .
O3 Er3 O4 62.5(4) . .
O56 Er3 O4 69.9(4) . .
O7 Er3 O4 74.1(4) . .
O55 Er3 O4 114.5(5) . .
O58 Er3 O4 133.9(4) . .
O53 Er3 N4 76.4(5) . .
O3 Er3 N4 73.1(5) . .
O56 Er3 N4 141.7(5) . .
O7 Er3 N4 70.6(5) . .
O55 Er3 N4 140.6(5) . .
O58 Er3 N4 114.8(5) . .
O4 Er3 N4 77.1(5) . .
O53 Er3 Cd8 112.9(3) . .
O3 Er3 Cd8 159.7(3) . .
O56 Er3 Cd8 63.0(3) . .
O7 Er3 Cd8 37.0(3) . .
O55 Er3 Cd8 111.5(4) . .
O58 Er3 Cd8 37.7(3) . .
O4 Er3 Cd8 97.1(3) . .
N4 Er3 Cd8 103.6(4) . .
O32 Er4 O6 85.5(5) . .
O32 Er4 O2 116.9(5) . .
O6 Er4 O2 127.3(5) . .
O32 Er4 O34 75.1(5) . .
O6 Er4 O34 78.6(5) . .
O2 Er4 O34 150.2(5) . .
O32 Er4 O29 141.7(5) . .
O6 Er4 O29 108.0(5) . .
O2 Er4 O29 83.8(5) . .
O34 Er4 O29 72.9(5) . .
O32 Er4 O31 80.9(5) . .
O6 Er4 O31 160.4(4) . .
O2 Er4 O31 71.8(5) . .
O34 Er4 O31 84.4(5) . .
O29 Er4 O31 75.6(5) . .
O32 Er4 O5 142.9(5) . .
O6 Er4 O5 62.4(4) . .
O2 Er4 O5 75.0(4) . .
O34 Er4 O5 112.8(5) . .
O29 Er4 O5 70.7(5) . .
O31 Er4 O5 134.6(4) . .
O32 Er4 N1 75.4(5) . .
O6 Er4 N1 71.6(5) . .
O2 Er4 N1 69.7(5) . .
O34 Er4 N1 139.2(5) . .
O29 Er4 N1 142.6(5) . .
O31 Er4 N1 117.7(5) . .
O5 Er4 N1 77.1(5) . .
O32 Er4 Cd10 112.3(4) . .
O6 Er4 Cd10 160.6(3) . .
O2 Er4 Cd10 38.2(4) . .
O34 Er4 Cd10 112.7(4) . .
O29 Er4 Cd10 63.3(3) . .
O31 Er4 Cd10 38.2(3) . .
O5 Er4 Cd10 98.2(3) . .
N1 Er4 Cd10 104.2(4) . .
O35 Cd5 O33 92.6(5) . .
O35 Cd5 O6 107.3(5) . .
O33 Cd5 O6 96.7(5) . .
O35 Cd5 N3 168.2(6) . .
O33 Cd5 N3 96.8(6) . .
O6 Cd5 N3 78.8(6) . .
O35 Cd5 O40 87.5(5) . .
O33 Cd5 O40 94.4(5) . .
O6 Cd5 O40 161.0(5) . .
N3 Cd5 O40 84.5(5) . .
O35 Cd5 O36 83.5(5) . .
O33 Cd5 O36 175.8(5) . .
O6 Cd5 O36 83.0(5) . .
N3 Cd5 O36 87.3(5) . .
O40 Cd5 O36 87.1(5) . .
O54 Cd6 O52 90.5(5) . .
O54 Cd6 O3 110.5(5) . .
O52 Cd6 O3 95.3(5) . .
O54 Cd6 N2 167.3(5) . .
O52 Cd6 N2 97.7(5) . .
O3 Cd6 N2 78.6(5) . .
O54 Cd6 O49 85.5(5) . .
O52 Cd6 O49 94.3(5) . .
O3 Cd6 O49 161.2(4) . .
N2 Cd6 O49 84.2(5) . .
O54 Cd6 O51 84.0(5) . .
O52 Cd6 O51 173.9(5) . .
O3 Cd6 O51 84.3(5) . .
N2 Cd6 O51 88.2(5) . .
O49 Cd6 O51 87.8(5) . .
O45 Cd7 O47 92.4(5) . .
O45 Cd7 O18 105.8(5) . .
O47 Cd7 O18 97.2(5) . .
O45 Cd7 N9 168.8(5) . .
O47 Cd7 N9 97.3(5) . .
O18 Cd7 N9 78.7(5) . .
O45 Cd7 O30 88.5(5) . 14
O47 Cd7 O30 92.2(5) . 14
O18 Cd7 O30 162.4(5) . 14
N9 Cd7 O30 85.5(5) . 14
O45 Cd7 O48 84.8(5) . .
O47 Cd7 O48 176.5(5) . .
O18 Cd7 O48 85.6(5) . .
N9 Cd7 O48 85.3(5) . .
O30 Cd7 O48 85.6(5) 14 .
O11 Cd8 N6 83.8(5) . .
O11 Cd8 O57 75.7(5) . .
N6 Cd8 O57 159.5(5) . .
O11 Cd8 O7 150.2(5) . .
N6 Cd8 O7 98.2(5) . .
O57 Cd8 O7 98.8(5) . .
O11 Cd8 O58 134.9(5) . .
N6 Cd8 O58 108.2(6) . .
O57 Cd8 O58 87.8(5) . .
O7 Cd8 O58 72.9(5) . .
O11 Cd8 O8 84.6(5) . .
N6 Cd8 O8 83.9(5) . .
O57 Cd8 O8 92.6(5) . .
O7 Cd8 O8 66.2(4) . .
O58 Cd8 O8 138.6(4) . .
O11 Cd8 Er3 154.5(3) . .
N6 Cd8 Er3 121.5(4) . .
O57 Cd8 Er3 79.0(3) . .
O7 Cd8 Er3 38.1(4) . .
O58 Cd8 Er3 40.2(3) . .
O8 Cd8 Er3 99.4(3) . .
O10 Cd9 O38 102.6(5) . .
O10 Cd9 O37 144.6(5) . .
O38 Cd9 O37 102.9(5) . .
O10 Cd9 O42 75.8(5) . .
O38 Cd9 O42 118.7(5) . .
O37 Cd9 O42 111.9(5) . .
O10 Cd9 O36 93.7(5) . .
O38 Cd9 O36 152.7(5) . .
O37 Cd9 O36 54.1(5) . .
O42 Cd9 O36 86.2(5) . .
O10 Cd9 O9 67.0(5) . .
O38 Cd9 O9 76.2(5) . .
O37 Cd9 O9 96.0(5) . .
O42 Cd9 O9 142.4(5) . .
O36 Cd9 O9 90.8(5) . .
O10 Cd9 O39 127.3(5) . .
O38 Cd9 O39 53.8(5) . .
O37 Cd9 O39 87.7(5) . .
O42 Cd9 O39 78.3(5) . .
O36 Cd9 O39 129.3(5) . .
O9 Cd9 O39 129.2(5) . .
O10 Cd9 C148 116.2(5) . .
O38 Cd9 C148 26.8(5) . .
O37 Cd9 C148 97.3(5) . .
O42 Cd9 C148 98.2(5) . .
O36 Cd9 C148 149.9(5) . .
O9 Cd9 C148 102.8(5) . .
O39 Cd9 C148 27.1(5) . .
O22 Cd10 N11 83.4(5) 14 14
O22 Cd10 O28 76.7(5) 14 .
N11 Cd10 O28 160.0(6) 14 .
O22 Cd10 O31 134.8(5) 14 .
N11 Cd10 O31 107.6(5) 14 .
O28 Cd10 O31 88.6(5) . .
O22 Cd10 O2 149.4(5) 14 .
N11 Cd10 O2 96.2(5) 14 .
O28 Cd10 O2 99.5(5) . .
O31 Cd10 O2 74.6(5) . .
O22 Cd10 O1 83.2(5) 14 .
N11 Cd10 O1 86.9(5) 14 .
O28 Cd10 O1 88.0(5) . .
O31 Cd10 O1 139.5(5) . .
O2 Cd10 O1 66.2(5) . .
O22 Cd10 Er4 157.3(3) 14 .
N11 Cd10 Er4 119.2(4) 14 .
O28 Cd10 Er4 80.7(4) . .
O31 Cd10 Er4 41.2(4) . .
O2 Cd10 Er4 38.2(3) . .
O1 Cd10 Er4 98.5(3) . .
O22 Cd11 O25 95.6(5) 14 .
O22 Cd11 O28 76.1(5) 14 .
O25 Cd11 O28 110.4(6) . .
O22 Cd11 O27 145.3(5) 14 .
O25 Cd11 O27 107.9(6) . .
O28 Cd11 O27 116.7(5) . .
O22 Cd11 O48 94.4(5) 14 14
O25 Cd11 O48 159.6(6) . 14
O28 Cd11 O48 89.3(5) . 14
O27 Cd11 O48 56.0(5) . 14
O22 Cd11 O21 66.3(5) 14 14
O25 Cd11 O21 78.0(6) . 14
O28 Cd11 O21 142.2(5) . 14
O27 Cd11 O21 93.5(5) . 14
O48 Cd11 O21 89.8(5) 14 14
O22 Cd11 O26 127.5(5) 14 .
O25 Cd11 O26 54.4(6) . .
O28 Cd11 O26 77.0(5) . .
O27 Cd11 O26 87.2(6) . .
O48 Cd11 O26 129.4(5) 14 .
O21 Cd11 O26 129.6(5) 14 .
O22 Cd11 C136 121.3(5) 14 .
O25 Cd11 C136 135.1(5) . .
O28 Cd11 C136 103.2(5) . .
O27 Cd11 C136 27.8(5) . .
O48 Cd11 C136 28.2(5) 14 .
O21 Cd11 C136 93.4(5) 14 .
O26 Cd11 C136 108.3(5) . .
O22 Cd11 C134 111.0(6) 14 .
O25 Cd11 C134 25.7(6) . .
O28 Cd11 C134 93.5(5) . .
O27 Cd11 C134 100.7(5) . .
O48 Cd11 C134 154.5(6) 14 .
O21 Cd11 C134 103.1(6) 14 .
O26 Cd11 C134 28.8(6) . .
C136 Cd11 C134 127.5(7) . .
O10 Cd12 N5 82.3(6) . .
O10 Cd12 O42 76.6(5) . .
N5 Cd12 O42 158.7(6) . .
O10 Cd12 O14 149.4(5) . .
N5 Cd12 O14 97.7(5) . .
O42 Cd12 O14 99.2(4) . .
O10 Cd12 O41 135.2(5) . .
N5 Cd12 O41 110.9(6) . .
O42 Cd12 O41 86.3(5) . .
O14 Cd12 O41 73.6(5) . .
O10 Cd12 O13 82.9(5) . .
N5 Cd12 O13 88.1(6) . .
O42 Cd12 O13 86.9(5) . .
O14 Cd12 O13 66.5(4) . .
O41 Cd12 O13 137.8(5) . .
O23 Cd13 O69 76.1(5) . .
O23 Cd13 N12 81.8(5) . .
O69 Cd13 N12 156.8(5) . .
O23 Cd13 O19 150.4(4) . .
O69 Cd13 O19 99.4(5) . .
N12 Cd13 O19 96.3(5) . .
O23 Cd13 C157 136.6(3) . 14
O69 Cd13 C157 89.8(4) . 14
N12 Cd13 C157 111.4(4) . 14
O19 Cd13 C157 71.7(3) . 14
O23 Cd13 O20 84.8(4) . .
O69 Cd13 O20 88.1(4) . .
N12 Cd13 O20 82.9(5) . .
O19 Cd13 O20 65.7(4) . .
C157 Cd13 O20 136.3(3) 14 .
O64 Cd14 O15 109.7(5) . .
O64 Cd14 O66 89.3(5) . .
O15 Cd14 O66 94.4(5) . .
O64 Cd14 N8 169.0(6) . .
O15 Cd14 N8 79.3(5) . .
O66 Cd14 N8 96.5(5) . .
O64 Cd14 O59 88.4(5) . .
O15 Cd14 O59 157.7(5) . .
O66 Cd14 O59 98.9(4) . .
N8 Cd14 O59 81.4(5) . .
O64 Cd14 O63 85.4(5) . .
O15 Cd14 O63 82.8(5) . .
O66 Cd14 O63 172.7(5) . .
N8 Cd14 O63 89.6(5) . .
O59 Cd14 O63 85.9(5) . .
O23 Cd15 O71 98.5(5) . .
O23 Cd15 O69 75.5(5) . .
O71 Cd15 O69 104.9(5) . .
O23 Cd15 O72 142.2(5) . .
O71 Cd15 O72 109.8(5) . .
O69 Cd15 O72 118.4(5) . .
O23 Cd15 O51 93.4(5) . 14
O71 Cd15 O51 164.2(5) . 14
O69 Cd15 O51 88.0(5) . 14
O72 Cd15 O51 55.1(5) . 14
O23 Cd15 O24 67.5(5) . .
O71 Cd15 O24 84.0(5) . .
O69 Cd15 O24 142.8(5) . .
O72 Cd15 O24 90.7(5) . .
O51 Cd15 O24 91.2(5) 14 .
O23 Cd15 O70 133.9(5) . .
O71 Cd15 O70 53.4(5) . .
O69 Cd15 O70 78.2(5) . .
O72 Cd15 O70 83.7(5) . .
O51 Cd15 O70 122.8(5) 14 .
O24 Cd15 O70 131.0(5) . .
O23 Cd15 C178 119.5(4) . .
O71 Cd15 C178 137.2(4) . .
O69 Cd15 C178 103.1(4) . .
O72 Cd15 C178 27.4(4) . .
O51 Cd15 C178 27.8(4) 14 .
O24 Cd15 C178 92.8(4) . .
O70 Cd15 C178 102.8(4) . .
O11 Cd16 O60 97.4(5) . .
O11 Cd16 O57 74.9(5) . .
O60 Cd16 O57 95.5(5) . .
O11 Cd16 O62 142.4(5) . .
O60 Cd16 O62 114.3(5) . .
O57 Cd16 O62 119.1(5) . .
O11 Cd16 O63 94.7(5) . .
O60 Cd16 O63 167.9(5) . .
O57 Cd16 O63 88.0(5) . .
O62 Cd16 O63 54.4(5) . .
O11 Cd16 O12 67.7(4) . .
O60 Cd16 O12 88.1(5) . .
O57 Cd16 O12 142.6(5) . .
O62 Cd16 O12 92.5(5) . .
O63 Cd16 O12 96.1(5) . .
O11 Cd16 O61 135.8(5) . .
O60 Cd16 O61 52.5(6) . .
O57 Cd16 O61 76.8(5) . .
O62 Cd16 O61 81.5(5) . .
O63 Cd16 O61 117.7(5) . .
O12 Cd16 O61 131.0(5) . .
O11 Cd16 C170 120.7(4) . .
O60 Cd16 C170 140.6(4) . .
O57 Cd16 C170 103.3(4) . .
O62 Cd16 C170 26.8(4) . .
O63 Cd16 C170 27.7(4) . .
O12 Cd16 C170 96.9(4) . .
O61 Cd16 C170 98.4(4) . .
C8 N1 C9 112.4(18) . .
C8 N1 Er4 127.4(14) . .
C9 N1 Er4 120.2(13) . .
C15 N2 C14 118.3(17) . .
C15 N2 Cd6 124.2(13) . .
C14 N2 Cd6 117.5(13) . .
C30 N3 C31 116.1(19) . .
C30 N3 Cd5 124.8(15) . .
C31 N3 Cd5 118.5(13) . .
C37 N4 C36 113.9(18) . .
C37 N4 Er3 126.9(14) . .
C36 N4 Er3 118.7(13) . .
C52 N5 C53 115.0(19) . .
C52 N5 Cd12 128.4(16) . .
C53 N5 Cd12 116.6(14) . .
C59 N6 C58 115.1(18) . .
C59 N6 Cd8 126.5(14) . .
C58 N6 Cd8 118.3(13) . .
C74 N7 C75 115.8(13) . .
C74 N7 Er2 125.0(10) . .
C75 N7 Er2 117.9(9) . .
C81 N8 C80 117.4(13) . .
C81 N8 Cd14 124.7(11) . .
C80 N8 Cd14 117.7(9) . .
C96 N9 C97 118.3(12) . .
C96 N9 Cd7 124.3(10) . .
C97 N9 Cd7 117.3(9) . .
C103 N10 C102 111.0(12) . .
C103 N10 Er1 126.2(9) . .
C102 N10 Er1 120.7(9) . .
C118 N11 C119 117.0(12) . .
C118 N11 Cd10 124.8(10) . 14
C119 N11 Cd10 118.0(10) . 14
C118 N11 H11A 121.5 . .
C119 N11 H11A 121.5 . .
Cd10 N11 H11A 6.0 14 .
C125 N12 C124 120.9(12) . .
C125 N12 Cd13 125.3(10) . .
C124 N12 Cd13 113.2(10) . .
C2 O1 C1 115.6(16) . .
C2 O1 Cd10 114.1(11) . .
C1 O1 Cd10 123.4(12) . .
C7 O2 Cd10 119.1(12) . .
C7 O2 Er4 135.7(13) . .
Cd10 O2 Er4 103.6(5) . .
C21 O3 Cd6 123.6(11) . .
C21 O3 Er3 123.9(11) . .
Cd6 O3 Er3 112.4(5) . .
C20 O4 C22 117.0(15) . .
C20 O4 Er3 115.0(10) . .
C22 O4 Er3 126.9(11) . .
C24 O5 C23 116.5(17) . .
C24 O5 Er4 115.9(12) . .
C23 O5 Er4 126.7(13) . .
C29 O6 Cd5 121.0(12) . .
C29 O6 Er4 125.0(12) . .
Cd5 O6 Er4 114.0(6) . .
C43 O7 Cd8 119.4(12) . .
C43 O7 Er3 134.6(12) . .
Cd8 O7 Er3 104.9(6) . .
C42 O8 C44 116.9(16) . .
C42 O8 Cd8 114.0(11) . .
C44 O8 Cd8 123.0(12) . .
C46 O9 C45 113.6(18) . .
C46 O9 Cd9 114.7(12) . .
C45 O9 Cd9 120.5(14) . .
C51 O10 Cd9 122.6(11) . .
C51 O10 Cd12 131.0(12) . .
Cd9 O10 Cd12 105.0(5) . .
C65 O11 Cd8 128.7(9) . .
C65 O11 Cd16 123.8(9) . .
Cd8 O11 Cd16 106.2(5) . .
C64 O12 C66 118.6(12) . .
C64 O12 Cd16 116.3(9) . .
C66 O12 Cd16 120.4(9) . .
C68 O13 C67 116.9(13) . .
C68 O13 Cd12 115.1(9) . .
C67 O13 Cd12 127.2(10) . .
C73 O14 Cd12 120.5(9) . .
C73 O14 Er2 130.2(10) . .
Cd12 O14 Er2 105.5(5) . .
C87 O15 Cd14 120.6(9) . .
C87 O15 Er1 125.2(9) . .
Cd14 O15 Er1 114.0(5) . .
C86 O16 C88 117.4(12) . .
C86 O16 Er1 114.2(8) . .
C88 O16 Er1 128.1(9) . .
C90 O17 C89 117.5(13) . .
C90 O17 Er2 113.3(8) . .
C89 O17 Er2 127.2(9) . .
C95 O18 Cd7 123.8(9) . .
C95 O18 Er2 122.6(9) . .
Cd7 O18 Er2 113.6(6) . .
C109 O19 Cd13 120.7(9) . .
C109 O19 Er1 130.0(9) . .
Cd13 O19 Er1 105.9(5) . .
C108 O20 C110 116.1(12) . .
C108 O20 Cd13 114.6(8) . .
C110 O20 Cd13 125.3(9) . .
C112 O21 C111 113.2(13) . .
C112 O21 Cd11 118.6(9) . 14
C111 O21 Cd11 119.6(10) . 14
C117 O22 Cd10 130.4(8) . 14
C117 O22 Cd11 124.0(8) . 14
Cd10 O22 Cd11 104.6(6) 14 14
C131 O23 Cd13 132.0(9) . .
C131 O23 Cd15 120.9(9) . .
Cd13 O23 Cd15 105.2(5) . .
C130 O24 C132 116.5(13) . .
C130 O24 Cd15 115.9(10) . .
C132 O24 Cd15 120.9(9) . .
C134 O25 Cd11 98.4(13) . .
C134 O26 Cd11 82.1(11) . .
C136 O27 Cd11 95.1(10) . .
C138 O28 Cd11 134.7(9) . .
C138 O28 Cd10 121.5(9) . .
Cd11 O28 Cd10 102.6(6) . .
C138 O29 Er4 144.1(10) . .
C140 O30 Cd7 134.9(9) . 14
C140 O31 Cd10 103.6(9) . .
C140 O31 Er4 145.4(9) . .
Cd10 O31 Er4 100.6(5) . .
C142 O32 Er4 139.5(11) . .
C142 O33 Cd5 128.2(10) . .
C144 O34 Er4 164.1(10) . .
C144 O35 Cd5 111.6(9) . .
C146 O36 Cd5 132.1(9) . .
C146 O36 Cd9 92.5(9) . .
Cd5 O36 Cd9 134.9(6) . .
C146 O37 Cd9 98.5(8) . .
C148 O38 Cd9 97.8(11) . .
C148 O39 Cd9 85.4(10) . .
C152 O40 Cd5 126.7(9) . .
C152 O41 Cd12 104.8(8) . .
C152 O41 Er2 144.0(9) . .
Cd12 O41 Er2 101.6(5) . .
C150 O42 Cd12 124.4(9) . .
C150 O42 Cd9 133.1(9) . .
Cd12 O42 Cd9 102.4(5) . .
C150 O43 Er2 143.1(9) . .
C154 O44 Er2 165.8(12) . .
C154 O45 Cd7 112.0(10) . .
C156 O46 Er2 144.5(10) . .
C156 O47 Cd7 127.7(9) . .
C136 O48 Cd11 90.8(11) 14 14
C136 O48 Cd7 133.1(11) 14 .
Cd11 O48 Cd7 136.1(6) 14 .
C158 O49 Cd6 133.6(9) . .
C178 O51 Cd6 135.1(9) 14 .
C178 O51 Cd15 89.7(9) 14 14
Cd6 O51 Cd15 135.3(6) . 14
C160 O52 Cd6 130.1(10) . .
C160 O53 Er3 140.6(10) . .
C162 O54 Cd6 108.9(9) . .
C162 O55 Er3 164.9(11) . .
C166 O56 Er3 140.6(10) . .
C166 O57 Cd8 122.9(10) . .
C166 O57 Cd16 132.8(10) . .
Cd8 O57 Cd16 103.1(5) . .
C164 O58 Cd8 105.6(9) . .
C164 O58 Er3 141.3(10) . .
Cd8 O58 Er3 102.1(5) . .
C164 O59 Cd14 131.7(10) . .
C168 O60 Cd16 102.3(11) . .
C168 O61 Cd16 83.5(10) . .
C170 O62 Cd16 96.5(10) . .
C170 O63 Cd16 91.9(9) . .
C170 O63 Cd14 132.7(10) . .
Cd16 O63 Cd14 135.4(7) . .
C172 O64 Cd14 109.6(10) . .
C172 O65 Er1 167.0(11) . .
C174 O66 Cd14 134.0(10) . .
C174 O67 Er1 142.6(10) . .
C176 O68 Er1 144.1(9) . .
C176 O69 Cd13 119.8(8) . .
C176 O69 Cd15 135.5(8) . .
Cd13 O69 Cd15 103.2(6) . .
C180 O70 Cd15 84.7(10) . .
C180 O71 Cd15 98.3(10) . .
C178 O72 Cd15 94.4(9) . .
O1 C1 H1A 109.5 . .
O1 C1 H1B 109.5 . .
H1A C1 H1B 109.5 . .
O1 C1 H1C 109.5 . .
H1A C1 H1C 109.5 . .
H1B C1 H1C 109.5 . .
O1 C2 C3 124.6(19) . .
O1 C2 C7 113.7(17) . .
C3 C2 C7 121.7(19) . .
C2 C3 C4 120(2) . .
C2 C3 H3A 120.2 . .
C4 C3 H3A 120.2 . .
C3 C4 C5 121(2) . .
C3 C4 H4A 119.6 . .
C5 C4 H4A 119.6 . .
C6 C5 C4 116(2) . .
C6 C5 H5A 121.8 . .
C4 C5 H5A 121.8 . .
C7 C6 C5 124(2) . .
C7 C6 C8 123.0(19) . .
C5 C6 C8 112.6(19) . .
O2 C7 C6 123.0(18) . .
O2 C7 C2 119.7(18) . .
C6 C7 C2 117.3(18) . .
N1 C8 C6 127(2) . .
N1 C8 H8A 116.3 . .
C6 C8 H8A 116.3 . .
N1 C9 C10 109.0(18) . .
N1 C9 H9A 109.9 . .
C10 C9 H9A 109.9 . .
N1 C9 H9B 109.9 . .
C10 C9 H9B 109.9 . .
H9A C9 H9B 108.3 . .
C11 C10 C9 113.7(18) . .
C11 C10 H10A 108.8 . .
C9 C10 H10A 108.8 . .
C11 C10 H10B 108.8 . .
C9 C10 H10B 108.8 . .
H10A C10 H10B 107.7 . .
C10 C11 C12 111.0(18) . .
C10 C11 H11B 109.4 . .
C12 C11 H11B 109.4 . .
C10 C11 H11C 109.4 . .
C12 C11 H11C 109.4 . .
H11B C11 H11C 108.0 . .
C13 C12 C11 113.5(18) . .
C13 C12 H12A 108.9 . .
C11 C12 H12A 108.9 . .
C13 C12 H12B 108.9 . .
C11 C12 H12B 108.9 . .
H12A C12 H12B 107.7 . .
C12 C13 C14 111.3(17) . .
C12 C13 H13A 109.4 . .
C14 C13 H13A 109.4 . .
C12 C13 H13B 109.4 . .
C14 C13 H13B 109.4 . .
H13A C13 H13B 108.0 . .
N2 C14 C13 108.1(16) . .
N2 C14 H14A 110.1 . .
C13 C14 H14A 110.1 . .
N2 C14 H14B 110.1 . .
C13 C14 H14B 110.1 . .
H14A C14 H14B 108.4 . .
N2 C15 C16 130.0(18) . .
N2 C15 H15A 115.0 . .
C16 C15 H15A 115.0 . .
C17 C16 C21 120.2(19) . .
C17 C16 C15 117.3(18) . .
C21 C16 C15 122.4(18) . .
C16 C17 C18 122(2) . .
C16 C17 H17A 118.8 . .
C18 C17 H17A 118.8 . .
C17 C18 C19 117(2) . .
C17 C18 H18A 121.4 . .
C19 C18 H18A 121.4 . .
C20 C19 C18 119(2) . .
C20 C19 H19A 120.3 . .
C18 C19 H19A 120.3 . .
C19 C20 C21 125(2) . .
C19 C20 O4 123.7(18) . .
C21 C20 O4 111.6(17) . .
O3 C21 C16 126.0(17) . .
O3 C21 C20 118.1(17) . .
C16 C21 C20 115.9(18) . .
O4 C22 H22A 109.5 . .
O4 C22 H22B 109.5 . .
H22A C22 H22B 109.5 . .
O4 C22 H22C 109.5 . .
H22A C22 H22C 109.5 . .
H22B C22 H22C 109.5 . .
O5 C23 H23A 109.5 . .
O5 C23 H23B 109.5 . .
H23A C23 H23B 109.5 . .
O5 C23 H23C 109.5 . .
H23A C23 H23C 109.5 . .
H23B C23 H23C 109.5 . .
C25 C24 O5 127(2) . .
C25 C24 C29 121(2) . .
O5 C24 C29 112.3(19) . .
C26 C25 C24 123(2) . .
C26 C25 H25A 118.7 . .
C24 C25 H25A 118.7 . .
C25 C26 C27 118(2) . .
C25 C26 H26A 120.8 . .
C27 C26 H26A 120.8 . .
C26 C27 C28 120(2) . .
C26 C27 H27A 107.4 . .
C28 C27 H27A 107.4 . .
C26 C27 H27B 107.4 . .
C28 C27 H27B 107.4 . .
H27A C27 H27B 106.9 . .
C29 C28 C27 123(2) . .
C29 C28 C30 122(2) . .
C27 C28 C30 116(2) . .
O6 C29 C28 129(2) . .
O6 C29 C24 115(2) . .
C28 C29 C24 116(2) . .
N3 C30 C28 128(2) . .
N3 C30 H30A 116.1 . .
C28 C30 H30A 116.1 . .
N3 C31 C32 109.6(17) . .
N3 C31 H31A 109.8 . .
C32 C31 H31A 109.8 . .
N3 C31 H31B 109.8 . .
C32 C31 H31B 109.8 . .
H31A C31 H31B 108.2 . .
C33 C32 C31 110.3(18) . .
C33 C32 H32A 109.6 . .
C31 C32 H32A 109.6 . .
C33 C32 H32B 109.6 . .
C31 C32 H32B 109.6 . .
H32A C32 H32B 108.1 . .
C32 C33 C34 113.5(19) . .
C32 C33 H33A 108.9 . .
C34 C33 H33A 108.9 . .
C32 C33 H33B 108.9 . .
C34 C33 H33B 108.9 . .
H33A C33 H33B 107.7 . .
C35 C34 C33 111.7(19) . .
C35 C34 H34A 109.3 . .
C33 C34 H34A 109.3 . .
C35 C34 H34B 109.3 . .
C33 C34 H34B 109.3 . .
H34A C34 H34B 108.0 . .
C34 C35 C36 115.1(19) . .
C34 C35 H35A 108.5 . .
C36 C35 H35A 108.5 . .
C34 C35 H35B 108.5 . .
C36 C35 H35B 108.5 . .
H35A C35 H35B 107.5 . .
N4 C36 C35 110.0(17) . .
N4 C36 H36A 109.7 . .
C35 C36 H36A 109.7 . .
N4 C36 H36B 109.7 . .
C35 C36 H36B 109.7 . .
H36A C36 H36B 108.2 . .
N4 C37 C38 130(2) . .
N4 C37 H37A 114.8 . .
C38 C37 H37A 114.8 . .
C39 C38 C37 119(2) . .
C39 C38 C43 120(2) . .
C37 C38 C43 121.2(19) . .
C38 C39 C40 123(2) . .
C38 C39 H39A 106.6 . .
C40 C39 H39A 106.6 . .
C38 C39 H39B 106.6 . .
C40 C39 H39B 106.6 . .
H39A C39 H39B 106.6 . .
C41 C40 C39 117(3) . .
C41 C40 H40A 121.4 . .
C39 C40 H40A 121.4 . .
C42 C41 C40 123(3) . .
C42 C41 H41A 118.4 . .
C40 C41 H41A 118.4 . .
C41 C42 O8 127(2) . .
C41 C42 C43 124(2) . .
O8 C42 C43 108.4(17) . .
O7 C43 C42 124.7(18) . .
O7 C43 C38 122.9(18) . .
C42 C43 C38 112.4(18) . .
O8 C44 H44A 109.5 . .
O8 C44 H44B 109.5 . .
H44A C44 H44B 109.5 . .
O8 C44 H44C 109.5 . .
H44A C44 H44C 109.5 . .
H44B C44 H44C 109.5 . .
O9 C45 H45A 109.5 . .
O9 C45 H45B 109.5 . .
H45A C45 H45B 109.5 . .
O9 C45 H45C 109.5 . .
H45A C45 H45C 109.5 . .
H45B C45 H45C 109.5 . .
C47 C46 O9 123(2) . .
C47 C46 C51 125(2) . .
O9 C46 C51 111.5(19) . .
C48 C47 C46 117(3) . .
C48 C47 H47A 121.6 . .
C46 C47 H47A 121.6 . .
C47 C48 C49 126(3) . .
C47 C48 H48B 117.0 . .
C49 C48 H48B 117.0 . .
C50 C49 C48 118(3) . .
C50 C49 H49A 121.0 . .
C48 C49 H49A 121.0 . .
C49 C50 C51 119(2) . .
C49 C50 C52 115(2) . .
C51 C50 C52 125(2) . .
O10 C51 C50 124.6(19) . .
O10 C51 C46 120.6(18) . .
C50 C51 C46 115(2) . .
N5 C52 C50 128(2) . .
N5 C52 H52A 116.2 . .
C50 C52 H52A 116.2 . .
N5 C53 C54 107.9(19) . .
N5 C53 H53A 110.1 . .
C54 C53 H53A 110.1 . .
N5 C53 H53B 110.1 . .
C54 C53 H53B 110.1 . .
H53A C53 H53B 108.4 . .
C55 C54 C53 115(2) . .
C55 C54 H54A 108.6 . .
C53 C54 H54A 108.6 . .
C55 C54 H54B 108.6 . .
C53 C54 H54B 108.6 . .
H54A C54 H54B 107.6 . .
C56 C55 C54 115(3) . .
C56 C55 H55A 108.6 . .
C54 C55 H55A 108.6 . .
C56 C55 H55B 108.6 . .
C54 C55 H55B 108.6 . .
H55A C55 H55B 107.5 . .
C55 C56 C57 111(2) . .
C55 C56 H56A 109.4 . .
C57 C56 H56A 109.4 . .
C55 C56 H56B 109.4 . .
C57 C56 H56B 109.4 . .
H56A C56 H56B 108.0 . .
C58 C57 C56 114(2) . .
C58 C57 H57A 108.9 . .
C56 C57 H57A 108.9 . .
C58 C57 H57B 108.9 . .
C56 C57 H57B 108.9 . .
H57A C57 H57B 107.7 . .
N6 C58 C57 111.2(19) . .
N6 C58 H58A 109.4 . .
C57 C58 H58A 109.4 . .
N6 C58 H58B 109.4 . .
C57 C58 H58B 109.4 . .
H58A C58 H58B 108.0 . .
N6 C59 C60 129.2(18) . .
N6 C59 H59A 115.4 . .
C60 C59 H59A 115.4 . .
C65 C60 C61 120(2) . .
C65 C60 C59 124.6(18) . .
C61 C60 C59 115.2(18) . .
C62 C61 C60 119(2) . .
C62 C61 H61A 120.3 . .
C60 C61 H61A 120.3 . .
C63 C62 C61 123(3) . .
C63 C62 H62A 118.7 . .
C61 C62 H62A 118.7 . .
C62 C63 C64 119(2) . .
C62 C63 H63A 120.7 . .
C64 C63 H63A 120.7 . .
C63 C64 O12 123.0(18) . .
C63 C64 C65 124(2) . .
O12 C64 C65 112.8(17) . .
O11 C65 C60 126.3(18) . .
O11 C65 C64 118.3(18) . .
C60 C65 C64 115.3(19) . .
O12 C66 H66A 109.5 . .
O12 C66 H66B 109.5 . .
H66A C66 H66B 109.5 . .
O12 C66 H66C 109.5 . .
H66A C66 H66C 109.5 . .
H66B C66 H66C 109.5 . .
O13 C67 H67A 109.5 . .
O13 C67 H67B 109.5 . .
H67A C67 H67B 109.5 . .
O13 C67 H67C 109.5 . .
H67A C67 H67C 109.5 . .
H67B C67 H67C 109.5 . .
C69 C68 O13 124.7(18) . .
C69 C68 C73 123(2) . .
O13 C68 C73 112.7(17) . .
C68 C69 C70 123(2) . .
C68 C69 H69A 106.7 . .
C70 C69 H69A 106.7 . .
C68 C69 H69B 106.7 . .
C70 C69 H69B 106.7 . .
H69A C69 H69B 106.6 . .
C71 C70 C69 114(2) . .
C71 C70 H70A 123.1 . .
C69 C70 H70A 123.1 . .
C70 C71 C72 125(2) . .
C70 C71 H71A 117.4 . .
C72 C71 H71A 117.4 . .
C73 C72 C74 125(2) . .
C73 C72 C71 119(2) . .
C74 C72 C71 116(2) . .
O14 C73 C72 121.7(18) . .
O14 C73 C68 121.2(18) . .
C72 C73 C68 117(2) . .
N7 C74 C72 126(2) . .
N7 C74 H74A 117.0 . .
C72 C74 H74A 117.0 . .
N7 C75 C76 107.4(15) . .
N7 C75 H75A 110.2 . .
C76 C75 H75A 110.2 . .
N7 C75 H75B 110.2 . .
C76 C75 H75B 110.2 . .
H75A C75 H75B 108.5 . .
C77 C76 C75 109.0(17) . .
C77 C76 H76A 109.9 . .
C75 C76 H76A 109.9 . .
C77 C76 H76B 109.9 . .
C75 C76 H76B 109.9 . .
H76A C76 H76B 108.3 . .
C78 C77 C76 111.4(17) . .
C78 C77 H77A 109.3 . .
C76 C77 H77A 109.3 . .
C78 C77 H77B 109.3 . .
C76 C77 H77B 109.3 . .
H77A C77 H77B 108.0 . .
C79 C78 C77 116.5(18) . .
C79 C78 H78A 108.2 . .
C77 C78 H78A 108.2 . .
C79 C78 H78B 108.2 . .
C77 C78 H78B 108.2 . .
H78A C78 H78B 107.3 . .
C78 C79 C80 113.6(17) . .
C78 C79 H79A 108.8 . .
C80 C79 H79A 108.8 . .
C78 C79 H79B 108.8 . .
C80 C79 H79B 108.8 . .
H79A C79 H79B 107.7 . .
N8 C80 C79 112.2(15) . .
N8 C80 H80A 109.2 . .
C79 C80 H80A 109.2 . .
N8 C80 H80B 109.2 . .
C79 C80 H80B 109.2 . .
H80A C80 H80B 107.9 . .
N8 C81 C82 127.1(18) . .
N8 C81 H81A 116.4 . .
C82 C81 H81A 116.4 . .
C87 C82 C83 118.7(19) . .
C87 C82 C81 124.4(18) . .
C83 C82 C81 116.7(19) . .
C84 C83 C82 121(2) . .
C84 C83 H83A 119.3 . .
C82 C83 H83A 119.3 . .
C85 C84 C83 119(2) . .
C85 C84 H84A 120.3 . .
C83 C84 H84A 120.3 . .
C84 C85 C86 123.4(19) . .
C84 C85 H85A 118.3 . .
C86 C85 H85A 118.3 . .
O16 C86 C85 126.6(17) . .
O16 C86 C87 115.8(17) . .
C85 C86 C87 117.6(19) . .
O15 C87 C82 126.5(17) . .
O15 C87 C86 114.3(18) . .
C82 C87 C86 119.0(19) . .
O16 C88 H88A 109.5 . .
O16 C88 H88B 109.5 . .
H88A C88 H88B 109.5 . .
O16 C88 H88C 109.5 . .
H88A C88 H88C 109.5 . .
H88B C88 H88C 109.5 . .
O17 C89 H89A 109.5 . .
O17 C89 H89B 109.5 . .
H89A C89 H89B 109.5 . .
O17 C89 H89C 109.5 . .
H89A C89 H89C 109.5 . .
H89B C89 H89C 109.5 . .
C91 C90 O17 124.7(18) . .
C91 C90 C95 123(2) . .
O17 C90 C95 112.2(16) . .
C90 C91 C92 120(2) . .
C90 C91 H91A 120.0 . .
C92 C91 H91A 120.0 . .
C93 C92 C91 119(2) . .
C93 C92 H92A 120.3 . .
C91 C92 H92A 120.3 . .
C92 C93 C94 122(2) . .
C92 C93 H93A 119.0 . .
C94 C93 H93A 119.0 . .
C93 C94 C95 119(2) . .
C93 C94 C96 118.5(19) . .
C95 C94 C96 122.3(18) . .
O18 C95 C90 118.6(17) . .
O18 C95 C94 124.9(17) . .
C90 C95 C94 116.3(19) . .
N9 C96 C94 129.7(19) . .
N9 C96 H96A 115.2 . .
C94 C96 H96A 115.2 . .
N9 C97 C98 112.7(14) . .
N9 C97 H97A 109.0 . .
C98 C97 H97A 109.0 . .
N9 C97 H97B 109.0 . .
C98 C97 H97B 109.0 . .
H97A C97 H97B 107.8 . .
C99 C98 C97 111.2(16) . .
C99 C98 H98A 109.4 . .
C97 C98 H98A 109.4 . .
C99 C98 H98B 109.4 . .
C97 C98 H98B 109.4 . .
H98A C98 H98B 108.0 . .
C98 C99 C100 113.1(17) . .
C98 C99 H99A 109.0 . .
C100 C99 H99A 109.0 . .
C98 C99 H99B 109.0 . .
C100 C99 H99B 109.0 . .
H99A C99 H99B 107.8 . .
C101 C100 C99 110.5(16) . .
C101 C100 H10C 109.5 . .
C99 C100 H10C 109.5 . .
C101 C100 H10D 109.5 . .
C99 C100 H10D 109.5 . .
H10C C100 H10D 108.1 . .
C100 C101 C102 111.8(16) . .
C100 C101 H10E 109.3 . .
C102 C101 H10E 109.3 . .
C100 C101 H10F 109.3 . .
C102 C101 H10F 109.3 . .
H10E C101 H10F 107.9 . .
N10 C102 C101 109.3(15) . .
N10 C102 H10G 109.8 . .
C101 C102 H10G 109.8 . .
N10 C102 H10H 109.8 . .
C101 C102 H10H 109.8 . .
H10G C102 H10H 108.3 . .
N10 C103 C104 121.6(16) . .
N10 C103 H10I 119.2 . .
C104 C103 H10I 119.2 . .
C109 C104 C105 118.9(17) . .
C109 C104 C103 130.3(18) . .
C105 C104 C103 110.7(17) . .
C106 C105 C104 119.3(19) . .
C106 C105 H10J 120.4 . .
C104 C105 H10J 120.4 . .
C105 C106 C107 119(2) . .
C105 C106 H10K 120.4 . .
C107 C106 H10K 120.4 . .
C108 C107 C106 121(2) . .
C108 C107 H10L 119.6 . .
C106 C107 H10L 119.6 . .
C107 C108 C109 121(2) . .
C107 C108 O20 123.6(19) . .
C109 C108 O20 115.6(16) . .
C108 C109 O19 118.9(18) . .
C108 C109 C104 121.0(18) . .
O19 C109 C104 120.0(17) . .
O20 C110 H11D 109.5 . .
O20 C110 H11E 109.5 . .
H11D C110 H11E 109.5 . .
O20 C110 H11F 109.5 . .
H11D C110 H11F 109.5 . .
H11E C110 H11F 109.5 . .
O21 C111 H11G 109.5 . .
O21 C111 H11H 109.5 . .
H11G C111 H11H 109.5 . .
O21 C111 H11I 109.5 . .
H11G C111 H11I 109.5 . .
H11H C111 H11I 109.5 . .
C113 C112 O21 123.5(18) . .
C113 C112 C117 126.8(19) . .
O21 C112 C117 109.7(16) . .
C112 C113 C114 116(2) . .
C112 C113 H11J 121.9 . .
C114 C113 H11J 121.9 . .
C115 C114 C113 118(2) . .
C115 C114 H11K 121.0 . .
C113 C114 H11K 121.0 . .
C114 C115 C116 127(2) . .
C114 C115 H11L 116.6 . .
C116 C115 H11L 116.6 . .
C115 C116 C118 117.5(18) . .
C115 C116 C117 116.1(18) . .
C118 C116 C117 126.1(18) . .
O22 C117 C116 124.4(16) . .
O22 C117 C112 119.5(15) . .
C116 C117 C112 116.1(18) . .
N11 C118 C116 130.1(18) . .
N11 C118 H11M 114.9 . .
C116 C118 H11M 114.9 . .
N11 C119 C120 105.2(15) . .
N11 C119 H11N 110.7 . .
C120 C119 H11N 110.7 . .
N11 C119 H11O 110.7 . .
C120 C119 H11O 110.7 . .
H11N C119 H11O 108.8 . .
C121 C120 C119 110.0(19) . .
C121 C120 H12C 109.7 . .
C119 C120 H12C 109.7 . .
C121 C120 H12D 109.7 . .
C119 C120 H12D 109.7 . .
H12C C120 H12D 108.2 . .
C122 C121 C120 115(2) . .
C122 C121 H12E 108.5 . .
C120 C121 H12E 108.5 . .
C122 C121 H12F 108.5 . .
C120 C121 H12F 108.5 . .
H12E C121 H12F 107.5 . .
C121 C122 C123 110.3(18) . .
C121 C122 H12G 109.6 . .
C123 C122 H12G 109.6 . .
C121 C122 H12H 109.6 . .
C123 C122 H12H 109.6 . .
H12G C122 H12H 108.1 . .
C124 C123 C122 110.2(18) . .
C124 C123 H12I 109.6 . .
C122 C123 H12I 109.6 . .
C124 C123 H12J 109.6 . .
C122 C123 H12J 109.6 . .
H12I C123 H12J 108.1 . .
N12 C124 C123 107.7(15) . .
N12 C124 H12K 110.2 . .
C123 C124 H12K 110.2 . .
N12 C124 H12L 110.2 . .
C123 C124 H12L 110.2 . .
H12K C124 H12L 108.5 . .
N12 C125 C126 131.8(18) . .
N12 C125 H12M 114.1 . .
C126 C125 H12M 114.1 . .
C127 C126 C131 121(2) . .
C127 C126 C125 115.0(19) . .
C131 C126 C125 124.3(19) . .
C126 C127 C128 122(2) . .
C126 C127 H12N 119.1 . .
C128 C127 H12N 119.1 . .
C127 C128 C129 118(2) . .
C127 C128 H12O 121.0 . .
C129 C128 H12O 121.0 . .
C130 C129 C128 118(2) . .
C130 C129 H12P 107.9 . .
C128 C129 H12P 107.9 . .
C130 C129 H12Q 107.9 . .
C128 C129 H12Q 107.9 . .
H12P C129 H12Q 107.2 . .
C129 C130 C131 125(2) . .
C129 C130 O24 122.5(19) . .
C131 C130 O24 112.7(18) . .
O23 C131 C126 123.7(18) . .
O23 C131 C130 119.5(19) . .
C126 C131 C130 117(2) . .
O24 C132 H13C 109.5 . .
O24 C132 H13D 109.5 . .
H13C C132 H13D 109.5 . .
O24 C132 H13E 109.5 . .
H13C C132 H13E 109.5 . .
H13D C132 H13E 109.5 . .
C134 C133 H13F 109.5 . .
C134 C133 H13G 109.5 . .
H13F C133 H13G 109.5 . .
C134 C133 H13H 109.5 . .
H13F C133 H13H 109.5 . .
H13G C133 H13H 109.5 . .
O25 C134 O26 125(2) . .
O25 C134 C133 124(2) . .
O26 C134 C133 112(2) . .
O25 C134 Cd11 55.9(10) . .
O26 C134 Cd11 69.1(11) . .
C133 C134 Cd11 172(2) . .
C136 C135 H13I 109.5 . .
C136 C135 H13J 109.5 . .
H13I C135 H13J 109.5 . .
C136 C135 H13K 109.5 . .
H13I C135 H13K 109.5 . .
H13J C135 H13K 109.5 . .
O27 C136 O48 117.9(18) . 14
O27 C136 C135 119.4(18) . .
O48 C136 C135 122.8(19) 14 .
O27 C136 Cd11 57.1(9) . .
O48 C136 Cd11 61.0(9) 14 .
C135 C136 Cd11 174.3(17) . .
C138 C137 H13M 109.5 . .
C138 C137 H13N 109.5 . .
H13M C137 H13N 109.5 . .
C138 C137 H13O 109.5 . .
H13M C137 H13O 109.5 . .
H13N C137 H13O 109.5 . .
O29 C138 O28 123.5(16) . .
O29 C138 C137 121.6(19) . .
O28 C138 C137 114.8(18) . .
C140 C139 H13P 109.5 . .
C140 C139 H13Q 109.5 . .
H13P C139 H13Q 109.5 . .
C140 C139 H13R 109.5 . .
H13P C139 H13R 109.5 . .
H13Q C139 H13R 109.5 . .
O31 C140 O30 122.5(15) . .
O31 C140 C139 120.2(16) . .
O30 C140 C139 117.3(16) . .
C142 C141 H14C 109.5 . .
C142 C141 H14D 109.5 . .
H14C C141 H14D 109.5 . .
C142 C141 H14E 109.5 . .
H14C C141 H14E 109.5 . .
H14D C141 H14E 109.5 . .
O33 C142 O32 128.5(19) . .
O33 C142 C141 117.1(19) . .
O32 C142 C141 114(2) . .
C144 C143 H14F 109.5 . .
C144 C143 H14G 109.5 . .
H14F C143 H14G 109.5 . .
C144 C143 H14H 109.5 . .
H14F C143 H14H 109.5 . .
H14G C143 H14H 109.5 . .
O35 C144 O34 123.2(17) . .
O35 C144 C143 120.9(19) . .
O34 C144 C143 115.9(19) . .
C146 C145 H14I 109.5 . .
C146 C145 H14J 109.5 . .
H14I C145 H14J 109.5 . .
C146 C145 H14K 109.5 . .
H14I C145 H14K 109.5 . .
H14J C145 H14K 109.5 . .
O36 C146 O37 114.2(15) . .
O36 C146 C145 126.5(17) . .
O37 C146 C145 119.2(17) . .
C148 C147 H14L 109.5 . .
C148 C147 H14M 109.5 . .
H14L C147 H14M 109.5 . .
C148 C147 H14N 109.5 . .
H14L C147 H14N 109.5 . .
H14M C147 H14N 109.5 . .
O38 C148 O39 122.6(18) . .
O38 C148 C147 120(2) . .
O39 C148 C147 117.1(19) . .
O38 C148 Cd9 55.5(9) . .
O39 C148 Cd9 67.4(9) . .
C147 C148 Cd9 175.4(18) . .
C150 C149 H14O 109.5 . .
C150 C149 H14P 109.5 . .
H14O C149 H14P 109.5 . .
C150 C149 H14Q 109.5 . .
H14O C149 H14Q 109.5 . .
H14P C149 H14Q 109.5 . .
O42 C150 O43 124.2(17) . .
O42 C150 C149 118.8(18) . .
O43 C150 C149 116.4(18) . .
C152 C151 H15B 109.5 . .
C152 C151 H15C 109.5 . .
H15B C151 H15C 109.5 . .
C152 C151 H15D 109.5 . .
H15B C151 H15D 109.5 . .
H15C C151 H15D 109.5 . .
O40 C152 O41 115.2(15) . .
O40 C152 C151 126.4(17) . .
O41 C152 C151 118.0(15) . .
C154 C153 H15E 109.5 . .
C154 C153 H15F 109.5 . .
H15E C153 H15F 109.5 . .
C154 C153 H15G 109.5 . .
H15E C153 H15G 109.5 . .
H15F C153 H15G 109.5 . .
O44 C154 O45 123.8(19) . .
O44 C154 C153 120(2) . .
O45 C154 C153 116.2(19) . .
C156 C155 H15H 109.5 . .
C156 C155 H15I 109.5 . .
H15H C155 H15I 109.5 . .
C156 C155 H15J 109.5 . .
H15H C155 H15J 109.5 . .
H15I C155 H15J 109.5 . .
O46 C156 O47 128.3(16) . .
O46 C156 C155 118.2(17) . .
O47 C156 C155 113.4(17) . .
C158 C157 Cd13 100.9(12) . 14
C158 C157 Er1 145.0(13) . 14
Cd13 C157 Er1 102.2(5) 14 14
C158 C157 H15K 109.5 . .
Cd13 C157 H15K 8.6 14 .
Er1 C157 H15K 94.5 14 .
C158 C157 H15L 109.5 . .
Cd13 C157 H15L 113.6 14 .
Er1 C157 H15L 84.6 14 .
H15K C157 H15L 109.5 . .
C158 C157 H15M 109.5 . .
Cd13 C157 H15M 113.5 14 .
Er1 C157 H15M 36.5 14 .
H15K C157 H15M 109.5 . .
H15L C157 H15M 109.5 . .
O49 C158 C157 122.8(17) . .
O49 C158 O50 119.0(15) . .
C157 C158 O50 118.2(16) . .
C160 C159 H15N 109.5 . .
C160 C159 H15O 109.5 . .
H15N C159 H15O 109.5 . .
C160 C159 H15P 109.5 . .
H15N C159 H15P 109.5 . .
H15O C159 H15P 109.5 . .
O53 C160 O52 127.5(17) . .
O53 C160 C159 115.8(18) . .
O52 C160 C159 116.6(18) . .
C162 C161 H16A 109.5 . .
C162 C161 H16B 109.5 . .
H16A C161 H16B 109.5 . .
C162 C161 H16C 109.5 . .
H16A C161 H16C 109.5 . .
H16B C161 H16C 109.5 . .
O55 C162 O54 126.1(16) . .
O55 C162 C161 119.1(18) . .
O54 C162 C161 114.7(17) . .
C164 C163 H16D 109.5 . .
C164 C163 H16E 109.5 . .
H16D C163 H16E 109.5 . .
C164 C163 H16F 109.5 . .
H16D C163 H16F 109.5 . .
H16E C163 H16F 109.5 . .
O59 C164 O58 117.7(16) . .
O59 C164 C163 120.1(17) . .
O58 C164 C163 122.1(17) . .
C166 C165 H16G 109.5 . .
C166 C165 H16H 109.5 . .
H16G C165 H16H 109.5 . .
C166 C165 H16I 109.5 . .
H16G C165 H16I 109.5 . .
H16H C165 H16I 109.5 . .
O56 C166 O57 121.3(18) . .
O56 C166 C165 119.9(18) . .
O57 C166 C165 118.7(18) . .
C168 C167 H16J 109.5 . .
C168 C167 H16K 109.5 . .
H16J C167 H16K 109.5 . .
C168 C167 H16L 109.5 . .
H16J C167 H16L 109.5 . .
H16K C167 H16L 109.5 . .
O60 C168 O61 120.5(18) . .
O60 C168 C167 119(2) . .
O61 C168 C167 120(2) . .
C170 C169 H16M 109.5 . .
C170 C169 H16N 109.5 . .
H16M C169 H16N 109.5 . .
C170 C169 H16O 109.5 . .
H16M C169 H16O 109.5 . .
H16N C169 H16O 109.5 . .
O62 C170 O63 116.6(17) . .
O62 C170 C169 121.9(18) . .
O63 C170 C169 121.3(18) . .
O62 C170 Cd16 56.7(8) . .
O63 C170 Cd16 60.4(9) . .
C169 C170 Cd16 169.3(15) . .
C172 C171 H17B 109.5 . .
C172 C171 H17C 109.5 . .
H17B C171 H17C 109.5 . .
C172 C171 H17D 109.5 . .
H17B C171 H17D 109.5 . .
H17C C171 H17D 109.5 . .
O65 C172 O64 125.2(17) . .
O65 C172 C171 117(2) . .
O64 C172 C171 118(2) . .
C174 C173 H17E 109.5 . .
C174 C173 H17F 109.5 . .
H17E C173 H17F 109.5 . .
C174 C173 H17G 109.5 . .
H17E C173 H17G 109.5 . .
H17F C173 H17G 109.5 . .
O66 C174 O67 123.0(17) . .
O66 C174 C173 122.2(19) . .
O67 C174 C173 114.7(19) . .
C176 C175 H17H 109.5 . .
C176 C175 H17I 109.5 . .
H17H C175 H17I 109.5 . .
C176 C175 H17J 109.5 . .
H17H C175 H17J 109.5 . .
H17I C175 H17J 109.5 . .
O68 C176 O69 124.1(14) . .
O68 C176 C175 121.7(16) . .
O69 C176 C175 114.2(15) . .
C178 C177 H17K 109.5 . .
C178 C177 H17L 109.5 . .
H17K C177 H17L 109.5 . .
C178 C177 H17M 109.5 . .
H17K C177 H17M 109.5 . .
H17L C177 H17M 109.5 . .
O72 C178 O51 120.4(15) . 14
O72 C178 C177 117.2(16) . .
O51 C178 C177 122.4(16) 14 .
O72 C178 Cd15 58.2(8) . .
O51 C178 Cd15 62.6(8) 14 .
C177 C178 Cd15 171.4(15) . .
C180 C179 H17O 109.5 . .
C180 C179 H17P 109.5 . .
H17O C179 H17P 109.5 . .
C180 C179 H17Q 109.5 . .
H17O C179 H17Q 109.5 . .
H17P C179 H17Q 109.5 . .
O70 C180 O71 123.2(18) . .
O70 C180 C179 119(2) . .
O71 C180 C179 118(2) . .
C183 O73 H73 109.5 . .
C181 O74 H74 109.5 . .
C185 O75 H75 109.5 . .
C187 O76 H76 109.5 . .
C189 O77 H77 109.5 . .
C182 O78 H78 109.5 . .
C186 O79 H79 109.5 . .
C184 O80 H80 109.5 . .
C190 O81 H81 109.5 . .
C195 O83 H83 109.5 . .
C192 O84 H84 109.5 . .
C193 O85 H85 109.5 . .
C191 O86 H86 109.5 . .
C201 O87 H87 109.5 . .
C205 O88 H88 109.5 . .
C194 O90 H90 109.5 . .
C207 O91 H91 109.5 . .
C199 O93 H93 109.5 . .
C197 O94 H94 109.5 . .
C203 O99 H99 109.5 . .
C206 O101 H101 109.5 . .
O74 C181 H18B 109.5 . .
O74 C181 H18C 109.5 . .
H18B C181 H18C 109.5 . .
O74 C181 H18D 109.5 . .
H18B C181 H18D 109.5 . .
H18C C181 H18D 109.5 . .
O78 C182 H18E 109.5 . .
O78 C182 H18F 109.5 . .
H18E C182 H18F 109.5 . .
O78 C182 H18G 109.5 . .
H18E C182 H18G 109.5 . .
H18F C182 H18G 109.5 . .
O73 C183 H18H 109.5 . .
O73 C183 H18I 109.5 . .
H18H C183 H18I 109.5 . .
O73 C183 H18J 109.5 . .
H18H C183 H18J 109.5 . .
H18I C183 H18J 109.5 . .
O80 C184 C204 104(4) . .
O80 C184 H888 110.9 . .
C204 C184 H888 110.9 . .
O80 C184 H887 110.9 . .
C204 C184 H887 110.9 . .
H888 C184 H887 109.0 . .
O75 C185 H18K 109.5 . .
O75 C185 H18L 109.5 . .
H18K C185 H18L 109.5 . .
O75 C185 H18M 109.5 . .
H18K C185 H18M 109.5 . .
H18L C185 H18M 109.5 . .
O79 C186 H18N 109.5 . .
O79 C186 H18O 109.5 . .
H18N C186 H18O 109.5 . .
O79 C186 H18P 109.5 . .
H18N C186 H18P 109.5 . .
H18O C186 H18P 109.5 . .
O76 C187 H18Q 109.5 . .
O76 C187 H18R 109.5 . .
H18Q C187 H18R 109.5 . .
O76 C187 H18S 109.5 . .
H18Q C187 H18S 109.5 . .
H18R C187 H18S 109.5 . .
O77 C189 H18W 109.5 . .
O77 C189 H18X 109.5 . .
H18W C189 H18X 109.5 . .
O77 C189 H18Y 109.5 . .
H18W C189 H18Y 109.5 . .
H18X C189 H18Y 109.5 . .
O81 C190 H19B 109.5 . .
O81 C190 H19C 109.5 . .
H19B C190 H19C 109.5 . .
O81 C190 H19D 109.5 . .
H19B C190 H19D 109.5 . .
H19C C190 H19D 109.5 . .
O86 C191 H19E 109.5 . .
O86 C191 H19F 109.5 . .
H19E C191 H19F 109.5 . .
O86 C191 H19G 109.5 . .
H19E C191 H19G 109.5 . .
H19F C191 H19G 109.5 . .
O84 C192 H19H 109.5 . .
O84 C192 H19I 109.5 . .
H19H C192 H19I 109.5 . .
O84 C192 H19J 109.5 . .
H19H C192 H19J 109.5 . .
H19I C192 H19J 109.5 . .
O85 C193 H19K 109.5 . .
O85 C193 H19L 109.5 . .
H19K C193 H19L 109.5 . .
O85 C193 H19M 109.5 . .
H19K C193 H19M 109.5 . .
H19L C193 H19M 109.5 . .
O90 C194 H19N 109.5 . .
O90 C194 H19O 109.5 . .
H19N C194 H19O 109.5 . .
O90 C194 H19P 109.5 . .
H19N C194 H19P 109.5 . .
H19O C194 H19P 109.5 . .
O83 C195 H19Q 109.5 . .
O83 C195 H19R 109.5 . .
H19Q C195 H19R 109.5 . .
O83 C195 H19S 109.5 . .
H19Q C195 H19S 109.5 . .
H19R C195 H19S 109.5 . .
O94 C197 H19T 109.5 . .
O94 C197 H19U 109.5 . .
H19T C197 H19U 109.5 . .
O94 C197 H19V 109.5 . .
H19T C197 H19V 109.5 . .
H19U C197 H19V 109.5 . .
O93 C199 H19Z 109.5 . .
O93 C199 H999 109.4 . .
H19Z C199 H999 109.5 . .
O93 C199 H998 109.5 . .
H19Z C199 H998 109.5 . .
H999 C199 H998 109.5 . .
O87 C201 H20D 109.5 . .
O87 C201 H20E 109.5 . .
H20D C201 H20E 109.5 . .
O87 C201 H20F 109.5 . .
H20D C201 H20F 109.5 . .
H20E C201 H20F 109.5 . .
O99 C203 H20J 109.5 . .
O99 C203 H20K 109.5 . .
H20J C203 H20K 109.5 . .
O99 C203 H20L 109.5 . .
H20J C203 H20L 109.5 . .
H20K C203 H20L 109.5 . .
C184 C204 H20M 109.5 . .
C184 C204 H20N 109.5 . .
H20M C204 H20N 109.5 . .
C184 C204 H20O 109.5 . .
H20M C204 H20O 109.5 . .
H20N C204 H20O 109.5 . .
O88 C205 H20P 109.5 . .
O88 C205 H20Q 109.5 . .
H20P C205 H20Q 109.5 . .
O88 C205 H20R 109.5 . .
H20P C205 H20R 109.5 . .
H20Q C205 H20R 109.5 . .
O101 C206 H20S 109.5 . .
O101 C206 H20T 109.5 . .
H20S C206 H20T 109.5 . .
O101 C206 H20U 109.5 . .
H20S C206 H20U 109.5 . .
H20T C206 H20U 109.5 . .
O91 C207 H20V 109.5 . .
O91 C207 H20W 109.5 . .
H20V C207 H20W 109.5 . .
O91 C207 H20X 109.5 . .
H20V C207 H20X 109.5 . .
H20W C207 H20X 109.5 . .

loop_
_geom_bond_atom_site_label_1
_geom_bond_atom_site_label_2
_geom_bond_distance
_geom_bond_site_symmetry_2
Er1 O67 2.321(13) .
Er1 O15 2.352(14) .
Er1 O19 2.360(12) .
Er1 O65 2.374(13) .
Er1 O68 2.389(13) .
Er1 C157 2.467(15) 14
Er1 N10 2.547(16) .
Er1 O16 2.624(13) .
Er2 O46 2.314(13) .
Er2 O18 2.363(13) .
Er2 O14 2.375(13) .
Er2 O43 2.389(13) .
Er2 O44 2.395(16) .
Er2 O41 2.466(14) .
Er2 N7 2.590(16) .
Er2 O17 2.616(13) .
Er3 O53 2.311(13) .
Er3 O3 2.350(12) .
Er3 O56 2.369(13) .
Er3 O7 2.368(13) .
Er3 O55 2.384(16) .
Er3 O58 2.445(13) .
Er3 O4 2.574(13) .
Er3 N4 2.579(17) .
Er3 Cd8 3.7054(19) .
Er4 O32 2.309(12) .
Er4 O6 2.318(13) .
Er4 O2 2.338(13) .
Er4 O34 2.359(14) .
Er4 O29 2.404(13) .
Er4 O31 2.461(15) .
Er4 O5 2.579(14) .
Er4 N1 2.580(17) .
Er4 Cd10 3.673(2) .
Cd5 O35 2.273(15) .
Cd5 O33 2.297(13) .
Cd5 O6 2.308(13) .
Cd5 N3 2.330(18) .
Cd5 O40 2.366(14) .
Cd5 O36 2.412(13) .
Cd6 O54 2.251(15) .
Cd6 O52 2.313(14) .
Cd6 O3 2.334(13) .
Cd6 N2 2.347(17) .
Cd6 O49 2.378(13) .
Cd6 O51 2.381(13) .
Cd7 O45 2.237(15) .
Cd7 O47 2.319(13) .
Cd7 O18 2.328(14) .
Cd7 N9 2.333(16) .
Cd7 O30 2.357(14) 14
Cd7 O48 2.405(14) .
Cd8 O11 2.233(12) .
Cd8 N6 2.258(16) .
Cd8 O57 2.278(14) .
Cd8 O7 2.307(14) .
Cd8 O58 2.318(14) .
Cd8 O8 2.571(14) .
Cd9 O10 2.249(13) .
Cd9 O38 2.275(14) .
Cd9 O37 2.301(14) .
Cd9 O42 2.315(13) .
Cd9 O36 2.444(14) .
Cd9 O9 2.482(15) .
Cd9 O39 2.535(15) .
Cd9 C148 2.74(2) .
Cd10 O22 2.249(13) 14
Cd10 N11 2.268(16) 14
Cd10 O28 2.299(13) .
Cd10 O31 2.312(13) .
Cd10 O2 2.336(15) .
Cd10 O1 2.537(13) .
Cd11 O22 2.283(13) 14
Cd11 O25 2.285(17) .
Cd11 O28 2.296(14) .
Cd11 O27 2.301(15) .
Cd11 O48 2.390(15) 14
Cd11 O21 2.416(16) 14
Cd11 O26 2.576(17) .
Cd11 C136 2.73(2) .
Cd11 C134 2.73(3) .
Cd12 O10 2.257(12) .
Cd12 N5 2.265(17) .
Cd12 O42 2.271(13) .
Cd12 O14 2.306(12) .
Cd12 O41 2.341(13) .
Cd12 O13 2.548(14) .
Cd13 O23 2.259(14) .
Cd13 O69 2.288(13) .
Cd13 N12 2.308(17) .
Cd13 O19 2.327(13) .
Cd13 C157 2.338(13) 14
Cd13 O20 2.529(12) .
Cd14 O64 2.274(14) .
Cd14 O15 2.304(12) .
Cd14 O66 2.308(13) .
Cd14 N8 2.359(18) .
Cd14 O59 2.373(13) .
Cd14 O63 2.425(14) .
Cd15 O23 2.273(12) .
Cd15 O71 2.290(14) .
Cd15 O69 2.306(14) .
Cd15 O72 2.320(14) .
Cd15 O51 2.416(14) 14
Cd15 O24 2.445(14) .
Cd15 O70 2.596(16) .
Cd15 C178 2.722(19) .
Cd16 O11 2.249(13) .
Cd16 O60 2.260(16) .
Cd16 O57 2.300(13) .
Cd16 O62 2.321(15) .
Cd16 O63 2.400(15) .
Cd16 O12 2.462(14) .
Cd16 O61 2.628(16) .
Cd16 C170 2.76(2) .
N1 C8 1.33(3) .
N1 C9 1.44(3) .
N2 C15 1.26(2) .
N2 C14 1.46(2) .
N3 C30 1.29(3) .
N3 C31 1.45(3) .
N4 C37 1.26(3) .
N4 C36 1.49(3) .
N5 C52 1.26(3) .
N5 C53 1.50(3) .
N6 C59 1.27(2) .
N6 C58 1.47(3) .
N7 C74 1.29(2) .
N7 C75 1.505(18) .
N8 C81 1.27(2) .
N8 C80 1.492(19) .
N9 C96 1.27(2) .
N9 C97 1.443(17) .
N10 C103 1.387(18) .
N10 C102 1.49(2) .
N11 C118 1.26(2) .
N11 C119 1.497(19) .
N11 Cd10 2.269(16) 14
N11 H11A 0.8600 .
N12 C125 1.26(2) .
N12 C124 1.489(19) .
O1 C2 1.37(2) .
O1 C1 1.43(2) .
O2 C7 1.32(2) .
O3 C21 1.32(2) .
O4 C20 1.44(2) .
O4 C22 1.44(2) .
O5 C24 1.40(3) .
O5 C23 1.43(3) .
O6 C29 1.35(3) .
O7 C43 1.30(2) .
O8 C42 1.42(2) .
O8 C44 1.44(2) .
O9 C46 1.39(3) .
O9 C45 1.46(3) .
O10 C51 1.28(2) .
O11 C65 1.34(2) .
O12 C64 1.41(2) .
O12 C66 1.43(2) .
O13 C68 1.40(2) .
O13 C67 1.43(2) .
O14 C73 1.33(2) .
O15 C87 1.34(2) .
O16 C86 1.36(2) .
O16 C88 1.44(2) .
O17 C90 1.40(2) .
O17 C89 1.47(2) .
O18 C95 1.30(2) .
O19 C109 1.38(2) .
O20 C108 1.39(2) .
O20 C110 1.42(2) .
O21 C112 1.41(2) .
O21 C111 1.49(2) .
O21 Cd11 2.416(16) 14
O22 C117 1.25(2) .
O22 Cd10 2.249(13) 14
O22 Cd11 2.283(13) 14
O23 C131 1.36(2) .
O24 C130 1.42(2) .
O24 C132 1.44(2) .
O25 C134 1.20(3) .
O26 C134 1.33(3) .
O27 C136 1.28(2) .
O28 C138 1.29(2) .
O29 C138 1.24(2) .
O30 C140 1.280(19) .
O30 Cd7 2.357(14) 14
O31 C140 1.264(19) .
O32 C142 1.28(2) .
O33 C142 1.26(2) .
O34 C144 1.30(2) .
O35 C144 1.24(2) .
O36 C146 1.274(18) .
O37 C146 1.302(19) .
O38 C148 1.24(2) .
O39 C148 1.25(2) .
O40 C152 1.245(17) .
O41 C152 1.311(18) .
O42 C150 1.24(2) .
O43 C150 1.28(2) .
O44 C154 1.18(2) .
O45 C154 1.31(2) .
O46 C156 1.24(2) .
O47 C156 1.263(19) .
O48 C136 1.29(2) 14
O48 Cd11 2.390(15) 14
O49 C158 1.25(2) .
O50 C158 1.56(2) .
O51 C178 1.268(19) 14
O51 Cd15 2.417(14) 14
O52 C160 1.27(2) .
O53 C160 1.24(2) .
O54 C162 1.29(2) .
O55 C162 1.23(2) .
O56 C166 1.26(2) .
O57 C166 1.27(2) .
O58 C164 1.29(2) .
O59 C164 1.29(2) .
O60 C168 1.23(2) .
O61 C168 1.29(2) .
O62 C170 1.25(2) .
O63 C170 1.28(2) .
O64 C172 1.26(2) .
O65 C172 1.23(2) .
O66 C174 1.26(2) .
O67 C174 1.30(2) .
O68 C176 1.224(18) .
O69 C176 1.317(19) .
O70 C180 1.25(2) .
O71 C180 1.27(2) .
O72 C178 1.256(19) .
C1 H1A 0.9600 .
C1 H1B 0.9600 .
C1 H1C 0.9600 .
C2 C3 1.39(3) .
C2 C7 1.46(3) .
C3 C4 1.43(3) .
C3 H3A 0.9300 .
C4 C5 1.45(3) .
C4 H4A 0.9300 .
C5 C6 1.45(3) .
C5 H5A 0.9300 .
C6 C7 1.38(3) .
C6 C8 1.45(3) .
C8 H8A 0.9300 .
C9 C10 1.56(3) .
C9 H9A 0.9700 .
C9 H9B 0.9700 .
C10 C11 1.52(3) .
C10 H10A 0.9700 .
C10 H10B 0.9700 .
C11 C12 1.53(3) .
C11 H11B 0.9700 .
C11 H11C 0.9700 .
C12 C13 1.50(3) .
C12 H12A 0.9700 .
C12 H12B 0.9700 .
C13 C14 1.51(3) .
C13 H13A 0.9700 .
C13 H13B 0.9700 .
C14 H14A 0.9700 .
C14 H14B 0.9700 .
C15 C16 1.47(3) .
C15 H15A 0.9300 .
C16 C17 1.40(3) .
C16 C21 1.41(3) .
C17 C18 1.40(3) .
C17 H17A 0.9300 .
C18 C19 1.42(3) .
C18 H18A 0.9300 .
C19 C20 1.36(3) .
C19 H19A 0.9300 .
C20 C21 1.41(3) .
C22 H22A 0.9600 .
C22 H22B 0.9600 .
C22 H22C 0.9600 .
C23 H23A 0.9600 .
C23 H23B 0.9600 .
C23 H23C 0.9600 .
C24 C25 1.39(3) .
C24 C29 1.43(3) .
C25 C26 1.38(3) .
C25 H25A 0.9300 .
C26 C27 1.39(3) .
C26 H26A 0.9300 .
C27 C28 1.43(3) .
C27 H27A 0.9700 .
C27 H27B 0.9700 .
C28 C29 1.40(3) .
C28 C30 1.47(3) .
C30 H30A 0.9300 .
C31 C32 1.55(3) .
C31 H31A 0.9700 .
C31 H31B 0.9700 .
C32 C33 1.51(3) .
C32 H32A 0.9700 .
C32 H32B 0.9700 .
C33 C34 1.52(3) .
C33 H33A 0.9700 .
C33 H33B 0.9700 .
C34 C35 1.47(3) .
C34 H34A 0.9700 .
C34 H34B 0.9700 .
C35 C36 1.52(3) .
C35 H35A 0.9700 .
C35 H35B 0.9700 .
C36 H36A 0.9700 .
C36 H36B 0.9700 .
C37 C38 1.43(3) .
C37 H37A 0.9300 .
C38 C39 1.38(3) .
C38 C43 1.47(3) .
C39 C40 1.41(3) .
C39 H39A 0.9700 .
C39 H39B 0.9700 .
C40 C41 1.37(4) .
C40 H40A 0.9300 .
C41 C42 1.30(3) .
C41 H41A 0.9300 .
C42 C43 1.47(3) .
C44 H44A 0.9600 .
C44 H44B 0.9600 .
C44 H44C 0.9600 .
C45 H45A 0.9600 .
C45 H45B 0.9600 .
C45 H45C 0.9600 .
C46 C47 1.38(3) .
C46 C51 1.45(3) .
C47 C48 1.28(4) .
C47 H47A 0.9300 .
C48 C49 1.42(4) .
C48 H48B 0.9300 .
C49 C50 1.41(4) .
C49 H49A 0.9300 .
C50 C51 1.44(3) .
C50 C52 1.47(3) .
C52 H52A 0.9300 .
C53 C54 1.60(4) .
C53 H53A 0.9700 .
C53 H53B 0.9700 .
C54 C55 1.58(4) .
C54 H54A 0.9700 .
C54 H54B 0.9700 .
C55 C56 1.44(4) .
C55 H55A 0.9700 .
C55 H55B 0.9700 .
C56 C57 1.51(3) .
C56 H56A 0.9700 .
C56 H56B 0.9700 .
C57 C58 1.50(3) .
C57 H57A 0.9700 .
C57 H57B 0.9700 .
C58 H58A 0.9700 .
C58 H58B 0.9700 .
C59 C60 1.49(2) .
C59 H59A 0.9300 .
C60 C65 1.38(3) .
C60 C61 1.43(3) .
C61 C62 1.37(3) .
C61 H61A 0.9300 .
C62 C63 1.32(3) .
C62 H62A 0.9300 .
C63 C64 1.36(3) .
C63 H63A 0.9300 .
C64 C65 1.44(3) .
C66 H66A 0.9600 .
C66 H66B 0.9600 .
C66 H66C 0.9600 .
C67 H67A 0.9600 .
C67 H67B 0.9600 .
C67 H67C 0.9600 .
C68 C69 1.35(3) .
C68 C73 1.43(3) .
C69 C70 1.48(3) .
C69 H69A 0.9700 .
C69 H69B 0.9700 .
C70 C71 1.38(3) .
C70 H70A 0.9300 .
C71 C72 1.44(3) .
C71 H71A 0.9300 .
C72 C73 1.42(3) .
C72 C74 1.43(3) .
C74 H74A 0.9300 .
C75 C76 1.56(3) .
C75 H75A 0.9700 .
C75 H75B 0.9700 .
C76 C77 1.54(3) .
C76 H76A 0.9700 .
C76 H76B 0.9700 .
C77 C78 1.50(3) .
C77 H77A 0.9700 .
C77 H77B 0.9700 .
C78 C79 1.46(3) .
C78 H78A 0.9700 .
C78 H78B 0.9700 .
C79 C80 1.50(3) .
C79 H79A 0.9700 .
C79 H79B 0.9700 .
C80 H80A 0.9700 .
C80 H80B 0.9700 .
C81 C82 1.46(3) .
C81 H81A 0.9300 .
C82 C87 1.42(3) .
C82 C83 1.43(3) .
C83 C84 1.37(3) .
C83 H83A 0.9300 .
C84 C85 1.35(3) .
C84 H84A 0.9300 .
C85 C86 1.42(3) .
C85 H85A 0.9300 .
C86 C87 1.42(3) .
C88 H88A 0.9600 .
C88 H88B 0.9600 .
C88 H88C 0.9600 .
C89 H89A 0.9600 .
C89 H89B 0.9600 .
C89 H89C 0.9600 .
C90 C91 1.35(3) .
C90 C95 1.41(3) .
C91 C92 1.42(3) .
C91 H91A 0.9300 .
C92 C93 1.34(3) .
C92 H92A 0.9300 .
C93 C94 1.41(3) .
C93 H93A 0.9300 .
C94 C95 1.44(3) .
C94 C96 1.47(3) .
C96 H96A 0.9300 .
C97 C98 1.51(3) .
C97 H97A 0.9700 .
C97 H97B 0.9700 .
C98 C99 1.48(3) .
C98 H98A 0.9700 .
C98 H98B 0.9700 .
C99 C100 1.58(3) .
C99 H99A 0.9700 .
C99 H99B 0.9700 .
C100 C101 1.50(3) .
C100 H10C 0.9700 .
C100 H10D 0.9700 .
C101 C102 1.52(3) .
C101 H10E 0.9700 .
C101 H10F 0.9700 .
C102 H10G 0.9700 .
C102 H10H 0.9700 .
C103 C104 1.44(3) .
C103 H10I 0.9300 .
C104 C109 1.38(3) .
C104 C105 1.43(3) .
C105 C106 1.39(3) .
C105 H10J 0.9300 .
C106 C107 1.41(3) .
C106 H10K 0.9300 .
C107 C108 1.36(3) .
C107 H10L 0.9300 .
C108 C109 1.37(3) .
C110 H11D 0.9600 .
C110 H11E 0.9600 .
C110 H11F 0.9600 .
C111 H11G 0.9600 .
C111 H11H 0.9600 .
C111 H11I 0.9600 .
C112 C113 1.36(3) .
C112 C117 1.47(3) .
C113 C114 1.46(3) .
C113 H11J 0.9300 .
C114 C115 1.39(3) .
C114 H11K 0.9300 .
C115 C116 1.42(3) .
C115 H11L 0.9300 .
C116 C118 1.42(3) .
C116 C117 1.45(3) .
C118 H11M 0.9300 .
C119 C120 1.59(3) .
C119 H11N 0.9700 .
C119 H11O 0.9700 .
C120 C121 1.57(3) .
C120 H12C 0.9700 .
C120 H12D 0.9700 .
C121 C122 1.52(3) .
C121 H12E 0.9700 .
C121 H12F 0.9700 .
C122 C123 1.58(3) .
C122 H12G 0.9700 .
C122 H12H 0.9700 .
C123 C124 1.51(3) .
C123 H12I 0.9700 .
C123 H12J 0.9700 .
C124 H12K 0.9700 .
C124 H12L 0.9700 .
C125 C126 1.49(3) .
C125 H12M 0.9300 .
C126 C127 1.38(3) .
C126 C131 1.39(3) .
C127 C128 1.41(3) .
C127 H12N 0.9300 .
C128 C129 1.43(3) .
C128 H12O 0.9300 .
C129 C130 1.36(3) .
C129 H12P 0.9700 .
C129 H12Q 0.9700 .
C130 C131 1.40(3) .
C132 H13C 0.9600 .
C132 H13D 0.9600 .
C132 H13E 0.9600 .
C133 C134 1.58(4) .
C133 H13F 0.9600 .
C133 H13G 0.9600 .
C133 H13H 0.9600 .
C135 C136 1.53(3) .
C135 H13I 0.9600 .
C135 H13J 0.9600 .
C135 H13K 0.9600 .
C136 O48 1.29(2) 14
C137 C138 1.51(3) .
C137 H13M 0.9600 .
C137 H13N 0.9600 .
C137 H13O 0.9600 .
C139 C140 1.54(3) .
C139 H13P 0.9600 .
C139 H13Q 0.9600 .
C139 H13R 0.9600 .
C141 C142 1.50(3) .
C141 H14C 0.9600 .
C141 H14D 0.9600 .
C141 H14E 0.9600 .
C143 C144 1.45(3) .
C143 H14F 0.9600 .
C143 H14G 0.9600 .
C143 H14H 0.9600 .
C145 C146 1.43(3) .
C145 H14I 0.9600 .
C145 H14J 0.9600 .
C145 H14K 0.9600 .
C147 C148 1.50(3) .
C147 H14L 0.9600 .
C147 H14M 0.9600 .
C147 H14N 0.9600 .
C149 C150 1.53(3) .
C149 H14O 0.9600 .
C149 H14P 0.9600 .
C149 H14Q 0.9600 .
C151 C152 1.50(3) .
C151 H15B 0.9600 .
C151 H15C 0.9600 .
C151 H15D 0.9600 .
C153 C154 1.50(3) .
C153 H15E 0.9600 .
C153 H15F 0.9600 .
C153 H15G 0.9600 .
C155 C156 1.55(3) .
C155 H15H 0.9600 .
C155 H15I 0.9600 .
C155 H15J 0.9600 .
C157 C158 1.26(2) .
C157 Cd13 2.338(13) 14
C157 Er1 2.467(15) 14
C157 H15K 0.9600 .
C157 H15L 0.9600 .
C157 H15M 0.9600 .
C159 C160 1.54(3) .
C159 H15N 0.9600 .
C159 H15O 0.9600 .
C159 H15P 0.9600 .
C161 C162 1.55(3) .
C161 H16A 0.9600 .
C161 H16B 0.9600 .
C161 H16C 0.9600 .
C163 C164 1.49(3) .
C163 H16D 0.9600 .
C163 H16E 0.9600 .
C163 H16F 0.9600 .
C165 C166 1.51(3) .
C165 H16G 0.9600 .
C165 H16H 0.9600 .
C165 H16I 0.9600 .
C167 C168 1.51(3) .
C167 H16J 0.9600 .
C167 H16K 0.9600 .
C167 H16L 0.9600 .
C169 C170 1.52(3) .
C169 H16M 0.9600 .
C169 H16N 0.9600 .
C169 H16O 0.9600 .
C171 C172 1.58(4) .
C171 H17B 0.9600 .
C171 H17C 0.9600 .
C171 H17D 0.9600 .
C173 C174 1.45(3) .
C173 H17E 0.9600 .
C173 H17F 0.9600 .
C173 H17G 0.9600 .
C175 C176 1.55(3) .
C175 H17H 0.9600 .
C175 H17I 0.9600 .
C175 H17J 0.9600 .
C177 C178 1.53(3) .
C177 H17K 0.9600 .
C177 H17L 0.9600 .
C177 H17M 0.9600 .
C178 O51 1.268(19) 14
C179 C180 1.49(3) .
C179 H17O 0.9600 .
C179 H17P 0.9600 .
C179 H17Q 0.9600 .
O73 C183 1.45(3) .
O73 H73 0.8200 .
O74 C181 1.534(10) .
O74 H74 0.8200 .
O75 C185 1.542(10) .
O75 H75 0.8200 .
O76 C187 1.540(10) .
O76 H76 0.8200 .
O77 C189 1.53(4) .
O77 H77 0.8200 .
O78 C182 1.45(4) .
O78 H78 0.8200 .
O79 C186 1.38(4) .
O79 H79 0.8200 .
O80 C184 1.543(10) .
O80 H80 0.8200 .
O81 C190 1.536(10) .
O81 H81 0.8200 .
O83 C195 1.38(7) .
O83 H83 0.8200 .
O84 C192 1.546(10) .
O84 H84 0.8200 .
O85 C193 1.54(6) .
O85 H85 0.8200 .
O86 C191 1.544(10) .
O86 H86 0.8200 .
O87 C201 1.553(10) .
O87 H87 0.8200 .
O88 C205 1.548(10) .
O88 H88 0.8200 .
O90 C194 1.551(10) .
O90 H90 0.8200 .
O91 C207 1.551(10) .
O91 H91 0.8200 .
O93 C199 1.549(10) .
O93 H93 0.8200 .
O94 C197 1.544(10) .
O94 H94 0.8200 .
O99 C203 1.547(10) .
O99 H99 0.8200 .
O101 C206 1.548(10) .
O101 H101 0.8200 .
O110 O116 1.52(16) .
C181 H18B 0.9600 .
C181 H18C 0.9600 .
C181 H18D 0.9600 .
C182 H18E 0.9600 .
C182 H18F 0.9600 .
C182 H18G 0.9600 .
C183 H18H 0.9600 .
C183 H18I 0.9600 .
C183 H18J 0.9600 .
C184 C204 1.551(10) .
C184 H888 0.9700 .
C184 H887 0.9700 .
C185 H18K 0.9600 .
C185 H18L 0.9600 .
C185 H18M 0.9600 .
C186 H18N 0.9600 .
C186 H18O 0.9600 .
C186 H18P 0.9600 .
C187 H18Q 0.9600 .
C187 H18R 0.9600 .
C187 H18S 0.9600 .
C189 H18W 0.9600 .
C189 H18X 0.9600 .
C189 H18Y 0.9600 .
C190 H19B 0.9600 .
C190 H19C 0.9600 .
C190 H19D 0.9600 .
C191 H19E 0.9600 .
C191 H19F 0.9600 .
C191 H19G 0.9600 .
C192 H19H 0.9600 .
C192 H19I 0.9600 .
C192 H19J 0.9600 .
C193 H19K 0.9600 .
C193 H19L 0.9600 .
C193 H19M 0.9600 .
C194 H19N 0.9600 .
C194 H19O 0.9600 .
C194 H19P 0.9600 .
C195 H19Q 0.9600 .
C195 H19R 0.9600 .
C195 H19S 0.9600 .
C197 H19T 0.9600 .
C197 H19U 0.9600 .
C197 H19V 0.9600 .
C199 H19Z 0.9600 .
C199 H999 0.9600 .
C199 H998 0.9600 .
C201 H20D 0.9600 .
C201 H20E 0.9600 .
C201 H20F 0.9600 .
C203 H20J 0.9600 .
C203 H20K 0.9600 .
C203 H20L 0.9600 .
C204 H20M 0.9600 .
C204 H20N 0.9600 .
C204 H20O 0.9600 .
C205 H20P 0.9600 .
C205 H20Q 0.9600 .
C205 H20R 0.9600 .
C206 H20S 0.9600 .
C206 H20T 0.9600 .
C206 H20U 0.9600 .
C207 H20V 0.9600 .
C207 H20W 0.9600 .
C207 H20X 0.9600 .
